data_7037831
loop_
_publ_author_name
'Rosell\'o-Merino, Marta'
'Mansell, Stephen M.'

_publ_section_title
;
 Synthesis and reactivity of fluorenyl-tethered N-heterocyclic
 stannylenes.
;
_journal_issue 14
_journal_name_full 'Dalton transactions (Cambridge, England : 2003)'
_journal_page_first 6282
_journal_page_last 6293
_journal_paper_doi 10.1039/c5dt04060d
_journal_volume 45
_journal_year 2016
_chemical_formula_moiety 'C58 H66 N4 Sn2, 2(C16 H32 Li O4)'
_chemical_formula_sum 'C90 H130 Li2 N4 O8 Sn2'
_chemical_formula_weight 1647.23
_chemical_name_systematic
;
 ?
;
_space_group_crystal_system monoclinic
_space_group_IT_number 14
_space_group_name_Hall '-P 2ybc'
_space_group_name_H-M_alt 'P 1 21/c 1'
_symmetry_space_group_name_Hall '-P 2ybc'
_symmetry_space_group_name_H-M 'P 1 21/c 1'
_atom_sites_solution_hydrogens geom
_atom_sites_solution_primary heavy
_audit_creation_date 2015-05-25
_audit_creation_method
;
Olex2 1.2
(compiled 2015.01.26 svn.r3151 for OlexSys, GUI svn.r4998)
;
_audit_update_record
;
2015-09-14 deposited with the CCDC.
2015-12-21 downloaded from the CCDC.
;
_cell_angle_alpha 90
_cell_angle_beta 97.9963(16)
_cell_angle_gamma 90
_cell_formula_units_Z 2
_cell_length_a 10.0025(4)
_cell_length_b 26.2852(11)
_cell_length_c 16.4291(6)
_cell_measurement_reflns_used 9868
_cell_measurement_temperature 100(2)
_cell_measurement_theta_max 27.22
_cell_measurement_theta_min 2.57
_cell_volume 4277.5(3)
_computing_cell_refinement 'SAINT v7.68A (Bruker, 2009)'
_computing_data_collection APEX
_computing_data_reduction 'SAINT v7.68A (Bruker, 2009)'
_computing_molecular_graphics 'Olex2 (Dolomanov et al., 2009)'
_computing_publication_material 'Olex2 (Dolomanov et al., 2009)'
_computing_structure_refinement 'XL (Sheldrick, 2008)'
_computing_structure_solution 'XS (Sheldrick, 2008)'
_diffrn_ambient_temperature 100.0
_diffrn_measured_fraction_theta_full 0.999
_diffrn_measured_fraction_theta_max 0.991
_diffrn_measurement_device_type 'Bruker APEX-II CCD'
_diffrn_measurement_method '\f and \w scans'
_diffrn_radiation_type MoK\a
_diffrn_radiation_wavelength 0.71073
_diffrn_reflns_av_R_equivalents 0.0433
_diffrn_reflns_av_unetI/netI 0.0393
_diffrn_reflns_Laue_measured_fraction_full 0.999
_diffrn_reflns_Laue_measured_fraction_max 0.991
_diffrn_reflns_limit_h_max 13
_diffrn_reflns_limit_h_min -11
_diffrn_reflns_limit_k_max 34
_diffrn_reflns_limit_k_min -31
_diffrn_reflns_limit_l_max 20
_diffrn_reflns_limit_l_min -21
_diffrn_reflns_number 71212
_diffrn_reflns_point_group_measured_fraction_full 0.999
_diffrn_reflns_point_group_measured_fraction_max 0.991
_diffrn_reflns_theta_full 26.000
_diffrn_reflns_theta_max 27.562
_diffrn_reflns_theta_min 1.992
_diffrn_standards_number 0
_exptl_absorpt_coefficient_mu 0.640
_exptl_absorpt_correction_T_max 0.7456
_exptl_absorpt_correction_T_min 0.6977
_exptl_absorpt_correction_type multi-scan
_exptl_absorpt_process_details
;
SADABS-2008/1 (Bruker,2008) was used for absorption correction.
wR2(int) was 0.0536 before and 0.0477 after correction.
The Ratio of minimum to maximum transmission is 0.9358.
The \l/2 correction factor is 0.0015.
;
_exptl_crystal_colour orange
_exptl_crystal_colour_primary orange
_exptl_crystal_density_diffrn 1.279
_exptl_crystal_description prism
_exptl_crystal_F_000 1736
_exptl_crystal_size_max 0.3
_exptl_crystal_size_mid 0.1
_exptl_crystal_size_min 0.05
_refine_diff_density_max 0.446
_refine_diff_density_min -0.373
_refine_diff_density_rms 0.068
_refine_ls_extinction_method none
_refine_ls_goodness_of_fit_ref 1.052
_refine_ls_hydrogen_treatment constr
_refine_ls_matrix_type full
_refine_ls_number_parameters 671
_refine_ls_number_reflns 9794
_refine_ls_number_restraints 35
_refine_ls_restrained_S_all 1.053
_refine_ls_R_factor_all 0.0535
_refine_ls_R_factor_gt 0.0344
_refine_ls_shift/su_max 0.003
_refine_ls_shift/su_mean 0.000
_refine_ls_structure_factor_coef Fsqd
_refine_ls_weighting_details 'w=1/[\s^2^(Fo^2^)+(0.0199P)^2^+3.7434P] where P=(Fo^2^+2Fc^2^)/3'
_refine_ls_weighting_scheme calc
_refine_ls_wR_factor_gt 0.0626
_refine_ls_wR_factor_ref 0.0678
_reflns_Friedel_coverage 0.000
_reflns_number_gt 7713
_reflns_number_total 9794
_reflns_threshold_expression 'I > 2\s(I)'
_cod_data_source_file c5dt04060d2.cif
_cod_data_source_block 6
_cod_depositor_comments 'Adding full bibliography for 7037826--7037834.cif.'
_cod_database_code 7037831
_shelxl_version_number 2014-1
_shelx_space_group_comment
;
The symmetry employed for this shelxl refinement is uniquely defined
by the following loop, which should always be used as a source of
symmetry information in preference to the above space-group names.
They are only intended as comments.
;
_shelx_estimated_absorpt_t_max 0.969
_shelx_estimated_absorpt_t_min 0.831
_olex2_refinement_description
;
1. Fixed Uiso
 At 1.2 times of:
  All C(H) groups, All C(H,H) groups
 At 1.5 times of:
  All C(H,H,H) groups
2. Rigid bond restraints
 Li1A, O1A, O2A, O3A, O4A
 with sigma for 1-2 distances of 0.01 and sigma for 1-3 distances of 0.01
 Li1B, O1B, O2B, O3B, O4B
 with sigma for 1-2 distances of 0.01 and sigma for 1-3 distances of 0.01
 C43A, C42A, C44A
 with sigma for 1-2 distances of 0.01 and sigma for 1-3 distances of 0.01
3. Uiso/Uaniso restraints and constraints
Li1A \\sim O1A \\sim O2A \\sim O3A \\sim O4A: within 1.7A with sigma of 0.02
and sigma for terminal atoms of 0.04
Li1B \\sim O1B \\sim O2B \\sim O3B \\sim O4B: within 1.7A with sigma of 0.02
and sigma for terminal atoms of 0.04
C43A \\sim C42A \\sim C44A: within 1.7A with sigma of 0.02 and sigma for
terminal atoms of 0.04
4. Others
 Fixed Sof: O1A(0.5) Li1A(0.5) O2A(0.5) O3A(0.5) O4A(0.5) C30A(0.5) H30A(0.5)
 H30B(0.5) C31A(0.5) H31A(0.5) H31B(0.5) C32A(0.5) H32A(0.5) H32B(0.5)
 C33A(0.5) H33A(0.5) H33B(0.5) C34A(0.5) H34A(0.5) H34B(0.5) C35A(0.5)
 H35A(0.5) H35B(0.5) C36A(0.5) H36A(0.5) H36B(0.5) C37A(0.5) H37A(0.5)
 H37B(0.5) C38A(0.5) H38A(0.5) H38B(0.5) C39A(0.5) H39A(0.5) H39B(0.5)
 C40A(0.5) H40A(0.5) H40B(0.5) C41A(0.5) H41A(0.5) H41B(0.5) C42A(0.5)
 H42A(0.5) H42B(0.5) C43A(0.5) H43A(0.5) H43B(0.5) C44A(0.5) H44A(0.5)
 H44B(0.5) C45A(0.5) H45A(0.5) H45B(0.5) O1B(0.5) Li1B(0.5) O2B(0.5) O3B(0.5)
 O4B(0.5) C30B(0.5) H30C(0.5) H30D(0.5) C31B(0.5) H31C(0.5) H31D(0.5) C32B(0.5)
 H32C(0.5) H32D(0.5) C33B(0.5) H33C(0.5) H33D(0.5) C34B(0.5) H34C(0.5)
 H34D(0.5) C35B(0.5) H35C(0.5) H35D(0.5) C36B(0.5) H36C(0.5) H36D(0.5)
 C37B(0.5) H37C(0.5) H37D(0.5) C38B(0.5) H38C(0.5) H38D(0.5) C39B(0.5)
 H39C(0.5) H39D(0.5) C40B(0.5) H40C(0.5) H40D(0.5) C41B(0.5) H41C(0.5)
 H41D(0.5) C42B(0.5) H42C(0.5) H42D(0.5) C43B(0.5) H43C(0.5) H43D(0.5)
 C44B(0.5) H44C(0.5) H44D(0.5) C45B(0.5) H45C(0.5) H45D(0.5)
5.a Ternary CH refined with riding coordinates:
 C24(H24), C27(H27)
5.b Secondary CH2 refined with riding coordinates:
 C14(H14A,H14B), C15(H15A,H15B), C16(H16A,H16B), C17(H17A,H17B), C30A(H30A,
 H30B), C31A(H31A,H31B), C32A(H32A,H32B), C33A(H33A,H33B), C34A(H34A,H34B),
 C35A(H35A,H35B), C36A(H36A,H36B), C37A(H37A,H37B), C38A(H38A,H38B), C39A(H39A,
 H39B), C40A(H40A,H40B), C41A(H41A,H41B), C42A(H42A,H42B), C43A(H43A,H43B),
 C44A(H44A,H44B), C45A(H45A,H45B), C30B(H30C,H30D), C31B(H31C,H31D), C32B(H32C,
 H32D), C33B(H33C,H33D), C34B(H34C,H34D), C35B(H35C,H35D), C36B(H36C,H36D),
 C37B(H37C,H37D), C38B(H38C,H38D), C39B(H39C,H39D), C40B(H40C,H40D), C41B(H41C,
 H41D), C42B(H42C,H42D), C43B(H43C,H43D), C44B(H44C,H44D), C45B(H45C,H45D)
5.c Aromatic/amide H refined with riding coordinates:
 C3(H3), C4(H4), C5(H5), C6(H6), C9(H9), C10(H10), C11(H11), C12(H12),
 C20(H20), C21(H21), C22(H22)
5.d Idealised Me refined as rotating group:
 C25(H25A,H25B,H25C), C26(H26A,H26B,H26C), C28(H28A,H28B,H28C), C29(H29A,H29B,
 H29C)
;
_olex2_submission_special_instructions 'No special instructions were received'

loop_
_space_group_symop_operation_xyz
'x, y, z'
'-x, y+1/2, -z+1/2'
'-x, -y, -z'
'x, -y-1/2, z-1/2'

loop_
_atom_site_label
_atom_site_type_symbol
_atom_site_fract_x
_atom_site_fract_y
_atom_site_fract_z
_atom_site_U_iso_or_equiv
_atom_site_adp_type
_atom_site_occupancy
_atom_site_site_symmetry_order
_atom_site_calc_flag
_atom_site_refinement_flags_posn
_atom_site_refinement_flags_adp
_atom_site_refinement_flags_occupancy
_atom_site_disorder_assembly
_atom_site_disorder_group
Sn1 Sn 0.51630(2) 0.44946(2) 0.56858(2) 0.01848(5) Uani 1 1 d . . . . .
N1 N 0.35869(17) 0.48790(7) 0.48067(10) 0.0182(4) Uani 1 1 d . . . . .
C1 C 0.1887(2) 0.36893(8) 0.37346(13) 0.0206(5) Uani 1 1 d . . . . .
N2 N 0.42461(19) 0.49342(7) 0.64988(11) 0.0227(4) Uani 1 1 d . . . . .
C2 C 0.2794(2) 0.33889(8) 0.33517(14) 0.0234(5) Uani 1 1 d . . . . .
C3 C 0.4219(2) 0.33325(9) 0.35077(17) 0.0315(6) Uani 1 1 d . . . . .
H3 H 0.4736 0.3532 0.3919 0.038 Uiso 1 1 calc R . . . .
C4 C 0.4848(3) 0.29842(10) 0.30560(19) 0.0398(7) Uani 1 1 d . . . . .
H4 H 0.5799 0.2944 0.3166 0.048 Uiso 1 1 calc R . . . .
C5 C 0.4109(3) 0.26907(10) 0.24396(19) 0.0427(7) Uani 1 1 d . . . . .
H5 H 0.4566 0.2457 0.2134 0.051 Uiso 1 1 calc R . . . .
C6 C 0.2725(3) 0.27371(9) 0.22718(16) 0.0330(6) Uani 1 1 d . . . . .
H6 H 0.2233 0.2534 0.1855 0.040 Uiso 1 1 calc R . . . .
C7 C 0.2046(2) 0.30832(8) 0.27152(14) 0.0232(5) Uani 1 1 d . . . . .
C8 C 0.0647(2) 0.31960(8) 0.27127(13) 0.0203(5) Uani 1 1 d . . . . .
C9 C -0.0534(2) 0.30051(9) 0.22641(14) 0.0264(5) Uani 1 1 d . . . . .
H9 H -0.0481 0.2753 0.1855 0.032 Uiso 1 1 calc R . . . .
C10 C -0.1780(2) 0.31807(9) 0.24121(14) 0.0274(5) Uani 1 1 d . . . . .
H10 H -0.2581 0.3046 0.2111 0.033 Uiso 1 1 calc R . . . .
C11 C -0.1863(2) 0.35586(9) 0.30073(14) 0.0245(5) Uani 1 1 d . . . . .
H11 H -0.2724 0.3681 0.3097 0.029 Uiso 1 1 calc R . . . .
C12 C -0.0718(2) 0.37559(8) 0.34641(13) 0.0213(5) Uani 1 1 d . . . . .
H12 H -0.0796 0.4013 0.3862 0.026 Uiso 1 1 calc R . . . .
C13 C 0.0569(2) 0.35771(8) 0.33410(12) 0.0184(4) Uani 1 1 d . . . . .
C14 C 0.2269(2) 0.40566(8) 0.44271(13) 0.0234(5) Uani 1 1 d . . . . .
H14A H 0.2924 0.3891 0.4853 0.028 Uiso 1 1 calc R . . . .
H14B H 0.1455 0.4143 0.4679 0.028 Uiso 1 1 calc R . . . .
C15 C 0.2894(2) 0.45489(8) 0.41433(13) 0.0213(5) Uani 1 1 d . . . . .
H15A H 0.3553 0.4456 0.3771 0.026 Uiso 1 1 calc R . . . .
H15B H 0.2170 0.4750 0.3819 0.026 Uiso 1 1 calc R . . . .
C16 C 0.2608(2) 0.51296(9) 0.52811(13) 0.0232(5) Uani 1 1 d . . . . .
H16A H 0.1898 0.4884 0.5380 0.028 Uiso 1 1 calc R . . . .
H16B H 0.2169 0.5418 0.4961 0.028 Uiso 1 1 calc R . . . .
C17 C 0.3335(2) 0.53226(9) 0.61019(14) 0.0245(5) Uani 1 1 d . . . . .
H17A H 0.3856 0.5632 0.6010 0.029 Uiso 1 1 calc R . . . .
H17B H 0.2662 0.5414 0.6466 0.029 Uiso 1 1 calc R . . . .
C18 C 0.4122(3) 0.47850(9) 0.73226(14) 0.0300(6) Uani 1 1 d . . . . .
C19 C 0.3232(3) 0.43870(9) 0.74725(16) 0.0395(7) Uani 1 1 d . . . . .
C20 C 0.3241(4) 0.42174(11) 0.82776(18) 0.0618(10) Uani 1 1 d . . . . .
H20 H 0.2642 0.3953 0.8384 0.074 Uiso 1 1 calc R . . . .
C21 C 0.4100(5) 0.44244(12) 0.89225(18) 0.0741(13) Uani 1 1 d . . . . .
H21 H 0.4135 0.4288 0.9461 0.089 Uiso 1 1 calc R . . . .
C22 C 0.4908(4) 0.48313(11) 0.87789(16) 0.0616(10) Uani 1 1 d . . . . .
H22 H 0.5469 0.4983 0.9227 0.074 Uiso 1 1 calc R . . . .
C23 C 0.4916(3) 0.50246(10) 0.79881(15) 0.0386(7) Uani 1 1 d . . . . .
C24 C 0.2227(3) 0.41604(10) 0.67897(17) 0.0430(7) Uani 1 1 d . . . . .
H24 H 0.2491 0.4283 0.6258 0.052 Uiso 1 1 calc R . . . .
C25 C 0.2259(5) 0.35839(11) 0.6768(2) 0.0770(13) Uani 1 1 d . . . . .
H25A H 0.3188 0.3468 0.6760 0.116 Uiso 1 1 calc GR . . . .
H25B H 0.1687 0.3463 0.6273 0.116 Uiso 1 1 calc GR . . . .
H25C H 0.1921 0.3448 0.7256 0.116 Uiso 1 1 calc GR . . . .
C26 C 0.0809(4) 0.43589(18) 0.6832(3) 0.1040(18) Uani 1 1 d . . . . .
H26A H 0.0515 0.4250 0.7349 0.156 Uiso 1 1 calc GR . . . .
H26B H 0.0188 0.4223 0.6369 0.156 Uiso 1 1 calc GR . . . .
H26C H 0.0810 0.4731 0.6804 0.156 Uiso 1 1 calc GR . . . .
C27 C 0.5749(3) 0.54926(10) 0.78635(14) 0.0342(6) Uani 1 1 d . . . . .
H27 H 0.5546 0.5589 0.7270 0.041 Uiso 1 1 calc R . . . .
C28 C 0.7256(3) 0.53933(13) 0.80457(18) 0.0536(8) Uani 1 1 d . . . . .
H28A H 0.7502 0.5322 0.8633 0.080 Uiso 1 1 calc GR . . . .
H28B H 0.7750 0.5694 0.7897 0.080 Uiso 1 1 calc GR . . . .
H28C H 0.7489 0.5100 0.7725 0.080 Uiso 1 1 calc GR . . . .
C29 C 0.5353(3) 0.59429(10) 0.83658(16) 0.0390(7) Uani 1 1 d . . . . .
H29A H 0.4379 0.6002 0.8239 0.058 Uiso 1 1 calc GR . . . .
H29B H 0.5840 0.6247 0.8228 0.058 Uiso 1 1 calc GR . . . .
H29C H 0.5586 0.5868 0.8953 0.058 Uiso 1 1 calc GR . . . .
O1A_a O 0.1617(18) 0.7248(4) 0.0004(11) 0.044(2) Uani 0.5 1 d . U P A 1
Li1A_a Li 0.065(3) 0.6646(10) 0.031(2) 0.039(4) Uani 0.5 1 d . U P A 1
O2A_a O 0.0831(8) 0.6015(2) -0.0257(4) 0.0383(15) Uani 0.5 1 d . U P A 1
O3A_a O 0.165(2) 0.6442(5) 0.1353(11) 0.050(3) Uani 0.5 1 d . U P A 1
O4A_a O -0.111(3) 0.6778(14) 0.039(2) 0.034(3) Uani 0.5 1 d . U P A 1
C30A_a C 0.1162(8) 0.7799(6) -0.0030(8) 0.061(3) Uani 0.5 1 d . . P A 1
H30A_a H 0.0379 0.7839 -0.0464 0.073 Uiso 0.5 1 calc R . P A 1
H30B_a H 0.0873 0.7894 0.0502 0.073 Uiso 0.5 1 calc R . P A 1
C31A_a C 0.2284(10) 0.8145(6) -0.0205(8) 0.049(3) Uani 0.5 1 d . . P A 1
H31A_a H 0.2728 0.8308 0.0306 0.058 Uiso 0.5 1 calc R . P A 1
H31B_a H 0.1939 0.8414 -0.0602 0.058 Uiso 0.5 1 calc R . P A 1
C32A_a C 0.3246(8) 0.7798(4) -0.0564(6) 0.080(3) Uani 0.5 1 d . . P A 1
H32A_a H 0.4187 0.7923 -0.0450 0.096 Uiso 0.5 1 calc R . P A 1
H32B_a H 0.2991 0.7757 -0.1165 0.096 Uiso 0.5 1 calc R . P A 1
C33A_a C 0.3064(14) 0.7300(6) -0.0106(11) 0.074(4) Uani 0.5 1 d . . P A 1
H33A_a H 0.3341 0.7008 -0.0424 0.088 Uiso 0.5 1 calc R . P A 1
H33B_a H 0.3635 0.7304 0.0437 0.088 Uiso 0.5 1 calc R . P A 1
C34A_a C 0.1569(16) 0.5916(4) -0.0935(8) 0.125(6) Uani 0.5 1 d . . P A 1
H34A_a H 0.1374 0.6186 -0.1354 0.150 Uiso 0.5 1 calc R . P A 1
H34B_a H 0.2550 0.5920 -0.0737 0.150 Uiso 0.5 1 calc R . P A 1
C35A_a C 0.1203(13) 0.5435(7) -0.1295(10) 0.039(3) Uani 0.5 1 d . . P A 1
H35A_a H 0.1957 0.5280 -0.1539 0.047 Uiso 0.5 1 calc R . P A 1
H35B_a H 0.0399 0.5461 -0.1719 0.047 Uiso 0.5 1 calc R . P A 1
C36A_a C 0.0898(8) 0.5143(2) -0.0546(4) 0.063(2) Uani 0.5 1 d . . P A 1
H36A_a H 0.0218 0.4874 -0.0707 0.075 Uiso 0.5 1 calc R . P A 1
H36B_a H 0.1727 0.4982 -0.0259 0.075 Uiso 0.5 1 calc R . P A 1
C37A_a C 0.0362(6) 0.5529(2) -0.0006(3) 0.0365(12) Uani 0.5 1 d . . P A 1
H37A_a H -0.0637 0.5520 -0.0079 0.044 Uiso 0.5 1 calc R . P A 1
H37B_a H 0.0706 0.5463 0.0579 0.044 Uiso 0.5 1 calc R . P A 1
C38A_a C 0.1719(7) 0.6812(2) 0.2055(3) 0.0491(15) Uani 0.5 1 d . . P A 1
H38A_a H 0.1850 0.7162 0.1861 0.059 Uiso 0.5 1 calc R . P A 1
H38B_a H 0.0871 0.6801 0.2302 0.059 Uiso 0.5 1 calc R . P A 1
C39A_a C 0.2816(9) 0.6666(4) 0.2635(6) 0.061(3) Uani 0.5 1 d . . P A 1
H39A_a H 0.2545 0.6402 0.3010 0.073 Uiso 0.5 1 calc R . P A 1
H39B_a H 0.3191 0.6961 0.2965 0.073 Uiso 0.5 1 calc R . P A 1
C40A_a C 0.3855(8) 0.6452(3) 0.2107(5) 0.052(2) Uani 0.5 1 d . . P A 1
H40A_a H 0.4350 0.6727 0.1866 0.062 Uiso 0.5 1 calc R . P A 1
H40B_a H 0.4507 0.6219 0.2427 0.062 Uiso 0.5 1 calc R . P A 1
C41A_a C 0.2917(7) 0.6172(3) 0.1459(5) 0.064(2) Uani 0.5 1 d . . P A 1
H41A_a H 0.3301 0.6162 0.0936 0.077 Uiso 0.5 1 calc R . P A 1
H41B_a H 0.2783 0.5818 0.1638 0.077 Uiso 0.5 1 calc R . P A 1
C42A_a C -0.217(3) 0.6671(9) -0.0324(14) 0.057(5) Uani 0.5 1 d . U P A 1
H42A_a H -0.2421 0.6307 -0.0347 0.068 Uiso 0.5 1 calc R . P A 1
H42B_a H -0.1865 0.6770 -0.0850 0.068 Uiso 0.5 1 calc R . P A 1
C43A_a C -0.3348(13) 0.7007(5) -0.0134(8) 0.070(4) Uani 0.5 1 d . U P A 1
H43A_a H -0.3868 0.7124 -0.0657 0.084 Uiso 0.5 1 calc R . P A 1
H43B_a H -0.3959 0.6801 0.0159 0.084 Uiso 0.5 1 calc R . P A 1
C44A_a C -0.2971(7) 0.7375(2) 0.0283(4) 0.0372(15) Uani 0.5 1 d . U P A 1
H44A_a H -0.3691 0.7491 0.0595 0.045 Uiso 0.5 1 calc R . P A 1
H44B_a H -0.2739 0.7658 -0.0070 0.045 Uiso 0.5 1 calc R . P A 1
C45A_a C -0.1699(18) 0.7205(8) 0.0884(9) 0.059(5) Uani 0.5 1 d . . P A 1
H45A_a H -0.1052 0.7489 0.1005 0.071 Uiso 0.5 1 calc R . P A 1
H45B_a H -0.1952 0.7073 0.1406 0.071 Uiso 0.5 1 calc R . P A 1
O1B O 0.1436(17) 0.7391(4) -0.0044(10) 0.0356(19) Uani 0.5 1 d . U P A -1
Li1B Li 0.079(3) 0.6752(10) 0.024(2) 0.036(4) Uani 0.5 1 d . U P A -1
O2B O 0.1034(7) 0.6173(2) -0.0458(4) 0.0335(13) Uani 0.5 1 d . U P A -1
O3B O 0.180(2) 0.6576(5) 0.1278(9) 0.034(2) Uani 0.5 1 d . U P A -1
O4B O -0.119(3) 0.6847(14) 0.032(2) 0.041(5) Uani 0.5 1 d . U P A -1
C30B C 0.0594(8) 0.7810(4) -0.0087(6) 0.038(2) Uani 0.5 1 d . . P A -1
H30C H 0.0393 0.7910 0.0464 0.046 Uiso 0.5 1 calc R . P A -1
H30D H -0.0264 0.7745 -0.0452 0.046 Uiso 0.5 1 calc R . P A -1
C31B C 0.1418(10) 0.8204(4) -0.0439(5) 0.064(2) Uani 0.5 1 d . . P A -1
H31C H 0.1189 0.8550 -0.0263 0.077 Uiso 0.5 1 calc R . P A -1
H31D H 0.1286 0.8189 -0.1047 0.077 Uiso 0.5 1 calc R . P A -1
C32B C 0.2848(12) 0.8061(7) -0.0088(10) 0.081(6) Uani 0.5 1 d . . P A -1
H32C H 0.3518 0.8206 -0.0414 0.097 Uiso 0.5 1 calc R . P A -1
H32D H 0.3072 0.8166 0.0494 0.097 Uiso 0.5 1 calc R . P A -1
C33B C 0.2741(12) 0.7491(6) -0.0177(9) 0.063(4) Uani 0.5 1 d . . P A -1
H33C H 0.2891 0.7382 -0.0734 0.076 Uiso 0.5 1 calc R . P A -1
H33D H 0.3402 0.7318 0.0235 0.076 Uiso 0.5 1 calc R . P A -1
C34B C 0.2327(8) 0.5994(3) -0.0522(6) 0.052(2) Uani 0.5 1 d . . P A -1
H34C H 0.2902 0.6005 0.0019 0.062 Uiso 0.5 1 calc R . P A -1
H34D H 0.2753 0.6202 -0.0917 0.062 Uiso 0.5 1 calc R . P A -1
C35B C 0.2141(7) 0.5451(2) -0.0823(5) 0.0513(17) Uani 0.5 1 d . . P A -1
H35C H 0.2037 0.5213 -0.0369 0.062 Uiso 0.5 1 calc R . P A -1
H35D H 0.2898 0.5338 -0.1108 0.062 Uiso 0.5 1 calc R . P A -1
C36B C 0.0826(13) 0.5506(7) -0.1419(10) 0.041(3) Uani 0.5 1 d . . P A -1
H36C H 0.1007 0.5623 -0.1967 0.050 Uiso 0.5 1 calc R . P A -1
H36D H 0.0326 0.5180 -0.1482 0.050 Uiso 0.5 1 calc R . P A -1
C37B C 0.0059(6) 0.58994(19) -0.1012(3) 0.0332(12) Uani 0.5 1 d . . P A -1
H37C H -0.0420 0.6133 -0.1427 0.040 Uiso 0.5 1 calc R . P A -1
H37D H -0.0613 0.5735 -0.0709 0.040 Uiso 0.5 1 calc R . P A -1
C38B C 0.1523(7) 0.6082(3) 0.1619(4) 0.0508(17) Uani 0.5 1 d . . P A -1
H38C H 0.1834 0.5802 0.1286 0.061 Uiso 0.5 1 calc R . P A -1
H38D H 0.0546 0.6038 0.1644 0.061 Uiso 0.5 1 calc R . P A -1
C39B C 0.2305(7) 0.6092(3) 0.2455(4) 0.066(2) Uani 0.5 1 d . . P A -1
H39C H 0.1709 0.6180 0.2867 0.079 Uiso 0.5 1 calc R . P A -1
H39D H 0.2717 0.5756 0.2596 0.079 Uiso 0.5 1 calc R . P A -1
C40B C 0.3319(11) 0.6467(6) 0.2443(7) 0.103(6) Uani 0.5 1 d . . P A -1
H40C H 0.4185 0.6305 0.2362 0.123 Uiso 0.5 1 calc R . P A -1
H40D H 0.3453 0.6655 0.2970 0.123 Uiso 0.5 1 calc R . P A -1
C41B C 0.2871(7) 0.6814(2) 0.1763(4) 0.0510(16) Uani 0.5 1 d . . P A -1
H41C H 0.2577 0.7142 0.1975 0.061 Uiso 0.5 1 calc R . P A -1
H41D H 0.3615 0.6880 0.1438 0.061 Uiso 0.5 1 calc R . P A -1
C42B C -0.224(2) 0.6600(8) -0.0190(13) 0.030(3) Uani 0.5 1 d . . P A -1
H42C H -0.2294 0.6240 -0.0019 0.036 Uiso 0.5 1 calc R . P A -1
H42D H -0.2061 0.6607 -0.0767 0.036 Uiso 0.5 1 calc R . P A -1
C43B C -0.3556(14) 0.6866(4) -0.0121(9) 0.049(3) Uani 0.5 1 d . . P A -1
H43C H -0.4301 0.6623 -0.0081 0.058 Uiso 0.5 1 calc R . P A -1
H43D H -0.3817 0.7106 -0.0580 0.058 Uiso 0.5 1 calc R . P A -1
C44B C -0.3116(8) 0.7138(4) 0.0683(6) 0.081(3) Uani 0.5 1 d . . P A -1
H44C H -0.3384 0.7501 0.0626 0.097 Uiso 0.5 1 calc R . P A -1
H44D H -0.3581 0.6986 0.1118 0.097 Uiso 0.5 1 calc R . P A -1
C45B C -0.1718(13) 0.7107(7) 0.0916(7) 0.032(3) Uani 0.5 1 d . . P A -1
H45C H -0.1322 0.7452 0.0980 0.039 Uiso 0.5 1 calc R . P A -1
H45D H -0.1516 0.6926 0.1448 0.039 Uiso 0.5 1 calc R . P A -1

loop_
_atom_site_aniso_label
_atom_site_aniso_U_11
_atom_site_aniso_U_22
_atom_site_aniso_U_33
_atom_site_aniso_U_23
_atom_site_aniso_U_13
_atom_site_aniso_U_12
Sn1 0.02059(8) 0.01541(8) 0.01826(7) -0.00008(7) -0.00148(5) 0.00018(7)
N1 0.0180(9) 0.0171(9) 0.0187(9) -0.0023(7) -0.0010(7) -0.0013(7)
C1 0.0193(11) 0.0176(11) 0.0245(11) -0.0004(9) 0.0020(9) -0.0022(9)
N2 0.0288(11) 0.0216(10) 0.0175(9) -0.0020(8) 0.0024(8) -0.0006(8)
C2 0.0229(12) 0.0169(12) 0.0311(12) 0.0024(9) 0.0067(10) -0.0024(9)
C3 0.0226(13) 0.0222(13) 0.0503(16) 0.0056(11) 0.0067(11) -0.0035(10)
C4 0.0253(14) 0.0249(14) 0.073(2) 0.0088(14) 0.0199(14) 0.0011(11)
C5 0.0414(17) 0.0252(14) 0.069(2) -0.0013(14) 0.0344(15) 0.0046(12)
C6 0.0380(15) 0.0217(13) 0.0438(15) -0.0041(11) 0.0219(12) -0.0033(11)
C7 0.0251(12) 0.0174(12) 0.0288(12) 0.0003(9) 0.0096(10) -0.0027(10)
C8 0.0251(12) 0.0160(11) 0.0209(11) -0.0011(9) 0.0068(9) -0.0025(9)
C9 0.0362(14) 0.0214(12) 0.0212(11) -0.0061(9) 0.0026(10) -0.0063(10)
C10 0.0252(13) 0.0287(14) 0.0267(12) -0.0024(10) -0.0025(10) -0.0080(10)
C11 0.0191(11) 0.0254(13) 0.0292(12) 0.0027(10) 0.0040(9) 0.0000(10)
C12 0.0233(12) 0.0185(12) 0.0223(11) -0.0015(9) 0.0046(9) -0.0003(9)
C13 0.0222(11) 0.0150(11) 0.0181(10) 0.0005(8) 0.0032(9) -0.0033(9)
C14 0.0240(12) 0.0226(12) 0.0223(11) -0.0008(9) -0.0014(9) -0.0043(10)
C15 0.0209(11) 0.0214(12) 0.0197(10) -0.0007(9) -0.0033(8) -0.0026(10)
C16 0.0207(12) 0.0205(12) 0.0281(12) 0.0001(10) 0.0018(9) 0.0040(9)
C17 0.0272(13) 0.0199(12) 0.0273(12) -0.0059(10) 0.0066(10) 0.0019(10)
C18 0.0475(16) 0.0224(13) 0.0219(12) -0.0040(10) 0.0105(11) -0.0057(11)
C19 0.068(2) 0.0238(14) 0.0300(13) -0.0077(11) 0.0191(13) -0.0116(13)
C20 0.124(3) 0.0288(16) 0.0392(17) -0.0078(13) 0.0353(19) -0.0305(18)
C21 0.165(4) 0.0367(19) 0.0246(15) -0.0033(13) 0.026(2) -0.030(2)
C22 0.129(3) 0.0375(18) 0.0174(13) -0.0048(12) 0.0062(16) -0.0250(19)
C23 0.066(2) 0.0294(14) 0.0206(12) -0.0033(11) 0.0059(12) -0.0112(13)
C24 0.0594(19) 0.0293(15) 0.0429(16) -0.0078(12) 0.0164(14) -0.0184(14)
C25 0.154(4) 0.0297(18) 0.0439(18) -0.0036(14) 0.002(2) -0.035(2)
C26 0.050(2) 0.124(4) 0.146(4) -0.076(3) 0.040(3) -0.037(2)
C27 0.0492(16) 0.0332(14) 0.0181(11) -0.0018(11) -0.0023(10) -0.0079(13)
C28 0.057(2) 0.067(2) 0.0374(16) 0.0096(15) 0.0079(14) 0.0114(17)
C29 0.0492(17) 0.0336(15) 0.0335(14) -0.0025(12) 0.0032(12) -0.0140(13)
O1A_a 0.042(5) 0.029(5) 0.059(4) -0.011(4) 0.000(3) 0.014(4)
Li1A_a 0.031(7) 0.043(10) 0.043(9) -0.024(7) 0.003(6) -0.008(6)
O2A_a 0.058(4) 0.027(3) 0.035(3) -0.001(2) 0.026(2) 0.001(3)
O3A_a 0.055(7) 0.015(6) 0.072(6) -0.012(4) -0.021(5) 0.002(5)
O4A_a 0.036(6) 0.040(7) 0.023(4) -0.010(4) -0.005(4) 0.003(4)
C30A_a 0.022(5) 0.091(8) 0.070(6) -0.025(6) 0.006(5) 0.007(6)
C31A_a 0.036(7) 0.075(6) 0.034(6) -0.019(4) 0.005(6) -0.016(7)
C32A_a 0.048(5) 0.107(7) 0.092(6) -0.056(6) 0.040(5) -0.024(5)
C33A_a 0.019(6) 0.085(10) 0.113(8) -0.030(7) -0.008(5) 0.010(5)
C34A_a 0.252(19) 0.029(5) 0.132(11) -0.009(7) 0.160(12) -0.012(9)
C35A_a 0.030(6) 0.053(6) 0.033(5) -0.008(4) -0.001(4) 0.014(5)
C36A_a 0.094(5) 0.026(3) 0.080(5) 0.002(3) 0.053(4) -0.001(3)
C37A_a 0.050(3) 0.030(3) 0.032(3) 0.001(2) 0.013(2) -0.008(3)
C38A_a 0.056(4) 0.050(4) 0.039(3) -0.012(3) 0.000(3) 0.012(3)
C39A_a 0.064(7) 0.080(6) 0.040(4) -0.002(4) 0.018(4) 0.040(5)
C40A_a 0.038(5) 0.045(4) 0.066(6) 0.003(4) -0.014(4) 0.001(3)
C41A_a 0.062(4) 0.052(4) 0.075(5) -0.015(4) -0.008(4) 0.022(4)
C42A_a 0.041(9) 0.081(12) 0.042(9) -0.026(6) -0.017(6) 0.020(8)
C43A_a 0.039(6) 0.109(9) 0.053(6) -0.038(6) -0.026(5) 0.034(6)
C44A_a 0.031(3) 0.027(3) 0.057(4) -0.009(3) 0.018(3) -0.004(3)
C45A_a 0.079(9) 0.041(7) 0.071(8) -0.036(5) 0.056(7) -0.014(5)
O1B 0.040(5) 0.024(5) 0.041(3) -0.004(4) 0.000(3) 0.018(4)
Li1B 0.024(8) 0.040(8) 0.043(7) 0.002(7) 0.000(6) 0.009(7)
O2B 0.031(3) 0.041(4) 0.029(3) -0.003(2) 0.007(2) 0.003(3)
O3B 0.038(3) 0.020(6) 0.039(3) 0.002(4) -0.009(2) -0.009(5)
O4B 0.025(4) 0.050(11) 0.045(12) -0.025(8) -0.002(5) 0.011(4)
C30B 0.039(5) 0.041(4) 0.035(4) 0.000(3) 0.004(4) -0.007(5)
C31B 0.075(6) 0.082(6) 0.038(4) -0.007(4) 0.016(4) -0.033(6)
C32B 0.057(9) 0.134(15) 0.047(6) -0.010(7) -0.006(7) -0.070(10)
C33B 0.019(6) 0.107(13) 0.061(5) -0.014(7) -0.007(4) 0.002(6)
C34B 0.049(4) 0.032(4) 0.081(6) -0.001(4) 0.038(4) 0.006(3)
C35B 0.047(4) 0.031(3) 0.084(5) 0.004(3) 0.040(4) 0.003(3)
C36B 0.042(7) 0.051(7) 0.036(6) -0.009(4) 0.022(6) 0.000(5)
C37B 0.044(3) 0.026(3) 0.030(3) -0.001(2) 0.006(2) -0.003(2)
C38B 0.058(4) 0.051(4) 0.041(3) 0.014(3) -0.004(3) -0.025(4)
C39B 0.070(5) 0.077(5) 0.042(4) 0.027(3) -0.021(3) -0.030(4)
C40B 0.050(8) 0.172(14) 0.078(10) 0.069(10) -0.021(6) -0.053(9)
C41B 0.065(4) 0.043(4) 0.040(3) -0.003(3) -0.010(3) -0.014(3)
C42B 0.029(5) 0.036(4) 0.027(6) -0.006(3) 0.010(5) -0.001(3)
C43B 0.040(5) 0.021(3) 0.089(7) -0.018(4) 0.028(5) -0.011(3)
C44B 0.047(5) 0.091(8) 0.106(8) -0.052(6) 0.012(5) 0.018(5)
C45B 0.032(5) 0.034(6) 0.027(4) -0.010(3) -0.008(4) -0.007(4)

loop_
_atom_type_symbol
_atom_type_description
_atom_type_scat_dispersion_real
_atom_type_scat_dispersion_imag
_atom_type_scat_source
C C 0.0033 0.0016 'International Tables Vol C Tables 4.2.6.8 and 6.1.1.4'
H H 0.0000 0.0000 'International Tables Vol C Tables 4.2.6.8 and 6.1.1.4'
Li Li -0.0003 0.0001 'International Tables Vol C Tables 4.2.6.8 and 6.1.1.4'
N N 0.0061 0.0033 'International Tables Vol C Tables 4.2.6.8 and 6.1.1.4'
O O 0.0106 0.0060 'International Tables Vol C Tables 4.2.6.8 and 6.1.1.4'
Sn Sn -0.6537 1.4246 'International Tables Vol C Tables 4.2.6.8 and 6.1.1.4'

loop_
_geom_angle_atom_site_label_1
_geom_angle_atom_site_label_2
_geom_angle_atom_site_label_3
_geom_angle
_geom_angle_site_symmetry_3
N1 Sn1 N1 79.40(7) 3_666
N2 Sn1 N1 98.02(7) 3_666
N2 Sn1 N1 80.11(7) .
Sn1 N1 Sn1 100.60(7) 3_666
C15 N1 Sn1 115.22(13) .
C15 N1 Sn1 112.55(12) 3_666
C15 N1 C16 111.65(17) .
C16 N1 Sn1 108.62(12) .
C16 N1 Sn1 107.42(13) 3_666
C2 C1 C13 107.12(19) .
C2 C1 C14 125.8(2) .
C13 C1 C14 127.1(2) .
C17 N2 Sn1 113.98(13) .
C18 N2 Sn1 124.11(15) .
C18 N2 C17 118.86(19) .
C1 C2 C3 131.9(2) .
C1 C2 C7 109.46(19) .
C3 C2 C7 118.6(2) .
C2 C3 H3 120.3 .
C4 C3 C2 119.5(2) .
C4 C3 H3 120.3 .
C3 C4 H4 119.4 .
C3 C4 C5 121.3(2) .
C5 C4 H4 119.4 .
C4 C5 H5 119.7 .
C6 C5 C4 120.7(2) .
C6 C5 H5 119.7 .
C5 C6 H6 120.0 .
C5 C6 C7 120.0(2) .
C7 C6 H6 120.0 .
C6 C7 C2 119.9(2) .
C6 C7 C8 132.8(2) .
C8 C7 C2 107.18(19) .
C7 C8 C13 106.91(19) .
C9 C8 C7 133.1(2) .
C9 C8 C13 120.0(2) .
C8 C9 H9 119.8 .
C10 C9 C8 120.3(2) .
C10 C9 H9 119.8 .
C9 C10 H10 120.0 .
C9 C10 C11 120.1(2) .
C11 C10 H10 120.0 .
C10 C11 H11 119.4 .
C12 C11 C10 121.3(2) .
C12 C11 H11 119.4 .
C11 C12 H12 120.0 .
C11 C12 C13 120.1(2) .
C13 C12 H12 120.0 .
C1 C13 C8 109.31(19) .
C12 C13 C1 132.4(2) .
C12 C13 C8 118.23(19) .
C1 C14 H14A 109.1 .
C1 C14 H14B 109.1 .
C1 C14 C15 112.52(18) .
H14A C14 H14B 107.8 .
C15 C14 H14A 109.1 .
C15 C14 H14B 109.1 .
N1 C15 C14 115.89(17) .
N1 C15 H15A 108.3 .
N1 C15 H15B 108.3 .
C14 C15 H15A 108.3 .
C14 C15 H15B 108.3 .
H15A C15 H15B 107.4 .
N1 C16 H16A 109.7 .
N1 C16 H16B 109.7 .
N1 C16 C17 110.05(18) .
H16A C16 H16B 108.2 .
C17 C16 H16A 109.7 .
C17 C16 H16B 109.7 .
N2 C17 C16 110.67(18) .
N2 C17 H17A 109.5 .
N2 C17 H17B 109.5 .
C16 C17 H17A 109.5 .
C16 C17 H17B 109.5 .
H17A C17 H17B 108.1 .
C19 C18 N2 120.4(2) .
C23 C18 N2 119.9(2) .
C23 C18 C19 119.7(2) .
C18 C19 C24 121.9(2) .
C20 C19 C18 118.6(3) .
C20 C19 C24 119.4(3) .
C19 C20 H20 119.2 .
C21 C20 C19 121.6(3) .
C21 C20 H20 119.2 .
C20 C21 H21 120.3 .
C20 C21 C22 119.4(3) .
C22 C21 H21 120.3 .
C21 C22 H22 119.3 .
C21 C22 C23 121.4(3) .
C23 C22 H22 119.3 .
C18 C23 C27 121.3(2) .
C22 C23 C18 119.0(2) .
C22 C23 C27 119.7(2) .
C19 C24 H24 106.9 .
C19 C24 C26 110.9(3) .
C25 C24 C19 113.3(3) .
C25 C24 H24 106.9 .
C25 C24 C26 111.5(3) .
C26 C24 H24 106.9 .
C24 C25 H25A 109.5 .
C24 C25 H25B 109.5 .
C24 C25 H25C 109.5 .
H25A C25 H25B 109.5 .
H25A C25 H25C 109.5 .
H25B C25 H25C 109.5 .
C24 C26 H26A 109.5 .
C24 C26 H26B 109.5 .
C24 C26 H26C 109.5 .
H26A C26 H26B 109.5 .
H26A C26 H26C 109.5 .
H26B C26 H26C 109.5 .
C23 C27 H27 107.3 .
C23 C27 C28 112.5(2) .
C23 C27 C29 111.6(2) .
C28 C27 H27 107.3 .
C28 C27 C29 110.6(2) .
C29 C27 H27 107.3 .
C27 C28 H28A 109.5 .
C27 C28 H28B 109.5 .
C27 C28 H28C 109.5 .
H28A C28 H28B 109.5 .
H28A C28 H28C 109.5 .
H28B C28 H28C 109.5 .
C27 C29 H29A 109.5 .
C27 C29 H29B 109.5 .
C27 C29 H29C 109.5 .
H29A C29 H29B 109.5 .
H29A C29 H29C 109.5 .
H29B C29 H29C 109.5 .
C30A_a O1A_a Li1A_a 128.7(16) .
C30A_a O1A_a Li1B 128.0(17) .
C30A_a O1A_a C30B 17.2(6) .
C33A_a O1A_a Li1A_a 128.9(13) .
C33A_a O1A_a C30A_a 101.6(12) .
C33A_a O1A_a Li1B 129.8(14) .
C33A_a O1A_a C30B 117.9(11) .
Li1B O1A_a Li1A_a 1(2) .
Li1B O1A_a C30B 112.3(15) .
C30B O1A_a Li1A_a 113.0(14) .
C33B O1A_a Li1A_a 152.7(14) .
C33B O1A_a C30A_a 78.3(9) .
C33B O1A_a C33A_a 23.8(9) .
C33B O1A_a Li1B 153.5(15) .
C33B O1A_a C30B 94.3(8) .
O1A_a Li1A_a O1B 9.0(8) .
O1A_a Li1A_a C38B 122.8(16) .
O2A_a Li1A_a O1A_a 119.4(17) .
O2A_a Li1A_a O3A_a 96.8(15) .
O2A_a Li1A_a O1B 125.0(17) .
O2A_a Li1A_a C38B 82.4(11) .
O3A_a Li1A_a O1A_a 103.8(15) .
O3A_a Li1A_a O1B 108.6(14) .
O3A_a Li1A_a C38B 19.7(5) .
O4A_a Li1A_a O1A_a 112(2) .
O4A_a Li1A_a O2A_a 110.8(19) .
O4A_a Li1A_a O3A_a 112(2) .
O4A_a Li1A_a O1B 103.4(18) .
O4A_a Li1A_a O2B 118(2) .
O4A_a Li1A_a O3B 117(2) .
O4A_a Li1A_a O4B 6(2) .
O4A_a Li1A_a C38B 105.3(17) .
O1B Li1A_a C38B 128.1(15) .
O2B Li1A_a O1A_a 102.3(15) .
O2B Li1A_a O2A_a 17.6(3) .
O2B Li1A_a O3A_a 106.6(18) .
O2B Li1A_a O1B 107.5(15) .
O2B Li1A_a O4B 119(2) .
O2B Li1A_a C38B 95.7(13) .
O3B Li1A_a O1A_a 91.9(14) .
O3B Li1A_a O2A_a 104.1(17) .
O3B Li1A_a O3A_a 12.0(7) .
O3B Li1A_a O1B 96.6(13) .
O3B Li1A_a O2B 111.1(19) .
O3B Li1A_a O4B 120(2) .
O3B Li1A_a C38B 31.6(6) .
O4B Li1A_a O1A_a 107(2) .
O4B Li1A_a O2A_a 113.3(19) .
O4B Li1A_a O3A_a 117(2) .
O4B Li1A_a O1B 97.7(18) .
O4B Li1A_a C38B 110.8(17) .
Li1A_a O2A_a Li1B 8.0(16) .
C34A_a O2A_a Li1A_a 128.5(10) .
C34A_a O2A_a Li1B 120.4(9) .
C34A_a O2A_a C34B 36.3(7) .
C37A_a O2A_a Li1A_a 124.8(9) .
C37A_a O2A_a C34A_a 106.4(6) .
C37A_a O2A_a Li1B 132.8(9) .
C37A_a O2A_a C34B 113.4(6) .
O2B O2A_a Li1A_a 74.0(15) .
O2B O2A_a C34A_a 55.7(13) .
O2B O2A_a C37A_a 160.8(16) .
O2B O2A_a Li1B 66.0(15) .
O2B O2A_a C34B 57.6(13) .
O2B O2A_a C37B 81.1(14) .
C34B O2A_a Li1A_a 108.2(10) .
C34B O2A_a Li1B 101.9(9) .
C37B O2A_a Li1A_a 122.6(12) .
C37B O2A_a C34A_a 63.6(7) .
C37B O2A_a C37A_a 84.3(5) .
C37B O2A_a Li1B 120.4(10) .
C37B O2A_a C34B 99.8(5) .
Li1A_a O3A_a Li1B 8.8(13) .
C38A_a O3A_a Li1A_a 117.5(14) .
C38A_a O3A_a Li1B 113.0(13) .
C38A_a O3A_a C41B 49.1(6) .
C41A_a O3A_a Li1A_a 125.6(17) .
C41A_a O3A_a C38A_a 106.4(12) .
C41A_a O3A_a Li1B 123.5(16) .
C41A_a O3A_a C41B 69.7(9) .
C38B O3A_a Li1A_a 122.3(14) .
C38B O3A_a C38A_a 104.9(13) .
C38B O3A_a C41A_a 70.4(11) .
C38B O3A_a Li1B 130.9(15) .
C38B O3A_a C41B 119.5(14) .
C41B O3A_a Li1A_a 117.6(9) .
C41B O3A_a Li1B 108.9(9) .
Li1A_a O4A_a Li1B 9.4(14) .
C42A_a O4A_a Li1A_a 120(3) .
C42A_a O4A_a C45A_a 105(2) .
C42A_a O4A_a Li1B 120(2) .
C45A_a O4A_a Li1A_a 128(3) .
C45A_a O4A_a Li1B 123(2) .
C42B O4A_a Li1A_a 125(3) .
C42B O4A_a C42A_a 11.8(13) .
C42B O4A_a C45A_a 105(2) .
C42B O4A_a Li1B 127(3) .
C45B O4A_a Li1A_a 131(3) .
C45B O4A_a C42A_a 106(2) .
C45B O4A_a C45A_a 8.9(14) .
C45B O4A_a Li1B 127(3) .
C45B O4A_a C42B 103(2) .
O1A_a C30A_a H30A_a 109.5 .
O1A_a C30A_a H30B_a 109.5 .
O1A_a C30A_a C32B 95.0(10) .
O1A_a C30A_a C33B 47.1(9) .
H30A_a C30A_a H30B_a 108.0 .
C31A_a C30A_a O1A_a 110.9(10) .
C31A_a C30A_a H30A_a 109.5 .
C31A_a C30A_a H30B_a 109.5 .
C31A_a C30A_a C32B 17.8(9) .
C31A_a C30A_a C33B 63.9(8) .
O1B C30A_a O1A_a 4.2(15) .
O1B C30A_a H30A_a 105.2 .
O1B C30A_a H30B_a 111.6 .
O1B C30A_a C31A_a 112.9(12) .
O1B C30A_a C31B 135.4(14) .
O1B C30A_a C32B 97.5(12) .
O1B C30A_a C33B 49.1(11) .
C30B C30A_a O1A_a 110(3) .
C30B C30A_a H30A_a 36.3 .
C30B C30A_a H30B_a 73.9 .
C30B C30A_a C31A_a 134(3) .
C30B C30A_a O1B 107(3) .
C30B C30A_a C31B 98(3) .
C30B C30A_a C32B 152(3) .
C30B C30A_a C33B 151(3) .
C31B C30A_a O1A_a 136.0(12) .
C31B C30A_a H30A_a 74.4 .
C31B C30A_a H30B_a 110.5 .
C31B C30A_a C31A_a 37.0(6) .
C31B C30A_a C32B 54.5(7) .
C31B C30A_a C33B 93.3(9) .
C32B C30A_a H30A_a 124.2 .
C32B C30A_a H30B_a 109.5 .
C33B C30A_a H30A_a 124.5 .
C33B C30A_a H30B_a 126.6 .
C33B C30A_a C32B 48.7(8) .
C30A_a C31A_a H31A_a 111.0 .
C30A_a C31A_a H31B_a 111.0 .
C30A_a C31A_a C32A_a 104.0(11) .
C30A_a C31A_a C30B 12.1(7) .
C30A_a C31A_a C33B 66.8(9) .
H31A_a C31A_a H31B_a 109.0 .
C32A_a C31A_a H31A_a 111.0 .
C32A_a C31A_a H31B_a 111.0 .
C32A_a C31A_a C30B 112.1(9) .
C32A_a C31A_a C33B 41.2(7) .
C30B C31A_a H31A_a 114.0 .
C30B C31A_a H31B_a 99.3 .
C31B C31A_a C30A_a 59.6(9) .
C31B C31A_a H31A_a 125.0 .
C31B C31A_a H31B_a 51.4 .
C31B C31A_a C32A_a 124.0(12) .
C31B C31A_a C30B 47.8(8) .
C31B C31A_a C33B 113.7(12) .
C32B C31A_a C30A_a 114(3) .
C32B C31A_a H31A_a 66.7 .
C32B C31A_a H31B_a 133.3 .
C32B C31A_a C32A_a 45(2) .
C32B C31A_a C30B 126(3) .
C32B C31A_a C31B 167(3) .
C32B C31A_a C33B 55(3) .
C33B C31A_a H31A_a 108.2 .
C33B C31A_a H31B_a 140.5 .
C33B C31A_a C30B 77.5(8) .
C31A_a C32A_a H32A_a 111.5 .
C31A_a C32A_a H32B_a 111.5 .
C31A_a C32A_a C33A_a 101.5(9) .
H32A_a C32A_a H32B_a 109.3 .
C33A_a C32A_a H32A_a 111.5 .
C33A_a C32A_a H32B_a 111.5 .
C32B C32A_a C31A_a 21.9(7) .
C32B C32A_a H32A_a 94.6 .
C32B C32A_a H32B_a 132.4 .
C32B C32A_a C33A_a 96.0(13) .
C32B C32A_a C33B 80.3(12) .
C33B C32A_a C31A_a 81.9(9) .
C33B C32A_a H32A_a 126.3 .
C33B C32A_a H32B_a 113.1 .
C33B C32A_a C33A_a 20.8(7) .
O1A_a C33A_a C32A_a 108.7(8) .
O1A_a C33A_a H33A_a 109.9 .
O1A_a C33A_a H33B_a 109.9 .
O1A_a C33A_a O1B 13.9(7) .
O1A_a C33A_a C32B 88.9(7) .
C32A_a C33A_a H33A_a 109.9 .
C32A_a C33A_a H33B_a 109.9 .
C32A_a C33A_a O1B 95.2(8) .
C32A_a C33A_a C32B 34.8(6) .
H33A_a C33A_a H33B_a 108.3 .
O1B C33A_a H33A_a 119.5 .
O1B C33A_a H33B_a 113.1 .
O1B C33A_a C32B 75.4(7) .
C32B C33A_a H33A_a 144.7 .
C32B C33A_a H33B_a 91.6 .
C33B C33A_a O1A_a 66(3) .
C33B C33A_a C32A_a 44(3) .
C33B C33A_a H33A_a 136.7 .
C33B C33A_a H33B_a 113.3 .
C33B C33A_a O1B 52(3) .
C33B C33A_a C32B 28(3) .
O2A_a C34A_a H34A_a 109.5 .
O2A_a C34A_a H34B_a 109.5 .
O2A_a C34A_a C36B 105.9(10) .
O2A_a C34A_a C37B 56.8(6) .
H34A_a C34A_a H34B_a 108.1 .
C35A_a C34A_a O2A_a 110.6(10) .
C35A_a C34A_a H34A_a 109.5 .
C35A_a C34A_a H34B_a 109.5 .
C35A_a C34A_a C36B 17.5(8) .
C35A_a C34A_a C37B 75.0(9) .
O2B C34A_a O2A_a 23.4(4) .
O2B C34A_a H34A_a 89.3 .
O2B C34A_a H34B_a 106.7 .
O2B C34A_a C35A_a 130.7(12) .
O2B C34A_a C35B 129.2(10) .
O2B C34A_a C36B 121.3(12) .
O2B C34A_a C37B 62.6(7) .
C34B C34A_a O2A_a 81.7(11) .
C34B C34A_a H34A_a 113.3 .
C34B C34A_a H34B_a 28.6 .
C34B C34A_a C35A_a 127.8(17) .
C34B C34A_a O2B 78.6(10) .
C34B C34A_a C35B 79.7(15) .
C34B C34A_a C36B 145.1(17) .
C34B C34A_a C37B 138.4(12) .
C35B C34A_a O2A_a 108.1(8) .
C35B C34A_a H34A_a 141.5 .
C35B C34A_a H34B_a 65.5 .
C35B C34A_a C35A_a 48.1(6) .
C35B C34A_a C36B 65.5(7) .
C35B C34A_a C37B 112.9(8) .
C36B C34A_a H34A_a 96.5 .
C36B C34A_a H34B_a 126.0 .
C36B C34A_a C37B 60.5(8) .
C37B C34A_a H34A_a 82.1 .
C37B C34A_a H34B_a 165.8 .
C34A_a C35A_a H35A_a 111.7 .
C34A_a C35A_a H35B_a 111.7 .
C34A_a C35A_a C36A_a 100.5(12) .
C34A_a C35A_a C37B 54.5(9) .
H35A_a C35A_a H35B_a 109.4 .
C36A_a C35A_a H35A_a 111.7 .
C36A_a C35A_a H35B_a 111.7 .
C36A_a C35A_a C37B 85.8(9) .
C35B C35A_a C34A_a 62.7(11) .
C35B C35A_a H35A_a 71.8 .
C35B C35A_a H35B_a 173.8 .
C35B C35A_a C36A_a 72.8(9) .
C35B C35A_a C37B 107.4(14) .
C37B C35A_a H35A_a 160.6 .
C37B C35A_a H35B_a 69.4 .
C35A_a C36A_a H36A_a 110.7 .
C35A_a C36A_a H36B_a 110.7 .
C35A_a C36A_a C35B 42.4(6) .
C35A_a C36A_a C36B 14.1(8) .
H36A_a C36A_a H36B_a 108.8 .
C37A_a C36A_a C35A_a 105.4(8) .
C37A_a C36A_a H36A_a 110.7 .
C37A_a C36A_a H36B_a 110.7 .
C37A_a C36A_a C35B 100.5(5) .
C37A_a C36A_a C36B 98.1(7) .
C35B C36A_a H36A_a 144.6 .
C35B C36A_a H36B_a 73.7 .
C35B C36A_a C36B 54.9(5) .
C36B C36A_a H36A_a 103.1 .
C36B C36A_a H36B_a 124.8 .
O2A_a C37A_a C36A_a 106.0(5) .
O2A_a C37A_a H37A_a 110.5 .
O2A_a C37A_a H37B_a 110.5 .
O2A_a C37A_a C37B 47.0(4) .
C36A_a C37A_a H37A_a 110.5 .
C36A_a C37A_a H37B_a 110.5 .
C36A_a C37A_a C37B 82.0(4) .
H37A_a C37A_a H37B_a 108.7 .
C37B C37A_a H37A_a 82.7 .
C37B C37A_a H37B_a 157.4 .
O3A_a C38A_a H38A_a 110.3 .
O3A_a C38A_a H38B_a 110.3 .
O3A_a C38A_a C40B 83.8(10) .
H38A_a C38A_a H38B_a 108.6 .
C39A_a C38A_a O3A_a 107.0(9) .
C39A_a C38A_a H38A_a 110.3 .
C39A_a C38A_a H38B_a 110.3 .
C39A_a C38A_a O3B 110.6(9) .
C39A_a C38A_a C40B 23.9(5) .
O3B C38A_a O3A_a 15.7(8) .
O3B C38A_a H38A_a 95.1 .
O3B C38A_a H38B_a 120.7 .
O3B C38A_a C40B 86.7(10) .
C40B C38A_a H38A_a 114.5 .
C40B C38A_a H38B_a 126.0 .
C41B C38A_a O3A_a 70.6(8) .
C41B C38A_a H38A_a 73.4 .
C41B C38A_a H38B_a 177.0 .
C41B C38A_a C39A_a 66.7(5) .
C41B C38A_a O3B 60.9(8) .
C41B C38A_a C40B 51.1(4) .
C38A_a C39A_a H39A_a 111.0 .
C38A_a C39A_a H39B_a 111.0 .
C38A_a C39A_a C40A_a 103.9(7) .
C38A_a C39A_a C39B 86.1(7) .
C38A_a C39A_a C41B 53.6(5) .
H39A_a C39A_a H39B_a 109.0 .
C40A_a C39A_a H39A_a 111.0 .
C40A_a C39A_a H39B_a 111.0 .
C40A_a C39A_a C39B 77.1(6) .
C39B C39A_a H39A_a 49.4 .
C39B C39A_a H39B_a 157.5 .
C40B C39A_a C38A_a 112.1(13) .
C40B C39A_a H39A_a 91.7 .
C40B C39A_a H39B_a 120.4 .
C40B C39A_a C40A_a 19.3(11) .
C40B C39A_a C39B 61.7(13) .
C40B C39A_a C41B 71.9(12) .
C41B C39A_a H39A_a 146.0 .
C41B C39A_a H39B_a 105.0 .
C41B C39A_a C40A_a 55.9(5) .
C41B C39A_a C39B 96.9(6) .
C39A_a C40A_a H40A_a 111.8 .
C39A_a C40A_a H40B_a 111.8 .
C39A_a C40A_a C39B 52.7(5) .
H40A_a C40A_a H40B_a 109.5 .
C41A_a C40A_a C39A_a 99.9(7) .
C41A_a C40A_a H40A_a 111.8 .
C41A_a C40A_a H40B_a 111.8 .
C41A_a C40A_a C39B 62.1(5) .
C39B C40A_a H40A_a 157.8 .
C39B C40A_a H40B_a 92.1 .
C40B C40A_a C39A_a 19.2(14) .
C40B C40A_a H40A_a 130.1 .
C40B C40A_a H40B_a 96.7 .
C40B C40A_a C41A_a 95.5(13) .
C40B C40A_a C39B 38.2(13) .
C40B C40A_a C41B 75.9(12) .
C41B C40A_a C39A_a 60.1(5) .
C41B C40A_a H40A_a 73.2 .
C41B C40A_a H40B_a 171.4 .
C41B C40A_a C41A_a 73.7(5) .
C41B C40A_a C39B 84.7(5) .
O3A_a C41A_a C40A_a 107.1(8) .
O3A_a C41A_a H41A_a 110.3 .
O3A_a C41A_a H41B_a 110.3 .
O3A_a C41A_a O3B 15.2(9) .
O3A_a C41A_a C38B 42.6(6) .
O3A_a C41A_a C39B 76.6(8) .
O3A_a C41A_a C40B 88.8(9) .
O3A_a C41A_a C41B 60.3(6) .
C40A_a C41A_a H41A_a 110.3 .
C40A_a C41A_a H41B_a 110.3 .
C40A_a C41A_a O3B 99.3(7) .
C40A_a C41A_a C39B 71.3(5) .
C40A_a C41A_a C40B 27.2(4) .
C40A_a C41A_a C41B 51.0(4) .
H41A_a C41A_a H41B_a 108.6 .
O3B C41A_a H41A_a 102.1 .
O3B C41A_a H41B_a 125.5 .
O3B C41A_a C39B 85.8(7) .
O3B C41A_a C40B 86.6(8) .
O3B C41A_a C41B 49.2(6) .
C38B C41A_a C40A_a 117.6(6) .
C38B C41A_a H41A_a 129.9 .
C38B C41A_a H41B_a 68.0 .
C38B C41A_a O3B 57.7(6) .
C38B C41A_a C39B 51.9(4) .
C38B C41A_a C40B 90.5(6) .
C38B C41A_a C41B 92.3(5) .
C39B C41A_a H41A_a 171.4 .
C39B C41A_a H41B_a 63.5 .
C40B C41A_a H41A_a 137.0 .
C40B C41A_a H41B_a 99.4 .
C40B C41A_a C39B 46.0(4) .
C41B C41A_a H41A_a 107.4 .
C41B C41A_a H41B_a 143.7 .
C41B C41A_a C39B 80.3(4) .
C41B C41A_a C40B 48.7(5) .
O4A_a C42A_a H42A_a 111.3 .
O4A_a C42A_a H42B_a 111.3 .
O4A_a C42A_a C43A_a 102(2) .
O4A_a C42A_a C43B 109(2) .
H42A_a C42A_a H42B_a 109.2 .
C43A_a C42A_a H42A_a 111.3 .
C43A_a C42A_a H42B_a 111.3 .
C43A_a C42A_a C43B 15.8(7) .
O4B C42A_a O4A_a 8(3) .
O4B C42A_a H42A_a 119.4 .
O4B C42A_a H42B_a 107.5 .
O4B C42A_a C43A_a 98(2) .
O4B C42A_a C43B 106(2) .
C43B C42A_a H42A_a 95.5 .
C43B C42A_a H42B_a 119.4 .
C42A_a C43A_a H43A_a 109.1 .
C42A_a C43A_a H43B_a 109.1 .
C42A_a C43A_a C42B 11.3(12) .
H43A_a C43A_a H43B_a 107.8 .
C44A_a C43A_a C42A_a 112.6(13) .
C44A_a C43A_a H43A_a 109.1 .
C44A_a C43A_a H43B_a 109.1 .
C44A_a C43A_a C42B 114.5(13) .
C44A_a C43A_a C44B 41.6(6) .
C42B C43A_a H43A_a 117.1 .
C42B C43A_a H43B_a 98.3 .
C44B C43A_a C42A_a 108.2(12) .
C44B C43A_a H43A_a 140.1 .
C44B C43A_a H43B_a 72.3 .
C44B C43A_a C42B 101.9(12) .
C43A_a C44A_a H44A_a 110.3 .
C43A_a C44A_a H44B_a 110.3 .
C43A_a C44A_a C45A_a 106.9(10) .
C43A_a C44A_a C43B 9.8(11) .
C43A_a C44A_a C45B 99.4(9) .
H44A_a C44A_a H44B_a 108.6 .
C45A_a C44A_a H44A_a 110.3 .
C45A_a C44A_a H44B_a 110.3 .
C45A_a C44A_a C43B 104.3(10) .
C45A_a C44A_a C45B 8.6(13) .
C43B C44A_a H44A_a 103.1 .
C43B C44A_a H44B_a 119.8 .
C43B C44A_a C45B 96.2(9) .
C44B C44A_a C43A_a 78.5(10) .
C44B C44A_a H44A_a 69.1 .
C44B C44A_a H44B_a 170.9 .
C44B C44A_a C45A_a 63.7(10) .
C44B C44A_a C43B 69.1(9) .
C44B C44A_a C45B 57.0(10) .
C45B C44A_a H44A_a 110.1 .
C45B C44A_a H44B_a 117.7 .
O4A_a C45A_a C44A_a 102.2(15) .
O4A_a C45A_a H45A_a 111.3 .
O4A_a C45A_a H45B_a 111.3 .
C44A_a C45A_a H45A_a 111.3 .
C44A_a C45A_a H45B_a 111.3 .
H45A_a C45A_a H45B_a 109.2 .
O4B C45A_a O4A_a 8(3) .
O4B C45A_a C44A_a 96.2(15) .
O4B C45A_a H45A_a 109.6 .
O4B C45A_a H45B_a 118.5 .
C44B C45A_a O4A_a 103.3(17) .
C44B C45A_a C44A_a 35.9(6) .
C44B C45A_a H45A_a 138.0 .
C44B C45A_a H45B_a 77.9 .
C44B C45A_a O4B 101.5(17) .
C30A_a O1B Li1A_a 138.7(16) .
C30A_a O1B C33A_a 112.8(13) .
C30A_a O1B Li1B 139.7(17) .
C30A_a O1B C30B 22.9(7) .
C30A_a O1B C33B 93.5(12) .
C33A_a O1B Li1A_a 105.9(12) .
C33A_a O1B Li1B 105.1(12) .
Li1B O1B Li1A_a 1(2) .
C30B O1B Li1A_a 118.8(15) .
C30B O1B C33A_a 134.9(12) .
C30B O1B Li1B 119.7(15) .
C33B O1B Li1A_a 126.1(12) .
C33B O1B C33A_a 20.1(11) .
C33B O1B Li1B 125.2(13) .
C33B O1B C30B 115.0(12) .
O1A_a Li1B O2A_a 127(2) .
O1A_a Li1B O3A_a 111.4(19) .
O1A_a Li1B O4A_a 123(2) .
O1A_a Li1B O1B 10.8(8) .
O1A_a Li1B O2B 112.1(19) .
O1A_a Li1B O3B 100.7(18) .
O1A_a Li1B O4B 117.0(19) .
O3A_a Li1B O2A_a 87.3(11) .
O4A_a Li1B O2A_a 98.8(16) .
O4A_a Li1B O3A_a 101.6(17) .
O4A_a Li1B O2B 107.7(18) .
O4A_a Li1B O4B 6(2) .
O1B Li1B O2A_a 134.2(18) .
O1B Li1B O3A_a 117.1(17) .
O1B Li1B O4A_a 111.9(19) .
O1B Li1B O2B 118.3(17) .
O1B Li1B O3B 106.3(15) .
O1B Li1B O4B 106.2(18) .
O2B Li1B O2A_a 15.9(3) .
O2B Li1B O3A_a 98.2(13) .
O2B Li1B O4B 109.8(18) .
O3B Li1B O2A_a 95.1(12) .
O3B Li1B O3A_a 10.7(7) .
O3B Li1B O4A_a 108(2) .
O3B Li1B O2B 104.1(14) .
O3B Li1B O4B 112(2) .
O4B Li1B O2A_a 102.1(16) .
O4B Li1B O3A_a 106.7(18) .
Li1A_a O2B Li1B 9.7(14) .
O2A_a O2B Li1A_a 88.4(15) .
O2A_a O2B C34A_a 100.9(15) .
O2A_a O2B Li1B 98.0(16) .
O2A_a O2B C34B 101.7(15) .
O2A_a O2B C37B 75.1(14) .
C34A_a O2B Li1A_a 165.1(12) .
C34A_a O2B Li1B 157.0(10) .
C34A_a O2B C34B 42.8(8) .
C34A_a O2B C37B 68.4(8) .
C34B O2B Li1A_a 124.1(12) .
C34B O2B Li1B 120.2(11) .
C34B O2B C37B 109.8(6) .
C37B O2B Li1A_a 125.8(11) .
C37B O2B Li1B 129.7(11) .
Li1A_a O3B Li1B 10.0(13) .
C38A_a O3B Li1A_a 128.6(17) .
C38A_a O3B C41A_a 104.8(10) .
C38A_a O3B Li1B 127.0(16) .
C38A_a O3B C38B 90.4(9) .
C41A_a O3B Li1A_a 125.8(15) .
C41A_a O3B Li1B 128.1(15) .
C38B O3B Li1A_a 107.0(11) .
C38B O3B C41A_a 58.8(7) .
C38B O3B Li1B 116.9(12) .
C41B O3B Li1A_a 142.1(10) .
C41B O3B C38A_a 55.3(7) .
C41B O3B C41A_a 73.6(10) .
C41B O3B Li1B 132.1(9) .
C41B O3B C38B 110.7(11) .
Li1A_a O4B Li1B 9.4(13) .
C42A_a O4B Li1A_a 118(3) .
C42A_a O4B C45A_a 114(2) .
C42A_a O4B Li1B 120(3) .
C45A_a O4B Li1A_a 127(3) .
C45A_a O4B Li1B 123(2) .
C42B O4B Li1A_a 121(3) .
C42B O4B C42A_a 12.4(13) .
C42B O4B C45A_a 112(2) .
C42B O4B Li1B 125(3) .
C45B O4B Li1A_a 128(3) .
C45B O4B C42A_a 114(2) .
C45B O4B C45A_a 10.0(15) .
C45B O4B Li1B 126(3) .
C45B O4B C42B 109(2) .
O1A_a C30B C31A_a 83.5(8) .
O1A_a C30B H30C 109.2 .
O1A_a C30B H30D 110.2 .
C30A_a C30B O1A_a 52(3) .
C30A_a C30B C31A_a 34(2) .
C30A_a C30B O1B 50(2) .
C30A_a C30B H30C 100.9 .
C30A_a C30B H30D 149.4 .
C30A_a C30B C31B 60(3) .
C31A_a C30B H30C 105.1 .
C31A_a C30B H30D 135.4 .
O1B C30B O1A_a 3.4(13) .
O1B C30B C31A_a 80.4(9) .
O1B C30B H30C 111.4 .
O1B C30B H30D 111.4 .
O1B C30B C31B 102.0(10) .
H30C C30B H30D 109.2 .
C31B C30B O1A_a 105.4(9) .
C31B C30B C31A_a 26.9(5) .
C31B C30B H30C 111.4 .
C31B C30B H30D 111.4 .
C30A_a C31B C30B 22.1(5) .
C30A_a C31B H31C 121.9 .
C30A_a C31B H31D 118.7 .
C30A_a C31B C32B 81.0(11) .
C31A_a C31B C30A_a 83.4(12) .
C31A_a C31B C30B 105.2(12) .
C31A_a C31B H31C 106.1 .
C31A_a C31B H31D 113.9 .
C31A_a C31B C32B 5.1(14) .
C30B C31B H31C 111.2 .
C30B C31B H31D 111.2 .
C30B C31B C32B 103.0(11) .
H31C C31B H31D 109.1 .
C32B C31B H31C 111.2 .
C32B C31B H31D 111.2 .
C30A_a C32B C33A_a 74.2(9) .
C30A_a C32B H32C 150.2 .
C30A_a C32B H32D 98.0 .
C31A_a C32B C30A_a 49(3) .
C31A_a C32B C32A_a 113(3) .
C31A_a C32B C33A_a 117(3) .
C31A_a C32B C31B 8(2) .
C31A_a C32B H32C 110.9 .
C31A_a C32B H32D 106.1 .
C31A_a C32B C33B 106(3) .
C32A_a C32B C30A_a 102.4(12) .
C32A_a C32B C33A_a 49.2(10) .
C32A_a C32B C31B 106.7(12) .
C32A_a C32B H32C 62.8 .
C32A_a C32B H32D 140.1 .
C32A_a C32B C33B 50.6(10) .
C33A_a C32B H32C 107.0 .
C33A_a C32B H32D 106.2 .
C31B C32B C30A_a 44.5(7) .
C31B C32B C33A_a 109.8(10) .
C31B C32B H32C 111.9 .
C31B C32B H32D 111.9 .
H32C C32B H32D 109.6 .
C33B C32B C30A_a 65.0(10) .
C33B C32B C33A_a 10.7(7) .
C33B C32B C31B 99.1(11) .
C33B C32B H32C 111.9 .
C33B C32B H32D 111.9 .
O1A_a C33B C30A_a 54.6(6) .
O1A_a C33B C31A_a 104.0(8) .
O1A_a C33B O1B 17.6(6) .
O1A_a C33B C32B 119.7(10) .
O1A_a C33B H33C 107.6 .
O1A_a C33B H33D 97.3 .
C30A_a C33B H33C 119.9 .
C30A_a C33B H33D 128.5 .
C31A_a C33B C30A_a 49.4(6) .
C31A_a C33B H33C 109.2 .
C31A_a C33B H33D 127.5 .
C32A_a C33B O1A_a 149.9(12) .
C32A_a C33B C30A_a 102.3(10) .
C32A_a C33B C31A_a 57.0(9) .
C32A_a C33B O1B 134.5(11) .
C32A_a C33B C32B 49.1(10) .
C32A_a C33B H33C 64.5 .
C32A_a C33B H33D 112.8 .
C33A_a C33B O1A_a 90(4) .
C33A_a C33B C30A_a 143(4) .
C33A_a C33B C31A_a 161(3) .
C33A_a C33B C32A_a 115(3) .
C33A_a C33B O1B 108(4) .
C33A_a C33B C32B 142(3) .
C33A_a C33B H33C 78.0 .
C33A_a C33B H33D 35.9 .
O1B C33B C30A_a 37.4(6) .
O1B C33B C31A_a 86.7(7) .
O1B C33B C32B 103.4(9) .
O1B C33B H33C 111.1 .
O1B C33B H33D 111.1 .
C32B C33B C30A_a 66.2(8) .
C32B C33B C31A_a 19.3(5) .
C32B C33B H33C 111.1 .
C32B C33B H33D 111.1 .
H33C C33B H33D 109.1 .
O2A_a C34B H34C 101.7 .
O2A_a C34B H34D 131.1 .
C34A_a C34B O2A_a 62.1(9) .
C34A_a C34B O2B 58.7(9) .
C34A_a C34B H34C 159.8 .
C34A_a C34B H34D 91.4 .
C34A_a C34B C35B 61.4(10) .
O2B C34B O2A_a 20.7(3) .
O2B C34B H34C 110.6 .
O2B C34B H34D 110.6 .
O2B C34B C35B 105.7(6) .
H34C C34B H34D 108.7 .
C35B C34B O2A_a 92.6(6) .
C35B C34B H34C 110.6 .
C35B C34B H34D 110.6 .
C34A_a C35B C36A_a 99.5(7) .
C34A_a C35B C34B 38.9(7) .
C34A_a C35B H35C 126.0 .
C34A_a C35B H35D 123.0 .
C34A_a C35B C36B 61.2(11) .
C35A_a C35B C34A_a 69.2(12) .
C35A_a C35B C36A_a 64.8(10) .
C35A_a C35B C34B 108.1(11) .
C35A_a C35B H35C 109.3 .
C35A_a C35B H35D 106.3 .
C35A_a C35B C36B 8.2(17) .
C36A_a C35B H35C 45.5 .
C36A_a C35B H35D 131.1 .
C34B C35B C36A_a 116.6(5) .
C34B C35B H35C 111.8 .
C34B C35B H35D 111.8 .
C34B C35B C36B 100.1(9) .
H35C C35B H35D 109.5 .
C36B C35B C36A_a 66.4(7) .
C36B C35B H35C 111.8 .
C36B C35B H35D 111.8 .
C34A_a C36B C36A_a 89.7(10) .
C34A_a C36B C35B 53.3(9) .
C34A_a C36B H36C 97.0 .
C34A_a C36B H36D 153.6 .
C34A_a C36B C37B 60.5(9) .
C36A_a C36B H36C 160.0 .
C36A_a C36B H36D 64.4 .
C35B C36B C36A_a 58.7(6) .
C35B C36B H36C 111.1 .
C35B C36B H36D 111.1 .
H36C C36B H36D 109.1 .
C37B C36B C36A_a 88.6(9) .
C37B C36B C35B 103.1(12) .
C37B C36B H36C 111.1 .
C37B C36B H36D 111.1 .
O2A_a C37B C34A_a 59.6(5) .
O2A_a C37B C35A_a 94.9(7) .
O2A_a C37B C37A_a 48.8(3) .
O2A_a C37B O2B 23.8(2) .
O2A_a C37B C36B 107.0(7) .
O2A_a C37B H37C 129.1 .
O2A_a C37B H37D 88.7 .
C34A_a C37B C35A_a 50.5(7) .
C34A_a C37B C37A_a 84.5(5) .
C34A_a C37B C36B 59.0(8) .
C34A_a C37B H37C 115.3 .
C34A_a C37B H37D 135.8 .
C35A_a C37B C37A_a 81.1(6) .
C35A_a C37B H37C 120.8 .
C35A_a C37B H37D 109.8 .
C37A_a C37B H37C 156.5 .
C37A_a C37B H37D 51.5 .
O2B C37B C34A_a 48.9(5) .
O2B C37B C35A_a 96.0(7) .
O2B C37B C37A_a 72.1(3) .
O2B C37B C36B 106.5(8) .
O2B C37B H37C 110.4 .
O2B C37B H37D 110.4 .
C36B C37B C35A_a 12.2(10) .
C36B C37B C37A_a 90.3(6) .
C36B C37B H37C 110.4 .
C36B C37B H37D 110.4 .
H37C C37B H37D 108.6 .
Li1A_a C38B H38C 93.5 .
Li1A_a C38B H38D 83.3 .
O3A_a C38B Li1A_a 38.0(11) .
O3A_a C38B C41A_a 67.0(12) .
O3A_a C38B O3B 3.9(19) .
O3A_a C38B H38C 111.7 .
O3A_a C38B H38D 107.4 .
O3A_a C38B C39B 106.6(11) .
C41A_a C38B Li1A_a 88.8(8) .
C41A_a C38B H38C 69.1 .
C41A_a C38B H38D 171.8 .
C41A_a C38B C39B 76.8(5) .
O3B C38B Li1A_a 41.3(9) .
O3B C38B C41A_a 63.5(10) .
O3B C38B H38C 111.0 .
O3B C38B H38D 111.0 .
O3B C38B C39B 103.6(8) .
H38C C38B H38D 109.0 .
C39B C38B Li1A_a 144.1(7) .
C39B C38B H38C 111.0 .
C39B C38B H38D 111.0 .
C39A_a C39B C40A_a 50.1(4) .
C39A_a C39B C41A_a 85.5(5) .
C39A_a C39B H39C 82.0 .
C39A_a C39B H39D 133.1 .
C40A_a C39B H39C 131.3 .
C40A_a C39B H39D 100.2 .
C41A_a C39B C40A_a 46.6(4) .
C41A_a C39B H39C 152.9 .
C41A_a C39B H39D 97.5 .
C38B C39B C39A_a 107.6(6) .
C38B C39B C40A_a 94.3(5) .
C38B C39B C41A_a 51.4(4) .
C38B C39B H39C 110.4 .
C38B C39B H39D 110.4 .
H39C C39B H39D 108.6 .
C40B C39B C39A_a 30.6(7) .
C40B C39B C40A_a 21.0(7) .
C40B C39B C41A_a 65.2(6) .
C40B C39B C38B 106.7(6) .
C40B C39B H39C 110.4 .
C40B C39B H39D 110.4 .
C38A_a C40B H40C 152.2 .
C38A_a C40B H40D 93.5 .
C39A_a C40B C38A_a 44.0(10) .
C39A_a C40B C40A_a 141(2) .
C39A_a C40B C41A_a 123.6(13) .
C39A_a C40B C39B 87.6(13) .
C39A_a C40B H40C 157.1 .
C39A_a C40B H40D 50.1 .
C39A_a C40B C41B 76.0(14) .
C40A_a C40B C38A_a 113.7(12) .
C40A_a C40B C41A_a 57.2(12) .
C40A_a C40B C39B 121(2) .
C40A_a C40B H40C 39.2 .
C40A_a C40B H40D 126.1 .
C40A_a C40B C41B 71.1(11) .
C41A_a C40B C38A_a 80.1(5) .
C41A_a C40B H40C 77.5 .
C41A_a C40B H40D 173.6 .
C39B C40B C38A_a 76.2(6) .
C39B C40B C41A_a 68.9(7) .
C39B C40B H40C 110.2 .
C39B C40B H40D 110.2 .
C39B C40B C41B 107.5(7) .
H40C C40B H40D 108.5 .
C41B C40B C38A_a 44.1(5) .
C41B C40B C41A_a 64.8(6) .
C41B C40B H40C 110.2 .
C41B C40B H40D 110.2 .
O3A_a C41B C41A_a 50.0(8) .
O3A_a C41B H41C 115.1 .
O3A_a C41B H41D 117.2 .
C38A_a C41B O3A_a 60.3(8) .
C38A_a C41B C39A_a 59.6(5) .
C38A_a C41B C40A_a 116.4(6) .
C38A_a C41B C41A_a 99.1(5) .
C38A_a C41B O3B 63.9(9) .
C38A_a C41B C40B 84.8(7) .
C38A_a C41B H41C 63.5 .
C38A_a C41B H41D 164.8 .
C39A_a C41B O3A_a 96.6(8) .
C39A_a C41B C41A_a 91.6(6) .
C39A_a C41B H41C 80.6 .
C39A_a C41B H41D 134.0 .
C40A_a C41B O3A_a 101.5(8) .
C40A_a C41B C39A_a 64.0(5) .
C40A_a C41B C41A_a 55.3(4) .
C40A_a C41B C40B 33.0(5) .
C40A_a C41B H41C 131.5 .
C40A_a C41B H41D 78.6 .
C41A_a C41B H41C 162.6 .
C41A_a C41B H41D 88.0 .
O3B C41B O3A_a 12.5(9) .
O3B C41B C39A_a 107.7(8) .
O3B C41B C40A_a 111.2(8) .
O3B C41B C41A_a 57.1(8) .
O3B C41B C40B 106.7(8) .
O3B C41B H41C 110.4 .
O3B C41B H41D 110.4 .
C40B C41B O3A_a 94.2(7) .
C40B C41B C39A_a 32.1(7) .
C40B C41B C41A_a 66.5(7) .
C40B C41B H41C 110.4 .
C40B C41B H41D 110.4 .
H41C C41B H41D 108.6 .
O4A_a C42B C43A_a 104(2) .
O4A_a C42B H42C 101.1 .
O4A_a C42B H42D 113.0 .
O4A_a C42B C43B 114(2) .
C43A_a C42B H42C 125.0 .
C43A_a C42B H42D 105.6 .
O4B C42B O4A_a 9(3) .
O4B C42B C43A_a 97.4(19) .
O4B C42B H42C 109.8 .
O4B C42B H42D 109.8 .
O4B C42B C43B 109(2) .
H42C C42B H42D 108.3 .
C43B C42B C43A_a 15.9(7) .
C43B C42B H42C 109.8 .
C43B C42B H42D 109.8 .
C42A_a C43B C44A_a 94.5(12) .
C42A_a C43B H43C 120.2 .
C42A_a C43B H43D 101.2 .
C44A_a C43B H43C 139.6 .
C44A_a C43B H43D 79.8 .
C42B C43B C42A_a 11.3(12) .
C42B C43B C44A_a 98.6(11) .
C42B C43B H43C 112.2 .
C42B C43B H43D 112.2 .
C42B C43B C44B 97.7(12) .
H43C C43B H43D 109.8 .
C44B C43B C42A_a 100.5(13) .
C44B C43B C44A_a 35.1(5) .
C44B C43B H43C 112.2 .
C44B C43B H43D 112.2 .
C43A_a C44B C45A_a 106.6(10) .
C43A_a C44B C43B 16.1(9) .
C43A_a C44B H44C 98.2 .
C43A_a C44B H44D 124.8 .
C43A_a C44B C45B 106.2(10) .
C44A_a C44B C43A_a 60.0(9) .
C44A_a C44B C45A_a 80.4(12) .
C44A_a C44B C43B 75.8(9) .
C44A_a C44B H44C 50.0 .
C44A_a C44B H44D 156.2 .
C44A_a C44B C45B 89.2(12) .
C45A_a C44B C43B 114.9(10) .
C45A_a C44B H44C 98.7 .
C45A_a C44B H44D 115.9 .
C43B C44B H44C 109.3 .
C43B C44B H44D 109.3 .
H44C C44B H44D 107.9 .
C45B C44B C45A_a 10.8(15) .
C45B C44B C43B 111.7(9) .
C45B C44B H44C 109.3 .
C45B C44B H44D 109.3 .
O4A_a C45B C44A_a 103.0(14) .
O4A_a C45B H45C 114.8 .
O4A_a C45B H45D 101.4 .
C44A_a C45B H45C 86.2 .
C44A_a C45B H45D 142.7 .
O4B C45B O4A_a 9(3) .
O4B C45B C44A_a 95.5(14) .
O4B C45B C44B 107.9(16) .
O4B C45B H45C 110.1 .
O4B C45B H45D 110.1 .
C44B C45B O4A_a 111.5(15) .
C44B C45B C44A_a 33.9(5) .
C44B C45B H45C 110.1 .
C44B C45B H45D 110.1 .
H45C C45B H45D 108.4 .

loop_
_geom_bond_atom_site_label_1
_geom_bond_atom_site_label_2
_geom_bond_distance
_geom_bond_site_symmetry_2
Sn1 N1 2.2827(18) 3_666
Sn1 N1 2.2269(17) .
Sn1 N2 2.0739(18) .
N1 Sn1 2.2827(17) 3_666
N1 C15 1.487(3) .
N1 C16 1.487(3) .
C1 C2 1.415(3) .
C1 C13 1.416(3) .
C1 C14 1.501(3) .
N2 C17 1.461(3) .
N2 C18 1.431(3) .
C2 C3 1.420(3) .
C2 C7 1.443(3) .
C3 H3 0.9500 .
C3 C4 1.384(4) .
C4 H4 0.9500 .
C4 C5 1.399(4) .
C5 H5 0.9500 .
C5 C6 1.378(4) .
C6 H6 0.9500 .
C6 C7 1.399(3) .
C7 C8 1.430(3) .
C8 C9 1.396(3) .
C8 C13 1.448(3) .
C9 H9 0.9500 .
C9 C10 1.381(3) .
C10 H10 0.9500 .
C10 C11 1.405(3) .
C11 H11 0.9500 .
C11 C12 1.380(3) .
C12 H12 0.9500 .
C12 C13 1.411(3) .
C14 H14A 0.9900 .
C14 H14B 0.9900 .
C14 C15 1.537(3) .
C15 H15A 0.9900 .
C15 H15B 0.9900 .
C16 H16A 0.9900 .
C16 H16B 0.9900 .
C16 C17 1.527(3) .
C17 H17A 0.9900 .
C17 H17B 0.9900 .
C18 C19 1.417(3) .
C18 C23 1.408(3) .
C19 C20 1.394(4) .
C19 C24 1.520(4) .
C20 H20 0.9500 .
C20 C21 1.380(5) .
C21 H21 0.9500 .
C21 C22 1.380(4) .
C22 H22 0.9500 .
C22 C23 1.396(4) .
C23 C27 1.515(4) .
C24 H24 1.0000 .
C24 C25 1.516(4) .
C24 C26 1.522(5) .
C25 H25A 0.9800 .
C25 H25B 0.9800 .
C25 H25C 0.9800 .
C26 H26A 0.9800 .
C26 H26B 0.9800 .
C26 H26C 0.9800 .
C27 H27 1.0000 .
C27 C28 1.519(4) .
C27 C29 1.526(4) .
C28 H28A 0.9800 .
C28 H28B 0.9800 .
C28 H28C 0.9800 .
C29 H29A 0.9800 .
C29 H29B 0.9800 .
C29 H29C 0.9800 .
O1A_a Li1A_a 1.96(2) .
O1A_a C30A_a 1.515(16) .
O1A_a C33A_a 1.49(2) .
O1A_a Li1B 1.62(3) .
O1A_a C30B 1.791(15) .
O1A_a C33B 1.36(2) .
Li1A_a O2A_a 1.92(3) .
Li1A_a O3A_a 1.94(4) .
Li1A_a O4A_a 1.81(5) .
Li1A_a O1B 2.22(3) .
Li1A_a O2B 1.85(3) .
Li1A_a O3B 1.84(4) .
Li1A_a O4B 1.91(4) .
Li1A_a C38B 2.66(3) .
O2A_a C34A_a 1.443(11) .
O2A_a C37A_a 1.440(7) .
O2A_a Li1B 2.11(3) .
O2A_a O2B 0.584(6) .
O2A_a C34B 1.616(11) .
O2A_a C37B 1.400(9) .
O3A_a C38A_a 1.503(19) .
O3A_a C41A_a 1.44(2) .
O3A_a Li1B 2.07(4) .
O3A_a C38B 1.060(12) .
O3A_a C41B 1.633(17) .
O4A_a C42A_a 1.49(4) .
O4A_a C45A_a 1.55(4) .
O4A_a Li1B 1.94(4) .
O4A_a C42B 1.45(4) .
O4A_a C45B 1.42(4) .
C30A_a H30A_a 0.9900 .
C30A_a H30B_a 0.9900 .
C30A_a C31A_a 1.504(17) .
C30A_a O1B 1.107(18) .
C30A_a C30B 0.564(9) .
C30A_a C31B 1.305(17) .
C30A_a C32B 1.837(18) .
C30A_a C33B 1.820(14) .
C31A_a H31A_a 0.9900 .
C31A_a H31B_a 0.9900 .
C31A_a C32A_a 1.506(14) .
C31A_a C30B 1.939(15) .
C31A_a C31B 0.911(11) .
C31A_a C32B 0.612(15) .
C31A_a C33B 1.78(2) .
C32A_a H32A_a 0.9900 .
C32A_a H32B_a 0.9900 .
C32A_a C33A_a 1.53(2) .
C32A_a C32B 1.156(18) .
C32A_a C33B 1.182(19) .
C33A_a H33A_a 0.9900 .
C33A_a H33B_a 0.9900 .
C33A_a O1B 1.66(2) .
C33A_a C32B 2.01(2) .
C33A_a C33B 0.600(17) .
C34A_a H34A_a 0.9900 .
C34A_a H34B_a 0.9900 .
C34A_a C35A_a 1.42(2) .
C34A_a O2B 1.214(11) .
C34A_a C34B 0.966(16) .
C34A_a C35B 1.350(13) .
C34A_a C36B 1.48(2) .
C34A_a C37B 1.498(15) .
C35A_a H35A_a 0.9900 .
C35A_a H35B_a 0.9900 .
C35A_a C36A_a 1.519(18) .
C35A_a C35B 1.131(15) .
C35A_a C37B 1.778(17) .
C36A_a H36A_a 0.9900 .
C36A_a H36B_a 0.9900 .
C36A_a C37A_a 1.495(8) .
C36A_a C35B 1.603(8) .
C36A_a C36B 1.717(17) .
C37A_a H37A_a 0.9900 .
C37A_a H37B_a 0.9900 .
C37A_a C37B 1.905(7) .
C38A_a H38A_a 0.9900 .
C38A_a H38B_a 0.9900 .
C38A_a C39A_a 1.404(11) .
C38A_a O3B 1.431(18) .
C38A_a C40B 1.873(14) .
C38A_a C41B 1.309(9) .
C39A_a H39A_a 0.9900 .
C39A_a H39B_a 0.9900 .
C39A_a C40A_a 1.549(11) .
C39A_a C39B 1.606(13) .
C39A_a C40B 0.819(17) .
C39A_a C41B 1.494(11) .
C40A_a H40A_a 0.9900 .
C40A_a H40B_a 0.9900 .
C40A_a C41A_a 1.510(10) .
C40A_a C39B 1.968(10) .
C40A_a C40B 0.822(12) .
C40A_a C41B 1.428(10) .
C41A_a H41A_a 0.9900 .
C41A_a H41B_a 0.9900 .
C41A_a O3B 1.54(2) .
C41A_a C38B 1.474(9) .
C41A_a C39B 1.837(10) .
C41A_a C40B 1.787(16) .
C41A_a C41B 1.763(9) .
C42A_a H42A_a 0.9900 .
C42A_a H42B_a 0.9900 .
C42A_a C43A_a 1.54(3) .
C42A_a O4B 1.41(5) .
C42A_a C43B 1.56(3) .
C43A_a H43A_a 0.9900 .
C43A_a H43B_a 0.9900 .
C43A_a C44A_a 1.214(14) .
C43A_a C42B 1.55(3) .
C43A_a C44B 1.374(16) .
C44A_a H44A_a 0.9900 .
C44A_a H44B_a 0.9900 .
C44A_a C45A_a 1.563(18) .
C44A_a C43B 1.569(11) .
C44A_a C44B 0.930(11) .
C44A_a C45B 1.670(14) .
C45A_a H45A_a 0.9900 .
C45A_a H45B_a 0.9900 .
C45A_a O4B 1.47(4) .
C45A_a C44B 1.421(19) .
O1B Li1B 1.88(2) .
O1B C30B 1.383(13) .
O1B C33B 1.38(2) .
Li1B O2B 1.94(3) .
Li1B O3B 1.91(3) .
Li1B O4B 2.01(4) .
O2B C34B 1.394(11) .
O2B C37B 1.431(9) .
O3B C38B 1.457(10) .
O3B C41B 1.392(17) .
O4B C42B 1.41(4) .
O4B C45B 1.37(4) .
C30B H30C 0.9900 .
C30B H30D 0.9900 .
C30B C31B 1.490(14) .
C31B H31C 0.9900 .
C31B H31D 0.9900 .
C31B C32B 1.514(13) .
C32B H32C 0.9900 .
C32B H32D 0.9900 .
C32B C33B 1.51(2) .
C33B H33C 0.9900 .
C33B H33D 0.9900 .
C34B H34C 0.9900 .
C34B H34D 0.9900 .
C34B C35B 1.513(11) .
C35B H35C 0.9900 .
C35B H35D 0.9900 .
C35B C36B 1.533(13) .
C36B H36C 0.9900 .
C36B H36D 0.9900 .
C36B C37B 1.499(18) .
C37B H37C 0.9900 .
C37B H37D 0.9900 .
C38B H38C 0.9900 .
C38B H38D 0.9900 .
C38B C39B 1.484(8) .
C39B H39C 0.9900 .
C39B H39D 0.9900 .
C39B C40B 1.416(12) .
C40B H40C 0.9900 .
C40B H40D 0.9900 .
C40B C41B 1.464(12) .
C41B H41C 0.9900 .
C41B H41D 0.9900 .
C42B H42C 0.9900 .
C42B H42D 0.9900 .
C42B C43B 1.51(3) .
C43B H43C 0.9900 .
C43B H43D 0.9900 .
C43B C44B 1.513(15) .
C44B H44C 0.9900 .
C44B H44D 0.9900 .
C44B C45B 1.400(16) .
C45B H45C 0.9900 .
C45B H45D 0.9900 .

loop_
_geom_torsion_atom_site_label_1
_geom_torsion_atom_site_label_2
_geom_torsion_atom_site_label_3
_geom_torsion_atom_site_label_4
_geom_torsion
_geom_torsion_site_symmetry_1
Sn1 N1 C15 C14 53.5(2) .
Sn1 N1 C15 C14 168.11(15) 3_666
Sn1 N1 C16 C17 -74.07(18) 3_666
Sn1 N1 C16 C17 33.9(2) .
Sn1 N2 C17 C16 35.2(2) .
Sn1 N2 C18 C19 -70.5(3) .
Sn1 N2 C18 C23 107.7(2) .
N1 C16 C17 N2 -45.9(2) .
C1 C2 C3 C4 176.5(2) .
C1 C2 C7 C6 -177.3(2) .
C1 C2 C7 C8 -0.5(3) .
C1 C14 C15 N1 -166.37(18) .
N2 C18 C19 C20 173.5(3) .
N2 C18 C19 C24 -9.6(4) .
N2 C18 C23 C22 -172.0(3) .
N2 C18 C23 C27 9.5(4) .
C2 C1 C13 C8 0.9(2) .
C2 C1 C13 C12 179.5(2) .
C2 C1 C14 C15 74.4(3) .
C2 C3 C4 C5 0.9(4) .
C2 C7 C8 C9 -176.9(2) .
C2 C7 C8 C13 1.0(2) .
C3 C2 C7 C6 0.5(3) .
C3 C2 C7 C8 177.3(2) .
C3 C4 C5 C6 -0.8(4) .
C4 C5 C6 C7 0.5(4) .
C5 C6 C7 C2 -0.4(4) .
C5 C6 C7 C8 -176.2(2) .
C6 C7 C8 C9 -0.7(4) .
C6 C7 C8 C13 177.2(2) .
C7 C2 C3 C4 -0.8(3) .
C7 C8 C9 C10 178.1(2) .
C7 C8 C13 C1 -1.2(2) .
C7 C8 C13 C12 179.97(19) .
C8 C9 C10 C11 1.0(4) .
C9 C8 C13 C1 177.0(2) .
C9 C8 C13 C12 -1.8(3) .
C9 C10 C11 C12 -1.1(3) .
C10 C11 C12 C13 -0.3(3) .
C11 C12 C13 C1 -176.8(2) .
C11 C12 C13 C8 1.7(3) .
C13 C1 C2 C3 -177.7(2) .
C13 C1 C2 C7 -0.3(2) .
C13 C1 C14 C15 -105.6(3) .
C13 C8 C9 C10 0.5(3) .
C14 C1 C2 C3 2.4(4) .
C14 C1 C2 C7 179.8(2) .
C14 C1 C13 C8 -179.1(2) .
C14 C1 C13 C12 -0.6(4) .
C15 N1 C16 C17 162.08(17) .
C16 N1 C15 C14 -71.0(2) .
C17 N2 C18 C19 88.6(3) .
C17 N2 C18 C23 -93.3(3) .
C18 N2 C17 C16 -125.9(2) .
C18 C19 C20 C21 -0.6(5) .
C18 C19 C24 C25 130.8(3) .
C18 C19 C24 C26 -103.0(3) .
C18 C23 C27 C28 -113.5(3) .
C18 C23 C27 C29 121.5(3) .
C19 C18 C23 C22 6.2(4) .
C19 C18 C23 C27 -172.4(3) .
C19 C20 C21 C22 4.3(6) .
C20 C19 C24 C25 -52.4(4) .
C20 C19 C24 C26 73.9(4) .
C20 C21 C22 C23 -2.7(6) .
C21 C22 C23 C18 -2.5(5) .
C21 C22 C23 C27 176.1(3) .
C22 C23 C27 C28 67.9(4) .
C22 C23 C27 C29 -57.1(4) .
C23 C18 C19 C20 -4.7(4) .
C23 C18 C19 C24 172.2(3) .
C24 C19 C20 C21 -177.6(3) .
O1A_a Li1A_a O4A_a C42A_a 96(3) .
O1A_a Li1A_a O4A_a C45A_a -52(4) .
O1A_a Li1A_a O4A_a Li1B 4(11) .
O1A_a Li1A_a O4A_a C42B 109(3) .
O1A_a Li1A_a O4A_a C45B -63(4) .
O1A_a Li1A_a O2B O2A_a 166(2) .
O1A_a Li1A_a O2B C34A_a 38(6) .
O1A_a Li1A_a O2B Li1B -6(11) .
O1A_a Li1A_a O2B C34B 63.4(19) .
O1A_a Li1A_a O2B C37B -123.3(12) .
O1A_a Li1A_a O3B C38A_a 86.3(16) .
O1A_a Li1A_a O3B C41A_a -105.5(14) .
O1A_a Li1A_a O3B Li1B 1(11) .
O1A_a Li1A_a O3B C38B -168.9(14) .
O1A_a Li1A_a O3B C41B 6(3) .
O1A_a C30A_a C31A_a C32A_a 19.0(15) .
O1A_a C30A_a C31A_a C30B 153(5) .
O1A_a C30A_a C31A_a C31B 140.5(15) .
O1A_a C30A_a C31A_a C32B -27(3) .
O1A_a C30A_a C31A_a C33B 1.2(11) .
O1A_a C30A_a O1B Li1A_a 104(22) .
O1A_a C30A_a O1B C33A_a -54(21) .
O1A_a C30A_a O1B Li1B 105(22) .
O1A_a C30A_a O1B C30B 139(21) .
O1A_a C30A_a O1B C33B -60(21) .
O1A_a C30A_a C30B C31A_a -153(4) .
O1A_a C30A_a C30B O1B -2.9(15) .
O1A_a C30A_a C30B C31B -146(2) .
O1A_a C30A_a C31B C31A_a -58.7(18) .
O1A_a C30A_a C31B C30B 130(4) .
O1A_a C30A_a C31B C32B -54.2(18) .
O1A_a C30A_a C32B C31A_a 154(3) .
O1A_a C30A_a C32B C32A_a 44.3(15) .
O1A_a C30A_a C32B C33A_a 3.5(11) .
O1A_a C30A_a C32B C31B 145.5(14) .
O1A_a C30A_a C32B C33B 9.3(11) .
O1A_a C30A_a C33B C31A_a -178.5(14) .
O1A_a C30A_a C33B C32A_a 158.6(16) .
O1A_a C30A_a C33B C33A_a -20(5) .
O1A_a C30A_a C33B O1B 5.0(19) .
O1A_a C30A_a C33B C32B -167.3(15) .
O1A_a C33A_a O1B Li1A_a 0(4) .
O1A_a C33A_a O1B C30A_a 165(6) .
O1A_a C33A_a O1B Li1B -1(5) .
O1A_a C33A_a O1B C30B 173(6) .
O1A_a C33A_a O1B C33B -178(6) .
O1A_a C33A_a C33B C30A_a 16(4) .
O1A_a C33A_a C33B C31A_a 138(11) .
O1A_a C33A_a C33B C32A_a -162(3) .
O1A_a C33A_a C33B O1B 0.6(17) .
O1A_a C33A_a C33B C32B 143(5) .
O1A_a C30B C31B C30A_a -28(2) .
O1A_a C30B C31B C31A_a -36.9(13) .
O1A_a C30B C31B C32B -32.2(12) .
Li1A_a O1A_a C30A_a C31A_a 173.6(17) .
Li1A_a O1A_a C30A_a O1B -68(21) .
Li1A_a O1A_a C30A_a C30B -27(4) .
Li1A_a O1A_a C30A_a C31B -153.0(17) .
Li1A_a O1A_a C30A_a C32B 165.5(18) .
Li1A_a O1A_a C30A_a C33B 175(2) .
Li1A_a O1A_a C33A_a C32A_a 165.0(17) .
Li1A_a O1A_a C33A_a O1B 180(6) .
Li1A_a O1A_a C33A_a C32B -165.9(18) .
Li1A_a O1A_a C33A_a C33B 178(3) .
Li1A_a O1A_a Li1B O2A_a -92(100) .
Li1A_a O1A_a Li1B O3A_a 12(100) .
Li1A_a O1A_a Li1B O4A_a 132(100) .
Li1A_a O1A_a Li1B O1B 135(100) .
Li1A_a O1A_a Li1B O2B -97(100) .
Li1A_a O1A_a Li1B O3B 13(100) .
Li1A_a O1A_a Li1B O4B 135(100) .
Li1A_a O1A_a C30B C30A_a 158(3) .
Li1A_a O1A_a C30B C31A_a 172.2(14) .
Li1A_a O1A_a C30B O1B -162(21) .
Li1A_a O1A_a C30B C31B -171.9(13) .
Li1A_a O1A_a C33B C30A_a -171(4) .
Li1A_a O1A_a C33B C31A_a -170(3) .
Li1A_a O1A_a C33B C32A_a 143(3) .
Li1A_a O1A_a C33B C33A_a -4(5) .
Li1A_a O1A_a C33B O1B 178(7) .
Li1A_a O1A_a C33B C32B -158(3) .
Li1A_a O2A_a C34A_a C35A_a -166.7(16) .
Li1A_a O2A_a C34A_a O2B -15(2) .
Li1A_a O2A_a C34A_a C34B 66(2) .
Li1A_a O2A_a C34A_a C35B 142.1(16) .
Li1A_a O2A_a C34A_a C36B -149.0(16) .
Li1A_a O2A_a C34A_a C37B -112.0(16) .
Li1A_a O2A_a C37A_a C36A_a -171.7(14) .
Li1A_a O2A_a C37A_a C37B 126.1(15) .
Li1A_a O2A_a O2B C34A_a 168.2(16) .
Li1A_a O2A_a O2B Li1B 1(2) .
Li1A_a O2A_a O2B C34B 124.6(14) .
Li1A_a O2A_a O2B C37B -127.8(12) .
Li1A_a O2A_a C34B C34A_a -131.2(15) .
Li1A_a O2A_a C34B O2B -56.4(17) .
Li1A_a O2A_a C34B C35B 173.3(12) .
Li1A_a O2A_a C37B C34A_a 120.4(12) .
Li1A_a O2A_a C37B C35A_a 158.2(12) .
Li1A_a O2A_a C37B C37A_a -128.1(12) .
Li1A_a O2A_a C37B O2B 64.4(16) .
Li1A_a O2A_a C37B C36B 157.0(13) .
Li1A_a O3A_a C38A_a C39A_a -160.9(13) .
Li1A_a O3A_a C38A_a O3B -55(5) .
Li1A_a O3A_a C38A_a C40B -154.8(14) .
Li1A_a O3A_a C38A_a C41B -103.9(13) .
Li1A_a O3A_a C41A_a C40A_a 131.2(12) .
Li1A_a O3A_a C41A_a O3B 70(5) .
Li1A_a O3A_a C41A_a C38B -116.3(16) .
Li1A_a O3A_a C41A_a C39B -163.5(12) .
Li1A_a O3A_a C41A_a C40B 151.7(11) .
Li1A_a O3A_a C41A_a C41B 110.1(12) .
Li1A_a O3A_a C38B C41A_a 120(2) .
Li1A_a O3A_a C38B O3B 148(28) .
Li1A_a O3A_a C38B C39B -172.3(18) .
Li1A_a O3A_a C41B C38A_a 103.7(18) .
Li1A_a O3A_a C41B C39A_a 153.0(16) .
Li1A_a O3A_a C41B C40A_a -142.3(16) .
Li1A_a O3A_a C41B C41A_a -120(2) .
Li1A_a O3A_a C41B O3B 0(6) .
Li1A_a O3A_a C41B C40B -174.8(17) .
Li1A_a O4A_a C42A_a C43A_a -160(2) .
Li1A_a O4A_a C42A_a O4B -105(18) .
Li1A_a O4A_a C42A_a C43B -175(2) .
Li1A_a O4A_a C45A_a C44A_a 141(3) .
Li1A_a O4A_a C45A_a O4B 100(20) .
Li1A_a O4A_a C45A_a C44B 177(2) .
Li1A_a O4A_a C42B C43A_a -152(2) .
Li1A_a O4A_a C42B O4B -109(18) .
Li1A_a O4A_a C42B C43B -165(2) .
Li1A_a O4A_a C45B C44A_a 138(3) .
Li1A_a O4A_a C45B O4B 105(20) .
Li1A_a O4A_a C45B C44B 172(3) .
Li1A_a O1B Li1B O1A_a -139(100) .
Li1A_a O1B Li1B O2A_a 166(100) .
Li1A_a O1B Li1B O3A_a -79(100) .
Li1A_a O1B Li1B O4A_a 38(100) .
Li1A_a O1B Li1B O2B 164(100) .
Li1A_a O1B Li1B O3B -79(100) .
Li1A_a O1B Li1B O4B 40(100) .
Li1A_a O1B C30B O1A_a 17(20) .
Li1A_a O1B C30B C30A_a 154(3) .
Li1A_a O1B C30B C31A_a 170.6(15) .
Li1A_a O1B C30B C31B -173.1(13) .
Li1A_a O1B C33B O1A_a -1(4) .
Li1A_a O1B C33B C30A_a -167(2) .
Li1A_a O1B C33B C31A_a -169.8(16) .
Li1A_a O1B C33B C32A_a 155.3(18) .
Li1A_a O1B C33B C33A_a -3(4) .
Li1A_a O1B C33B C32B -159.9(16) .
Li1A_a O2B C34B O2A_a 96.0(18) .
Li1A_a O2B C34B C34A_a -170.5(14) .
Li1A_a O2B C34B C35B 148.4(11) .
Li1A_a O2B C37B O2A_a -76.8(17) .
Li1A_a O2B C37B C34A_a 174.8(14) .
Li1A_a O2B C37B C35A_a -165.3(13) .
Li1A_a O2B C37B C37A_a -86.7(12) .
Li1A_a O2B C37B C36B -171.5(13) .
Li1A_a O3B C38B O3A_a -30(26) .
Li1A_a O3B C38B C41A_a 122.0(16) .
Li1A_a O3B C38B C39B -170.5(14) .
Li1A_a O3B C41B O3A_a -180(10) .
Li1A_a O3B C41B C38A_a 110(3) .
Li1A_a O3B C41B C39A_a 152(3) .
Li1A_a O3B C41B C40A_a -140(3) .
Li1A_a O3B C41B C41A_a -128(3) .
Li1A_a O3B C41B C40B -174(3) .
Li1A_a O4B C42B O4A_a 59(16) .
Li1A_a O4B C42B C43A_a -164(2) .
Li1A_a O4B C42B C43B -175(2) .
Li1A_a O4B C45B O4A_a -60(17) .
Li1A_a O4B C45B C44A_a 152(3) .
Li1A_a O4B C45B C44B -176(2) .
Li1A_a C38B C39B C39A_a 0.1(17) .
Li1A_a C38B C39B C40A_a -49.3(16) .
Li1A_a C38B C39B C41A_a -68.8(15) .
Li1A_a C38B C39B C40B -32.0(19) .
O2A_a Li1A_a O4A_a C42A_a -40(3) .
O2A_a Li1A_a O4A_a C45A_a 172(2) .
O2A_a Li1A_a O4A_a Li1B -132(14) .
O2A_a Li1A_a O4A_a C42B -28(4) .
O2A_a Li1A_a O4A_a C45B 161(3) .
O2A_a Li1A_a O2B C34A_a -129(5) .
O2A_a Li1A_a O2B Li1B -172(12) .
O2A_a Li1A_a O2B C34B -103.0(17) .
O2A_a Li1A_a O2B C37B 70.3(15) .
O2A_a Li1A_a O3B C38A_a -152.7(11) .
O2A_a Li1A_a O3B C41A_a 15(2) .
O2A_a Li1A_a O3B Li1B 122(13) .
O2A_a Li1A_a O3B C38B -48.0(19) .
O2A_a Li1A_a O3B C41B 127(2) .
O2A_a C34A_a C35A_a C36A_a -32.0(14) .
O2A_a C34A_a C35A_a C35B -96.3(13) .
O2A_a C34A_a C35A_a C37B 45.0(9) .
O2A_a C34A_a O2B Li1A_a 128(6) .
O2A_a C34A_a O2B Li1B 145(4) .
O2A_a C34A_a O2B C34B 95.5(18) .
O2A_a C34A_a O2B C37B -69.1(15) .
O2A_a C34A_a C34B O2B -23.5(4) .
O2A_a C34A_a C34B C35B 110.3(5) .
O2A_a C34A_a C35B C35A_a 101.8(14) .
O2A_a C34A_a C35B C36A_a 43.5(12) .
O2A_a C34A_a C35B C34B -77.6(12) .
O2A_a C34A_a C35B C36B 99.7(12) .
O2A_a C34A_a C36B C36A_a -53.1(11) .
O2A_a C34A_a C36B C35B -103.0(10) .
O2A_a C34A_a C36B C37B 35.3(8) .
O2A_a C34A_a C37B C35A_a -127.7(9) .
O2A_a C34A_a C37B C37A_a -44.7(4) .
O2A_a C34A_a C37B O2B 26.3(5) .
O2A_a C34A_a C37B C36B -138.3(9) .
O2A_a O2B C34B C34A_a 93.5(18) .
O2A_a O2B C34B C35B 52.3(16) .
O2A_a O2B C37B C34A_a -108.4(16) .
O2A_a O2B C37B C35A_a -88.5(15) .
O2A_a O2B C37B C37A_a -9.8(13) .
O2A_a O2B C37B C36B -94.7(15) .
O2A_a C34B C35B C34A_a 56.1(8) .
O2A_a C34B C35B C35A_a 55.5(11) .
O2A_a C34B C35B C36A_a -14.9(8) .
O2A_a C34B C35B C36B 53.7(8) .
O3A_a Li1A_a O4A_a C42A_a -147(2) .
O3A_a Li1A_a O4A_a C45A_a 65(3) .
O3A_a Li1A_a O4A_a Li1B 121(14) .
O3A_a Li1A_a O4A_a C42B -134(3) .
O3A_a Li1A_a O4A_a C45B 54(4) .
O3A_a Li1A_a O2B O2A_a 57.8(18) .
O3A_a Li1A_a O2B C34A_a -71(5) .
O3A_a Li1A_a O2B Li1B -115(13) .
O3A_a Li1A_a O2B C34B -45.3(16) .
O3A_a Li1A_a O2B C37B 128.1(12) .
O3A_a Li1A_a O3B C38A_a -100(7) .
O3A_a Li1A_a O3B C41A_a 69(6) .
O3A_a Li1A_a O3B Li1B 175(13) .
O3A_a Li1A_a O3B C38B 5(5) .
O3A_a Li1A_a O3B C41B 180(9) .
O3A_a C38A_a C39A_a C40A_a 33.6(10) .
O3A_a C38A_a C39A_a C39B -42.2(8) .
O3A_a C38A_a C39A_a C40B 15(2) .
O3A_a C38A_a C39A_a C41B 59.4(8) .
O3A_a C38A_a O3B Li1A_a 102(6) .
O3A_a C38A_a O3B C41A_a -68(6) .
O3A_a C38A_a O3B Li1B 115(7) .
O3A_a C38A_a O3B C38B -10(5) .
O3A_a C38A_a O3B C41B -125(6) .
O3A_a C38A_a C40B C39A_a -165.4(19) .
O3A_a C38A_a C40B C40A_a 53.7(18) .
O3A_a C38A_a C40B C41A_a 6.2(7) .
O3A_a C38A_a C40B C39B -64.3(8) .
O3A_a C38A_a C40B C41B 70.0(7) .
O3A_a C38A_a C41B C39A_a -119.2(8) .
O3A_a C38A_a C41B C40A_a -88.4(8) .
O3A_a C38A_a C41B C41A_a -32.7(7) .
O3A_a C38A_a C41B O3B 13.5(11) .
O3A_a C38A_a C41B C40B -97.9(9) .
O3A_a C41A_a O3B Li1A_a -84(5) .
O3A_a C41A_a O3B C38A_a 86(5) .
O3A_a C41A_a O3B Li1B -96(5) .
O3A_a C41A_a O3B C38B 5(5) .
O3A_a C41A_a O3B C41B 133(5) .
O3A_a C41A_a C38B Li1A_a 32.1(12) .
O3A_a C41A_a C38B O3B -2.0(17) .
O3A_a C41A_a C38B C39B -114.7(12) .
O3A_a C41A_a C39B C39A_a -77.6(7) .
O3A_a C41A_a C39B C40A_a -113.5(7) .
O3A_a C41A_a C39B C38B 39.2(7) .
O3A_a C41A_a C39B C40B -101.5(9) .
O3A_a C41A_a C40B C38A_a -6.4(6) .
O3A_a C41A_a C40B C39A_a 1(2) .
O3A_a C41A_a C40B C40A_a -133.1(15) .
O3A_a C41A_a C40B C39B 72.4(8) .
O3A_a C41A_a C40B C41B -50.1(7) .
O3A_a C41A_a C41B C38A_a 37.8(9) .
O3A_a C41A_a C41B C39A_a 97.3(9) .
O3A_a C41A_a C41B C40A_a 153.7(10) .
O3A_a C41A_a C41B O3B -12.8(14) .
O3A_a C41A_a C41B C40B 118.0(10) .
O3A_a C38B C39B C39A_a 8.2(15) .
O3A_a C38B C39B C40A_a -41.3(14) .
O3A_a C38B C39B C41A_a -60.8(13) .
O3A_a C38B C39B C40B -23.9(17) .
O4A_a Li1A_a O2B O2A_a -70(2) .
O4A_a Li1A_a O2B C34A_a 161(4) .
O4A_a Li1A_a O2B Li1B 118(13) .
O4A_a Li1A_a O2B C34B -172.7(16) .
O4A_a Li1A_a O2B C37B 1(3) .
O4A_a Li1A_a O3B C38A_a -30(2) .
O4A_a Li1A_a O3B C41A_a 138.0(19) .
O4A_a Li1A_a O3B Li1B -115(13) .
O4A_a Li1A_a O3B C38B 75(2) .
O4A_a Li1A_a O3B C41B -111(3) .
O4A_a C42A_a C43A_a C44A_a 27(2) .
O4A_a C42A_a C43A_a C42B -75(10) .
O4A_a C42A_a C43A_a C44B -18(2) .
O4A_a C42A_a O4B Li1A_a 64(16) .
O4A_a C42A_a O4B C45A_a -121(18) .
O4A_a C42A_a O4B Li1B 75(16) .
O4A_a C42A_a O4B C42B -40(19) .
O4A_a C42A_a O4B C45B -110(18) .
O4A_a C42A_a C43B C44A_a 42(2) .
O4A_a C42A_a C43B C42B -70(9) .
O4A_a C42A_a C43B C44B 7(2) .
O4A_a C45A_a O4B Li1A_a -66(18) .
O4A_a C45A_a O4B C42A_a 119(20) .
O4A_a C45A_a O4B Li1B -77(18) .
O4A_a C45A_a O4B C42B 106(20) .
O4A_a C45A_a O4B C45B 32(19) .
O4A_a C45A_a C44B C43A_a -38(2) .
O4A_a C45A_a C44B C44A_a -92.4(17) .
O4A_a C45A_a C44B C43B -23(2) .
O4A_a C45A_a C44B C45B 52(6) .
O4A_a C42B C43B C42A_a 93(10) .
O4A_a C42B C43B C44A_a 24(2) .
O4A_a C42B C43B C44B -12(2) .
C30A_a O1A_a C33A_a C32A_a -24.9(16) .
C30A_a O1A_a C33A_a O1B -10(4) .
C30A_a O1A_a C33A_a C32B 4.2(13) .
C30A_a O1A_a C33A_a C33B -12(3) .
C30A_a O1A_a Li1B O2A_a 144.9(18) .
C30A_a O1A_a Li1B O3A_a -111(2) .
C30A_a O1A_a Li1B O4A_a 9(4) .
C30A_a O1A_a Li1B O1B 12(4) .
C30A_a O1A_a Li1B O2B 139.6(17) .
C30A_a O1A_a Li1B O3B -110(2) .
C30A_a O1A_a Li1B O4B 12(4) .
C30A_a O1A_a C30B C31A_a 15(2) .
C30A_a O1A_a C30B O1B 41(20) .
C30A_a O1A_a C30B C31B 31(2) .
C30A_a O1A_a C33B C31A_a 1.2(11) .
C30A_a O1A_a C33B C32A_a -45(3) .
C30A_a O1A_a C33B C33A_a 168(3) .
C30A_a O1A_a C33B O1B -10(4) .
C30A_a O1A_a C33B C32B 13.4(15) .
C30A_a C31A_a C32A_a C33A_a -32.5(12) .
C30A_a C31A_a C32A_a C32B -110(4) .
C30A_a C31A_a C32A_a C33B -25.4(11) .
C30A_a C31A_a C31B C30B 3.5(11) .
C30A_a C31A_a C31B C32B -61(17) .
C30A_a C31A_a C32B C32A_a 86(3) .
C30A_a C31A_a C32B C33A_a 32(4) .
C30A_a C31A_a C32B C31B 55(16) .
C30A_a C31A_a C32B C33B 33(3) .
C30A_a C31A_a C33B O1A_a -1.2(12) .
C30A_a C31A_a C33B C32A_a 153.1(12) .
C30A_a C31A_a C33B C33A_a -137(11) .
C30A_a C31A_a C33B O1B 2.2(9) .
C30A_a C31A_a C33B C32B -147(3) .
C30A_a O1B Li1B O1A_a -159(7) .
C30A_a O1B Li1B O2A_a 146(2) .
C30A_a O1B Li1B O3A_a -99(3) .
C30A_a O1B Li1B O4A_a 18(4) .
C30A_a O1B Li1B O2B 144(2) .
C30A_a O1B Li1B O3B -99(3) .
C30A_a O1B Li1B O4B 20(3) .
C30A_a O1B C30B O1A_a -137(21) .
C30A_a O1B C30B C31A_a 16(2) .
C30A_a O1B C30B C31B 33(2) .
C30A_a O1B C33B O1A_a 166(5) .
C30A_a O1B C33B C31A_a -2.7(12) .
C30A_a O1B C33B C32A_a -38(2) .
C30A_a O1B C33B C33A_a 164(3) .
C30A_a O1B C33B C32B 7.2(15) .
C30A_a C30B C31B C31A_a -9(3) .
C30A_a C30B C31B C32B -5(3) .
C30A_a C31B C32B C31A_a -119(17) .
C30A_a C31B C32B C32A_a 90.9(15) .
C30A_a C31B C32B C33A_a 39.0(13) .
C30A_a C31B C32B C33B 39.4(13) .
C30A_a C32B C33B O1A_a -11.9(13) .
C30A_a C32B C33B C31A_a 27(3) .
C30A_a C32B C33B C32A_a 133.6(12) .
C30A_a C32B C33B C33A_a -148(6) .
C30A_a C32B C33B O1B -4.8(10) .
C31A_a C30A_a O1B Li1A_a 168(2) .
C31A_a C30A_a O1B C33A_a 9.2(18) .
C31A_a C30A_a O1B Li1B 168(2) .
C31A_a C30A_a O1B C30B -157(3) .
C31A_a C30A_a O1B C33B 3.5(15) .
C31A_a C30A_a C30B O1A_a 153(4) .
C31A_a C30A_a C30B O1B 150(4) .
C31A_a C30A_a C30B C31B 7(2) .
C31A_a C30A_a C31B C30B -171(3) .
C31A_a C30A_a C31B C32B 4.5(13) .
C31A_a C30A_a C32B C32A_a -110(3) .
C31A_a C30A_a C32B C33A_a -151(3) .
C31A_a C30A_a C32B C31B -9(3) .
C31A_a C30A_a C32B C33B -145(3) .
C31A_a C30A_a C33B O1A_a 178.5(14) .
C31A_a C30A_a C33B C32A_a -22.9(10) .
C31A_a C30A_a C33B C33A_a 158(5) .
C31A_a C30A_a C33B O1B -176.5(16) .
C31A_a C30A_a C33B C32B 11.2(11) .
C31A_a C32A_a C33A_a O1A_a 37.0(14) .
C31A_a C32A_a C33A_a O1B 33.5(11) .
C31A_a C32A_a C33A_a C32B -21.5(6) .
C31A_a C32A_a C33A_a C33B 20(4) .
C31A_a C32A_a C32B C30A_a 50(3) .
C31A_a C32A_a C32B C33A_a 106(4) .
C31A_a C32A_a C32B C31B 4(3) .
C31A_a C32A_a C32B C33B 92(4) .
C31A_a C32A_a C33B O1A_a 57(3) .
C31A_a C32A_a C33B C30A_a 20.6(9) .
C31A_a C32A_a C33B C33A_a -160(3) .
C31A_a C32A_a C33B O1B 42.8(18) .
C31A_a C32A_a C33B C32B -22.1(7) .
C31A_a C30B C31B C30A_a 9(3) .
C31A_a C30B C31B C32B 4.7(14) .
C31A_a C31B C32B C30A_a 119(17) .
C31A_a C31B C32B C32A_a -150(18) .
C31A_a C31B C32B C33A_a 158(18) .
C31A_a C31B C32B C33B 158(18) .
C31A_a C32B C33B O1A_a -38(4) .
C31A_a C32B C33B C30A_a -27(3) .
C31A_a C32B C33B C32A_a 107(3) .
C31A_a C32B C33B C33A_a -175(6) .
C31A_a C32B C33B O1B -31(3) .
C32A_a C31A_a C31B C30A_a 86.7(15) .
C32A_a C31A_a C31B C30B 90.1(15) .
C32A_a C31A_a C31B C32B 26(16) .
C32A_a C31A_a C32B C30A_a -86(3) .
C32A_a C31A_a C32B C33A_a -54.6(19) .
C32A_a C31A_a C32B C31B -31(19) .
C32A_a C31A_a C32B C33B -53.5(18) .
C32A_a C31A_a C33B O1A_a -154.3(15) .
C32A_a C31A_a C33B C30A_a -153.1(12) .
C32A_a C31A_a C33B C33A_a 70(11) .
C32A_a C31A_a C33B O1B -150.9(13) .
C32A_a C31A_a C33B C32B 59(3) .
C32A_a C33A_a O1B Li1A_a 165.8(13) .
C32A_a C33A_a O1B C30A_a -28.9(16) .
C32A_a C33A_a O1B Li1B 165.0(14) .
C32A_a C33A_a O1B C30B -21(2) .
C32A_a C33A_a O1B C33B -12(3) .
C32A_a C33A_a C33B O1A_a 162(3) .
C32A_a C33A_a C33B C30A_a 179(6) .
C32A_a C33A_a C33B C31A_a -60(10) .
C32A_a C33A_a C33B O1B 163(4) .
C32A_a C33A_a C33B C32B -55(4) .
C32A_a C32B C33B O1A_a -145.5(16) .
C32A_a C32B C33B C30A_a -133.6(12) .
C32A_a C32B C33B C31A_a -107(3) .
C32A_a C32B C33B C33A_a 78(6) .
C32A_a C32B C33B O1B -138.3(14) .
C33A_a O1A_a C30A_a C31A_a 3.5(17) .
C33A_a O1A_a C30A_a O1B 121(22) .
C33A_a O1A_a C30A_a C30B 163(3) .
C33A_a O1A_a C30A_a C31B 37(2) .
C33A_a O1A_a C30A_a C32B -4.6(14) .
C33A_a O1A_a C30A_a C33B 4.9(12) .
C33A_a O1A_a Li1B O2A_a -46(4) .
C33A_a O1A_a Li1B O3A_a 58(3) .
C33A_a O1A_a Li1B O4A_a 178(2) .
C33A_a O1A_a Li1B O1B -179(8) .
C33A_a O1A_a Li1B O2B -51(3) .
C33A_a O1A_a Li1B O3B 59(3) .
C33A_a O1A_a Li1B O4B -179.4(19) .
C33A_a O1A_a C30B C30A_a -19(3) .
C33A_a O1A_a C30B C31A_a -4.1(14) .
C33A_a O1A_a C30B O1B 22(20) .
C33A_a O1A_a C30B C31B 11.8(16) .
C33A_a O1A_a C33B C30A_a -168(3) .
C33A_a O1A_a C33B C31A_a -167(3) .
C33A_a O1A_a C33B C32A_a 147(5) .
C33A_a O1A_a C33B O1B -178(5) .
C33A_a O1A_a C33B C32B -155(4) .
C33A_a C32A_a C32B C30A_a -56.1(12) .
C33A_a C32A_a C32B C31A_a -106(4) .
C33A_a C32A_a C32B C31B -102.0(14) .
C33A_a C32A_a C32B C33B -13.8(10) .
C33A_a C32A_a C33B O1A_a -143(6) .
C33A_a C32A_a C33B C30A_a -179(4) .
C33A_a C32A_a C33B C31A_a 160(3) .
C33A_a C32A_a C33B O1B -157(5) .
C33A_a C32A_a C33B C32B 138(4) .
C33A_a O1B Li1B O1A_a 1(5) .
C33A_a O1B Li1B O2A_a -54(3) .
C33A_a O1B Li1B O3A_a 61(2) .
C33A_a O1B Li1B O4A_a 177.9(19) .
C33A_a O1B Li1B O2B -56(2) .
C33A_a O1B Li1B O3B 61(2) .
C33A_a O1B Li1B O4B -179.8(18) .
C33A_a O1B C30B O1A_a -155(22) .
C33A_a O1B C30B C30A_a -18(3) .
C33A_a O1B C30B C31A_a -1.5(17) .
C33A_a O1B C30B C31B 15(2) .
C33A_a O1B C33B O1A_a 2(6) .
C33A_a O1B C33B C30A_a -164(3) .
C33A_a O1B C33B C31A_a -167(4) .
C33A_a O1B C33B C32A_a 158(5) .
C33A_a O1B C33B C32B -157(4) .
C33A_a C32B C33B O1A_a 136(7) .
C33A_a C32B C33B C30A_a 148(6) .
C33A_a C32B C33B C31A_a 175(6) .
C33A_a C32B C33B C32A_a -78(6) .
C33A_a C32B C33B O1B 143(6) .
C34A_a O2A_a C37A_a C36A_a 1.9(10) .
C34A_a O2A_a C37A_a C37B -60.3(8) .
C34A_a O2A_a O2B Li1A_a -168.2(16) .
C34A_a O2A_a O2B Li1B -166.9(16) .
C34A_a O2A_a O2B C34B -43.7(9) .
C34A_a O2A_a O2B C37B 64.0(10) .
C34A_a O2A_a C34B O2B 74.8(18) .
C34A_a O2A_a C34B C35B -55.5(10) .
C34A_a O2A_a C37B C35A_a 37.8(8) .
C34A_a O2A_a C37B C37A_a 111.5(6) .
C34A_a O2A_a C37B O2B -56.0(14) .
C34A_a O2A_a C37B C36B 36.6(9) .
C34A_a C35A_a C36A_a C37A_a 31.8(11) .
C34A_a C35A_a C36A_a C35B -56.9(10) .
C34A_a C35A_a C36A_a C36B 92(6) .
C34A_a C35A_a C35B C36A_a 112.0(9) .
C34A_a C35A_a C35B C34B 0.4(10) .
C34A_a C35A_a C35B C36B 13(10) .
C34A_a C35A_a C37B O2A_a -43.3(8) .
C34A_a C35A_a C37B C37A_a -90.2(8) .
C34A_a C35A_a C37B O2B -19.4(8) .
C34A_a C35A_a C37B C36B 131(6) .
C34A_a O2B C34B O2A_a -93.5(18) .
C34A_a O2B C34B C35B -41.2(9) .
C34A_a O2B C37B O2A_a 108.4(16) .
C34A_a O2B C37B C35A_a 19.9(8) .
C34A_a O2B C37B C37A_a 98.5(7) .
C34A_a O2B C37B C36B 13.7(9) .
C34A_a C34B C35B C35A_a -0.6(14) .
C34A_a C34B C35B C36A_a -70.9(12) .
C34A_a C34B C35B C36B -2.4(12) .
C34A_a C35B C36B C36A_a -116.5(7) .
C34A_a C35B C36B C37B -36.4(9) .
C34A_a C36B C37B O2A_a -36.9(8) .
C34A_a C36B C37B C35A_a -43(6) .
C34A_a C36B C37B C37A_a -83.4(7) .
C34A_a C36B C37B O2B -12.0(8) .
C35A_a C34A_a O2B Li1A_a 163(4) .
C35A_a C34A_a O2B O2A_a 35(2) .
C35A_a C34A_a O2B Li1B -180(3) .
C35A_a C34A_a O2B C34B 131(2) .
C35A_a C34A_a O2B C37B -34.0(15) .
C35A_a C34A_a C34B O2A_a -109.7(16) .
C35A_a C34A_a C34B O2B -133.2(17) .
C35A_a C34A_a C34B C35B 0.6(14) .
C35A_a C34A_a C35B C36A_a -58.3(10) .
C35A_a C34A_a C35B C34B -179.4(14) .
C35A_a C34A_a C35B C36B -2.1(16) .
C35A_a C34A_a C36B C36A_a 55(4) .
C35A_a C34A_a C36B C35B 5(4) .
C35A_a C34A_a C36B C37B 144(5) .
C35A_a C34A_a C37B O2A_a 127.7(9) .
C35A_a C34A_a C37B C37A_a 83.0(8) .
C35A_a C34A_a C37B O2B 154.0(11) .
C35A_a C34A_a C37B C36B -10.6(13) .
C35A_a C36A_a C37A_a O2A_a -21.1(9) .
C35A_a C36A_a C37A_a C37B 19.6(7) .
C35A_a C36A_a C35B C34A_a 61.5(12) .
C35A_a C36A_a C35B C34B 98.5(12) .
C35A_a C36A_a C35B C36B 8.8(18) .
C35A_a C36A_a C36B C34A_a -71(6) .
C35A_a C36A_a C36B C35B -25(5) .
C35A_a C36A_a C36B C37B -131(6) .
C35A_a C35B C36B C34A_a -166(11) .
C35A_a C35B C36B C36A_a 77(10) .
C35A_a C35B C36B C37B 158(11) .
C36A_a C35A_a C35B C34A_a -112.0(9) .
C36A_a C35A_a C35B C34B -111.6(7) .
C36A_a C35A_a C35B C36B -99(10) .
C36A_a C35A_a C37B O2A_a 62.8(8) .
C36A_a C35A_a C37B C34A_a 106.1(10) .
C36A_a C35A_a C37B C37A_a 15.9(6) .
C36A_a C35A_a C37B O2B 86.7(8) .
C36A_a C35A_a C37B C36B -123(6) .
C36A_a C35B C36B C34A_a 116.5(7) .
C36A_a C35B C36B C37B 80.1(9) .
C36A_a C36B C37B O2A_a 53.7(9) .
C36A_a C36B C37B C34A_a 90.5(9) .
C36A_a C36B C37B C35A_a 48(6) .
C36A_a C36B C37B C37A_a 7.1(7) .
C36A_a C36B C37B O2B 78.5(8) .
C37A_a O2A_a C34A_a C35A_a 20.0(14) .
C37A_a O2A_a C34A_a O2B 172(2) .
C37A_a O2A_a C34A_a C34B -107.3(11) .
C37A_a O2A_a C34A_a C35B -31.1(13) .
C37A_a O2A_a C34A_a C36B 37.8(13) .
C37A_a O2A_a C34A_a C37B 74.8(7) .
C37A_a O2A_a O2B Li1A_a 169(5) .
C37A_a O2A_a O2B C34A_a -23(6) .
C37A_a O2A_a O2B Li1B 170(5) .
C37A_a O2A_a O2B C34B -67(5) .
C37A_a O2A_a O2B C37B 41(5) .
C37A_a O2A_a C34B C34A_a 86.0(12) .
C37A_a O2A_a C34B O2B 160.8(19) .
C37A_a O2A_a C34B C35B 30.5(8) .
C37A_a O2A_a C37B C34A_a -111.5(6) .
C37A_a O2A_a C37B C35A_a -73.7(7) .
C37A_a O2A_a C37B O2B -167.5(16) .
C37A_a O2A_a C37B C36B -74.9(9) .
C37A_a C36A_a C35B C34A_a -39.9(9) .
C37A_a C36A_a C35B C35A_a -101.4(12) .
C37A_a C36A_a C35B C34B -2.9(9) .
C37A_a C36A_a C35B C36B -92.6(9) .
C37A_a C36A_a C36B C34A_a 51.3(9) .
C37A_a C36A_a C36B C35B 97.1(7) .
C37A_a C36A_a C36B C37B -9.2(8) .
C38A_a O3A_a C41A_a C40A_a -12.2(11) .
C38A_a O3A_a C41A_a O3B -73(5) .
C38A_a O3A_a C41A_a C38B 100.3(13) .
C38A_a O3A_a C41A_a C39B 53.1(8) .
C38A_a O3A_a C41A_a C40B 8.3(8) .
C38A_a O3A_a C41A_a C41B -33.3(6) .
C38A_a O3A_a C38B Li1A_a 137(3) .
C38A_a O3A_a C38B C41A_a -102.4(13) .
C38A_a O3A_a C38B O3B -75(26) .
C38A_a O3A_a C38B C39B -35.1(16) .
C38A_a O3A_a C41B C39A_a 49.3(6) .
C38A_a O3A_a C41B C40A_a 114.0(7) .
C38A_a O3A_a C41B C41A_a 135.8(8) .
C38A_a O3A_a C41B O3B -104(8) .
C38A_a O3A_a C41B C40B 81.5(8) .
C38A_a C39A_a C40A_a C41A_a -39.5(9) .
C38A_a C39A_a C40A_a C39B -82.6(7) .
C38A_a C39A_a C40A_a C40B -118(3) .
C38A_a C39A_a C40A_a C41B 25.1(6) .
C38A_a C39A_a C39B C40A_a 105.3(7) .
C38A_a C39A_a C39B C41A_a 71.5(5) .
C38A_a C39A_a C39B C38B 24.6(7) .
C38A_a C39A_a C39B C40B 117.7(14) .
C38A_a C39A_a C40B C40A_a 68(4) .
C38A_a C39A_a C40B C41A_a -10(2) .
C38A_a C39A_a C40B C39B -72.5(13) .
C38A_a C39A_a C40B C41B 36.2(11) .
C38A_a C39A_a C41B O3A_a -49.7(9) .
C38A_a C39A_a C41B C40A_a -149.3(7) .
C38A_a C39A_a C41B C41A_a -99.7(5) .
C38A_a C39A_a C41B O3B -43.8(10) .
C38A_a C39A_a C41B C40B -137.2(15) .
C38A_a O3B C38B Li1A_a 131(2) .
C38A_a O3B C38B O3A_a 101(27) .
C38A_a O3B C38B C41A_a -107.1(10) .
C38A_a O3B C38B C39B -39.6(12) .
C38A_a O3B C41B O3A_a 70(7) .
C38A_a O3B C41B C39A_a 41.7(7) .
C38A_a O3B C41B C40A_a 110.0(8) .
C38A_a O3B C41B C41A_a 121.8(7) .
C38A_a O3B C41B C40B 75.4(9) .
C38A_a C40B C41B O3A_a -59.6(9) .
C38A_a C40B C41B C39A_a 36.1(13) .
C38A_a C40B C41B C40A_a -164.2(13) .
C38A_a C40B C41B C41A_a -102.3(5) .
C38A_a C40B C41B O3B -60.7(10) .
C39A_a C38A_a O3B Li1A_a -178.6(13) .
C39A_a C38A_a O3B C41A_a 11.3(11) .
C39A_a C38A_a O3B Li1B -166.1(13) .
C39A_a C38A_a O3B C38B 69.0(12) .
C39A_a C38A_a O3B C41B -46.1(8) .
C39A_a C38A_a C40B C40A_a -141(3) .
C39A_a C38A_a C40B C41A_a 172(2) .
C39A_a C38A_a C40B C39B 101.2(17) .
C39A_a C38A_a C40B C41B -125(2) .
C39A_a C38A_a C41B O3A_a 119.2(8) .
C39A_a C38A_a C41B C40A_a 30.8(7) .
C39A_a C38A_a C41B C41A_a 86.5(6) .
C39A_a C38A_a C41B O3B 132.7(8) .
C39A_a C38A_a C41B C40B 21.3(9) .
C39A_a C40A_a C41A_a O3A_a 30.9(10) .
C39A_a C40A_a C41A_a O3B 44.3(9) .
C39A_a C40A_a C41A_a C38B -14.0(9) .
C39A_a C40A_a C41A_a C39B -38.0(6) .
C39A_a C40A_a C41A_a C40B -18.9(13) .
C39A_a C40A_a C41A_a C41B 54.6(6) .
C39A_a C40A_a C40B C38A_a 45(2) .
C39A_a C40A_a C40B C41A_a 104(3) .
C39A_a C40A_a C40B C39B 132(4) .
C39A_a C40A_a C40B C41B 33(3) .
C39A_a C40A_a C41B O3A_a -91.8(10) .
C39A_a C40A_a C41B C38A_a -29.5(7) .
C39A_a C40A_a C41B C41A_a -112.1(7) .
C39A_a C40A_a C41B O3B -99.9(10) .
C39A_a C40A_a C41B C40B -11.9(14) .
C39A_a C39B C40B C38A_a -43.0(11) .
C39A_a C39B C40B C40A_a -153(2) .
C39A_a C39B C40B C41A_a -127.6(13) .
C39A_a C39B C40B C41B -74.5(14) .
C39A_a C40B C41B O3A_a -95.7(16) .
C39A_a C40B C41B C38A_a -36.1(13) .
C39A_a C40B C41B C40A_a 160(2) .
C39A_a C40B C41B C41A_a -138.4(14) .
C39A_a C40B C41B O3B -96.8(17) .
C40A_a C39A_a C39B C41A_a -33.7(5) .
C40A_a C39A_a C39B C38B -80.7(7) .
C40A_a C39A_a C39B C40B 12.5(11) .
C40A_a C39A_a C40B C38A_a -68(4) .
C40A_a C39A_a C40B C41A_a -78(3) .
C40A_a C39A_a C40B C39B -140(3) .
C40A_a C39A_a C40B C41B -32(3) .
C40A_a C39A_a C41B O3A_a 99.6(9) .
C40A_a C39A_a C41B C38A_a 149.3(7) .
C40A_a C39A_a C41B C41A_a 49.6(5) .
C40A_a C39A_a C41B O3B 105.5(10) .
C40A_a C39A_a C41B C40B 12.1(13) .
C40A_a C41A_a O3B Li1A_a 154.0(13) .
C40A_a C41A_a O3B C38A_a -35.6(10) .
C40A_a C41A_a O3B Li1B 141.7(13) .
C40A_a C41A_a O3B C38B -116.9(7) .
C40A_a C41A_a O3B C41B 10.6(8) .
C40A_a C41A_a C38B Li1A_a 117.5(9) .
C40A_a C41A_a C38B O3A_a 85.4(12) .
C40A_a C41A_a C38B O3B 83.4(10) .
C40A_a C41A_a C38B C39B -29.3(7) .
C40A_a C41A_a C39B C39A_a 35.9(5) .
C40A_a C41A_a C39B C38B 152.8(7) .
C40A_a C41A_a C39B C40B 12.0(8) .
C40A_a C41A_a C40B C38A_a 126.6(15) .
C40A_a C41A_a C40B C39A_a 134(3) .
C40A_a C41A_a C40B C39B -154.5(18) .
C40A_a C41A_a C40B C41B 83.0(13) .
C40A_a C41A_a C41B O3A_a -153.7(10) .
C40A_a C41A_a C41B C38A_a -115.9(7) .
C40A_a C41A_a C41B C39A_a -56.4(6) .
C40A_a C41A_a C41B O3B -166.5(10) .
C40A_a C41A_a C41B C40B -35.8(5) .
C40A_a C39B C40B C38A_a 109.5(16) .
C40A_a C39B C40B C39A_a 153(2) .
C40A_a C39B C40B C41A_a 24.9(14) .
C40A_a C39B C40B C41B 78.0(15) .
C40A_a C40B C41B O3A_a 104.6(15) .
C40A_a C40B C41B C38A_a 164.2(13) .
C40A_a C40B C41B C39A_a -160(2) .
C40A_a C40B C41B C41A_a 61.9(13) .
C40A_a C40B C41B O3B 103.5(15) .
C41A_a O3A_a C38A_a C39A_a -14.0(11) .
C41A_a O3A_a C38A_a O3B 92(6) .
C41A_a O3A_a C38A_a C40B -7.9(8) .
C41A_a O3A_a C38A_a C41B 42.9(8) .
C41A_a O3A_a C38B Li1A_a -120(2) .
C41A_a O3A_a C38B O3B 27(26) .
C41A_a O3A_a C38B C39B 67.3(9) .
C41A_a O3A_a C41B C38A_a -135.8(8) .
C41A_a O3A_a C41B C39A_a -86.5(8) .
C41A_a O3A_a C41B C40A_a -21.8(8) .
C41A_a O3A_a C41B O3B 121(8) .
C41A_a O3A_a C41B C40B -54.3(9) .
C41A_a C40A_a C40B C38A_a -59.7(14) .
C41A_a C40A_a C40B C39A_a -104(3) .
C41A_a C40A_a C40B C39B 27.9(16) .
C41A_a C40A_a C40B C41B -71.6(6) .
C41A_a C40A_a C41B O3A_a 20.3(9) .
C41A_a C40A_a C41B C38A_a 82.6(7) .
C41A_a C40A_a C41B C39A_a 112.1(7) .
C41A_a C40A_a C41B O3B 12.1(10) .
C41A_a C40A_a C41B C40B 100.2(14) .
C41A_a O3B C38B Li1A_a -122.0(16) .
C41A_a O3B C38B O3A_a -152(27) .
C41A_a O3B C38B C39B 67.5(7) .
C41A_a O3B C41B O3A_a -52(7) .
C41A_a O3B C41B C38A_a -121.8(7) .
C41A_a O3B C41B C39A_a -80.2(8) .
C41A_a O3B C41B C40A_a -11.9(9) .
C41A_a O3B C41B C40B -46.5(10) .
C41A_a C38B C39B C39A_a 68.9(6) .
C41A_a C38B C39B C40A_a 19.5(5) .
C41A_a C38B C39B C40B 36.8(10) .
C41A_a C39B C40B C38A_a 84.6(4) .
C41A_a C39B C40B C39A_a 127.6(13) .
C41A_a C39B C40B C40A_a -24.9(14) .
C41A_a C39B C40B C41B 53.1(8) .
C41A_a C40B C41B O3A_a 42.7(9) .
C41A_a C40B C41B C38A_a 102.3(5) .
C41A_a C40B C41B C39A_a 138.4(14) .
C41A_a C40B C41B C40A_a -61.9(13) .
C41A_a C40B C41B O3B 41.6(10) .
C42A_a O4A_a C45A_a C44A_a -11(2) .
C42A_a O4A_a C45A_a O4B -51(18) .
C42A_a O4A_a C45A_a C44B 26(3) .
C42A_a O4A_a C42B C43A_a -82(9) .
C42A_a O4A_a C42B O4B -38(19) .
C42A_a O4A_a C42B C43B -95(9) .
C42A_a O4A_a C45B C44A_a -23(3) .
C42A_a O4A_a C45B O4B -56(17) .
C42A_a O4A_a C45B C44B 11(3) .
C42A_a C43A_a C44A_a C45A_a -34.7(15) .
C42A_a C43A_a C44A_a C43B -111(6) .
C42A_a C43A_a C44A_a C44B -92.3(13) .
C42A_a C43A_a C44A_a C45B -39.0(14) .
C42A_a C43A_a C42B O4A_a 90(10) .
C42A_a C43A_a C42B O4B 84(10) .
C42A_a C43A_a C42B C43B -137(10) .
C42A_a C43A_a C44B C44A_a 103.8(14) .
C42A_a C43A_a C44B C45A_a 35.7(17) .
C42A_a C43A_a C44B C43B -88(4) .
C42A_a C43A_a C44B C45B 24.5(17) .
C42A_a O4B C42B O4A_a 141(19) .
C42A_a O4B C42B C43A_a -81(9) .
C42A_a O4B C42B C43B -92(9) .
C42A_a O4B C45B O4A_a 113(20) .
C42A_a O4B C45B C44A_a -35(3) .
C42A_a O4B C45B C44B -3(3) .
C42A_a C43B C44B C43A_a 72(4) .
C42A_a C43B C44B C44A_a 82.9(12) .
C42A_a C43B C44B C45A_a 10.8(16) .
C42A_a C43B C44B C45B -0.4(15) .
C43A_a C42A_a O4B Li1A_a -170(2) .
C43A_a C42A_a O4B C45A_a 5(3) .
C43A_a C42A_a O4B Li1B -159(2) .
C43A_a C42A_a O4B C42B 86(9) .
C43A_a C42A_a O4B C45B 16(3) .
C43A_a C42A_a C43B C44A_a -25(3) .
C43A_a C42A_a C43B C42B -136(10) .
C43A_a C42A_a C43B C44B -60(3) .
C43A_a C44A_a C45A_a O4A_a 29(2) .
C43A_a C44A_a C45A_a O4B 34(2) .
C43A_a C44A_a C45A_a C44B -67.4(11) .
C43A_a C44A_a C43B C42A_a 59(6) .
C43A_a C44A_a C43B C42B 69(6) .
C43A_a C44A_a C43B C44B 161(7) .
C43A_a C44A_a C44B C45A_a 115.6(10) .
C43A_a C44A_a C44B C43B -3.3(12) .
C43A_a C44A_a C44B C45B 109.3(10) .
C43A_a C44A_a C45B O4A_a 39.9(19) .
C43A_a C44A_a C45B O4B 45(2) .
C43A_a C44A_a C45B C44B -69.6(11) .
C43A_a C42B C43B C42A_a 43(10) .
C43A_a C42B C43B C44A_a -27(3) .
C43A_a C42B C43B C44B -63(3) .
C43A_a C44B C45B O4A_a -23(2) .
C43A_a C44B C45B C44A_a 58.3(10) .
C43A_a C44B C45B O4B -14(2) .
C44A_a C43A_a C42B O4A_a 7(2) .
C44A_a C43A_a C42B O4B 1(2) .
C44A_a C43A_a C42B C43B 140(4) .
C44A_a C43A_a C44B C45A_a -68.1(13) .
C44A_a C43A_a C44B C43B 168(4) .
C44A_a C43A_a C44B C45B -79.3(12) .
C44A_a C45A_a O4B Li1A_a 153(3) .
C44A_a C45A_a O4B C42A_a -21(3) .
C44A_a C45A_a O4B Li1B 142(2) .
C44A_a C45A_a O4B C42B -35(3) .
C44A_a C45A_a O4B C45B -108(7) .
C44A_a C45A_a C44B C43A_a 54.5(10) .
C44A_a C45A_a C44B C43B 69.3(11) .
C44A_a C45A_a C44B C45B 144(6) .
C44A_a C43B C44B C43A_a -10(4) .
C44A_a C43B C44B C45A_a -72.1(13) .
C44A_a C43B C44B C45B -83.3(13) .
C44A_a C44B C45B O4A_a -81(2) .
C44A_a C44B C45B O4B -73(2) .
C45A_a O4A_a C42A_a C43A_a -5(2) .
C45A_a O4A_a C42A_a O4B 50(16) .
C45A_a O4A_a C42A_a C43B -20(3) .
C45A_a O4A_a C42B C43A_a 12(2) .
C45A_a O4A_a C42B O4B 56(16) .
C45A_a O4A_a C42B C43B 0(3) .
C45A_a O4A_a C45B C44A_a 65(6) .
C45A_a O4A_a C45B O4B 32(20) .
C45A_a O4A_a C45B C44B 99(7) .
C45A_a C44A_a C43B C42A_a -47.8(13) .
C45A_a C44A_a C43B C42B -37.2(12) .
C45A_a C44A_a C43B C44B 54.0(9) .
C45A_a C44A_a C44B C43A_a -115.6(10) .
C45A_a C44A_a C44B C43B -118.9(10) .
C45A_a C44A_a C44B C45B -6.3(13) .
C45A_a C44A_a C45B O4A_a -111(7) .
C45A_a C44A_a C45B O4B -107(7) .
C45A_a C44A_a C45B C44B 139(7) .
C45A_a O4B C42B O4A_a -114(18) .
C45A_a O4B C42B C43A_a 23(3) .
C45A_a O4B C42B C43B 13(3) .
C45A_a O4B C45B O4A_a -149(19) .
C45A_a O4B C45B C44A_a 62(6) .
C45A_a O4B C45B C44B 95(6) .
C45A_a C44B C45B O4A_a -116(6) .
C45A_a C44B C45B C44A_a -35(6) .
C45A_a C44B C45B O4B -108(6) .
O1B Li1A_a O4A_a C42A_a 96(3) .
O1B Li1A_a O4A_a C45A_a -52(3) .
O1B Li1A_a O4A_a Li1B 4(12) .
O1B Li1A_a O4A_a C42B 109(3) .
O1B Li1A_a O4A_a C45B -63(4) .
O1B Li1A_a O2B O2A_a 174(2) .
O1B Li1A_a O2B C34A_a 45(6) .
O1B Li1A_a O2B Li1B 2(11) .
O1B Li1A_a O2B C34B 71.0(19) .
O1B Li1A_a O2B C37B -115.7(12) .
O1B Li1A_a O3B C38A_a 78.6(17) .
O1B Li1A_a O3B C41A_a -113.3(13) .
O1B Li1A_a O3B Li1B -6(11) .
O1B Li1A_a O3B C38B -176.7(13) .
O1B Li1A_a O3B C41B -2(3) .
O1B C30A_a C31A_a C32A_a 15.0(16) .
O1B C30A_a C31A_a C30B 149(5) .
O1B C30A_a C31A_a C31B 136.5(16) .
O1B C30A_a C31A_a C32B -32(3) .
O1B C30A_a C31A_a C33B -2.9(13) .
O1B C30A_a C30B O1A_a 2.9(15) .
O1B C30A_a C30B C31A_a -150(4) .
O1B C30A_a C30B C31B -143(2) .
O1B C30A_a C31B C31A_a -64.7(18) .
O1B C30A_a C31B C30B 124(4) .
O1B C30A_a C31B C32B -60.3(18) .
O1B C30A_a C32B C31A_a 151(3) .
O1B C30A_a C32B C32A_a 40.8(17) .
O1B C30A_a C32B C33A_a 0.0(12) .
O1B C30A_a C32B C31B 142.1(15) .
O1B C30A_a C32B C33B 5.8(12) .
O1B C30A_a C33B O1A_a -5.0(19) .
O1B C30A_a C33B C31A_a 176.5(16) .
O1B C30A_a C33B C32A_a 153.6(16) .
O1B C30A_a C33B C33A_a -25(5) .
O1B C30A_a C33B C32B -172.3(16) .
O1B C33A_a C33B O1A_a -0.6(17) .
O1B C33A_a C33B C30A_a 16(3) .
O1B C33A_a C33B C31A_a 137(12) .
O1B C33A_a C33B C32A_a -163(4) .
O1B C33A_a C33B C32B 142(6) .
O1B C30B C31B C30A_a -28(2) .
O1B C30B C31B C31A_a -37.6(14) .
O1B C30B C31B C32B -32.9(13) .
Li1B O1A_a C30A_a C31A_a 175(2) .
Li1B O1A_a C30A_a O1B -67(21) .
Li1B O1A_a C30A_a C30B -26(4) .
Li1B O1A_a C30A_a C31B -152(2) .
Li1B O1A_a C30A_a C32B 167(2) .
Li1B O1A_a C30A_a C33B 176(3) .
Li1B O1A_a C33A_a C32A_a 164(2) .
Li1B O1A_a C33A_a O1B 179(7) .
Li1B O1A_a C33A_a C32B -167(2) .
Li1B O1A_a C33A_a C33B 177(3) .
Li1B O1A_a C30B C30A_a 158(3) .
Li1B O1A_a C30B C31A_a 173.2(18) .
Li1B O1A_a C30B O1B -161(21) .
Li1B O1A_a C30B C31B -170.9(17) .
Li1B O1A_a C33B C30A_a -173(5) .
Li1B O1A_a C33B C31A_a -172(4) .
Li1B O1A_a C33B C32A_a 141(4) .
Li1B O1A_a C33B C33A_a -5(6) .
Li1B O1A_a C33B O1B 176(8) .
Li1B O1A_a C33B C32B -160(4) .
Li1B O2A_a C34A_a C35A_a -166.1(13) .
Li1B O2A_a C34A_a O2B -13.9(17) .
Li1B O2A_a C34A_a C34B 66.5(17) .
Li1B O2A_a C34A_a C35B 142.7(13) .
Li1B O2A_a C34A_a C36B -148.4(13) .
Li1B O2A_a C34A_a C37B -111.4(12) .
Li1B O2A_a C37A_a C36A_a -170.9(14) .
Li1B O2A_a C37A_a C37B 126.9(15) .
Li1B O2A_a O2B Li1A_a -1(2) .
Li1B O2A_a O2B C34A_a 166.9(16) .
Li1B O2A_a O2B C34B 123.2(13) .
Li1B O2A_a O2B C37B -129.1(11) .
Li1B O2A_a C34B C34A_a -126.1(14) .
Li1B O2A_a C34B O2B -51.4(16) .
Li1B O2A_a C34B C35B 178.4(10) .
Li1B O2A_a C37B C34A_a 111.4(11) .
Li1B O2A_a C37B C35A_a 149.2(11) .
Li1B O2A_a C37B C37A_a -137.1(11) .
Li1B O2A_a C37B O2B 55.4(15) .
Li1B O2A_a C37B C36B 148.0(12) .
Li1B O3A_a C38A_a C39A_a -152.6(13) .
Li1B O3A_a C38A_a O3B -47(5) .
Li1B O3A_a C38A_a C40B -146.5(13) .
Li1B O3A_a C38A_a C41B -95.6(13) .
Li1B O3A_a C41A_a C40A_a 120.8(13) .
Li1B O3A_a C41A_a O3B 60(5) .
Li1B O3A_a C41A_a C38B -126.7(17) .
Li1B O3A_a C41A_a C39B -173.9(13) .
Li1B O3A_a C41A_a C40B 141.3(12) .
Li1B O3A_a C41A_a C41B 99.7(12) .
Li1B O3A_a C38B Li1A_a -3(2) .
Li1B O3A_a C38B C41A_a 118(2) .
Li1B O3A_a C38B O3B 145(28) .
Li1B O3A_a C38B C39B -175(2) .
Li1B O3A_a C41B C38A_a 104.5(15) .
Li1B O3A_a C41B C39A_a 153.8(14) .
Li1B O3A_a C41B C40A_a -141.5(14) .
Li1B O3A_a C41B C41A_a -119.7(17) .
Li1B O3A_a C41B O3B 1(7) .
Li1B O3A_a C41B C40B -174.0(15) .
Li1B O4A_a C42A_a C43A_a -149(2) .
Li1B O4A_a C42A_a O4B -94(18) .
Li1B O4A_a C42A_a C43B -163.9(19) .
Li1B O4A_a C45A_a C44A_a 131(2) .
Li1B O4A_a C45A_a O4B 91(19) .
Li1B O4A_a C45A_a C44B 168(2) .
Li1B O4A_a C42B C43A_a -141(2) .
Li1B O4A_a C42B O4B -97(17) .
Li1B O4A_a C42B C43B -154(2) .
Li1B O4A_a C45B C44A_a 127(2) .
Li1B O4A_a C45B O4B 94(19) .
Li1B O4A_a C45B C44B 161(2) .
Li1B O1B C30B O1A_a 18(20) .
Li1B O1B C30B C30A_a 155(3) .
Li1B O1B C30B C31A_a 171.3(16) .
Li1B O1B C30B C31B -172.4(15) .
Li1B O1B C33B O1A_a -2(4) .
Li1B O1B C33B C30A_a -168(2) .
Li1B O1B C33B C31A_a -170.7(17) .
Li1B O1B C33B C32A_a 154.5(19) .
Li1B O1B C33B C33A_a -4(4) .
Li1B O1B C33B C32B -160.8(17) .
Li1B O2B C34B O2A_a 106.6(18) .
Li1B O2B C34B C34A_a -159.9(13) .
Li1B O2B C34B C35B 158.9(10) .
Li1B O2B C37B O2A_a -88.1(17) .
Li1B O2B C37B C34A_a 163.5(13) .
Li1B O2B C37B C35A_a -176.6(12) .
Li1B O2B C37B C37A_a -98.0(11) .
Li1B O2B C37B C36B 177.2(12) .
Li1B O3B C38B Li1A_a -2(2) .
Li1B O3B C38B O3A_a -32(25) .
Li1B O3B C38B C41A_a 120.1(18) .
Li1B O3B C38B C39B -172.4(15) .
Li1B O3B C41B O3A_a -179(9) .
Li1B O3B C41B C38A_a 111(2) .
Li1B O3B C41B C39A_a 153(2) .
Li1B O3B C41B C40A_a -139(2) .
Li1B O3B C41B C41A_a -127(2) .
Li1B O3B C41B C40B -173(2) .
Li1B O4B C42B O4A_a 69(16) .
Li1B O4B C42B C43A_a -154(2) .
Li1B O4B C42B C43B -164(2) .
Li1B O4B C45B O4A_a -72(17) .
Li1B O4B C45B C44A_a 140(2) .
Li1B O4B C45B C44B 172(2) .
O2B Li1A_a O4A_a C42A_a -23(4) .
O2B Li1A_a O4A_a C45A_a -171(2) .
O2B Li1A_a O4A_a Li1B -114(14) .
O2B Li1A_a O4A_a C42B -10(4) .
O2B Li1A_a O4A_a C45B 178(3) .
O2B Li1A_a O3B C38A_a -169.8(10) .
O2B Li1A_a O3B C41A_a -2(2) .
O2B Li1A_a O3B Li1B 105(12) .
O2B Li1A_a O3B C38B -65.0(18) .
O2B Li1A_a O3B C41B 110(3) .
O2B O2A_a C34A_a C35A_a -152(2) .
O2B O2A_a C34A_a C34B 80.4(18) .
O2B O2A_a C34A_a C35B 157(2) .
O2B O2A_a C34A_a C36B -134(2) .
O2B O2A_a C34A_a C37B -97.5(17) .
O2B O2A_a C37A_a C36A_a 22(6) .
O2B O2A_a C37A_a C37B -41(5) .
O2B O2A_a C34B C34A_a -74.8(18) .
O2B O2A_a C34B C35B -130.3(16) .
O2B O2A_a C37B C34A_a 56.0(14) .
O2B O2A_a C37B C35A_a 93.8(15) .
O2B O2A_a C37B C37A_a 167.5(16) .
O2B O2A_a C37B C36B 92.6(16) .
O2B C34A_a C35A_a C36A_a -46.1(19) .
O2B C34A_a C35A_a C35B -110.4(17) .
O2B C34A_a C35A_a C37B 30.9(14) .
O2B C34A_a C34B O2A_a 23.5(4) .
O2B C34A_a C34B C35B 133.8(6) .
O2B C34A_a C35B C35A_a 113.5(18) .
O2B C34A_a C35B C36A_a 55.2(17) .
O2B C34A_a C35B C34B -65.9(16) .
O2B C34A_a C35B C36B 111.4(17) .
O2B C34A_a C36B C36A_a -72.5(13) .
O2B C34A_a C36B C35B -122.4(13) .
O2B C34A_a C36B C37B 16.0(12) .
O2B C34A_a C37B O2A_a -26.3(5) .
O2B C34A_a C37B C35A_a -154.0(11) .
O2B C34A_a C37B C37A_a -71.0(5) .
O2B C34A_a C37B C36B -164.6(10) .
O2B C34B C35B C34A_a 39.8(7) .
O2B C34B C35B C35A_a 39.2(12) .
O2B C34B C35B C36A_a -31.1(10) .
O2B C34B C35B C36B 37.4(10) .
O3B Li1A_a O4A_a C42A_a -160(2) .
O3B Li1A_a O4A_a C45A_a 52(3) .
O3B Li1A_a O4A_a Li1B 109(13) .
O3B Li1A_a O4A_a C42B -147(2) .
O3B Li1A_a O4A_a C45B 42(4) .
O3B Li1A_a O2B O2A_a 69.6(19) .
O3B Li1A_a O2B C34A_a -59(5) .
O3B Li1A_a O2B Li1B -103(12) .
O3B Li1A_a O2B C34B -33.5(17) .
O3B Li1A_a O2B C37B 139.9(11) .
O3B C38A_a C39A_a C40A_a 17.5(10) .
O3B C38A_a C39A_a C39B -58.3(8) .
O3B C38A_a C39A_a C40B -1(2) .
O3B C38A_a C39A_a C41B 43.3(7) .
O3B C38A_a C40B C39A_a 179.1(19) .
O3B C38A_a C40B C40A_a 38.2(18) .
O3B C38A_a C40B C41A_a -9.2(6) .
O3B C38A_a C40B C39B -79.7(8) .
O3B C38A_a C40B C41B 54.5(7) .
O3B C38A_a C41B O3A_a -13.5(11) .
O3B C38A_a C41B C39A_a -132.7(8) .
O3B C38A_a C41B C40A_a -101.9(8) .
O3B C38A_a C41B C41A_a -46.3(7) .
O3B C38A_a C41B C40B -111.4(9) .
O3B C41A_a C38B Li1A_a 34.1(10) .
O3B C41A_a C38B O3A_a 2.0(17) .
O3B C41A_a C38B C39B -112.7(9) .
O3B C41A_a C39B C39A_a -65.4(7) .
O3B C41A_a C39B C40A_a -101.3(7) .
O3B C41A_a C39B C38B 51.4(7) .
O3B C41A_a C39B C40B -89.3(9) .
O3B C41A_a C40B C38A_a 8.6(6) .
O3B C41A_a C40B C39A_a 16(2) .
O3B C41A_a C40B C40A_a -118.1(15) .
O3B C41A_a C40B C39B 87.4(8) .
O3B C41A_a C40B C41B -35.1(7) .
O3B C41A_a C41B O3A_a 12.8(14) .
O3B C41A_a C41B C38A_a 50.6(8) .
O3B C41A_a C41B C39A_a 110.1(9) .
O3B C41A_a C41B C40A_a 166.5(10) .
O3B C41A_a C41B C40B 130.8(10) .
O3B C38B C39B C39A_a 10.8(12) .
O3B C38B C39B C40A_a -38.7(11) .
O3B C38B C39B C41A_a -58.2(10) .
O3B C38B C39B C40B -21.3(14) .
O4B Li1A_a O4A_a C42A_a 75(22) .
O4B Li1A_a O4A_a C45A_a -73(22) .
O4B Li1A_a O4A_a Li1B -17(26) .
O4B Li1A_a O4A_a C42B 87(22) .
O4B Li1A_a O4A_a C45B -84(23) .
O4B Li1A_a O2B O2A_a -77(2) .
O4B Li1A_a O2B C34A_a 155(4) .
O4B Li1A_a O2B Li1B 111(13) .
O4B Li1A_a O2B C34B -179.5(16) .
O4B Li1A_a O2B C37B -6(2) .
O4B Li1A_a O3B C38A_a -24(2) .
O4B Li1A_a O3B C41A_a 143.7(19) .
O4B Li1A_a O3B Li1B -109(12) .
O4B Li1A_a O3B C38B 80(2) .
O4B Li1A_a O3B C41B -105(3) .
O4B C42A_a C43A_a C44A_a 20(2) .
O4B C42A_a C43A_a C42B -82(10) .
O4B C42A_a C43A_a C44B -24(2) .
O4B C42A_a C43B C44A_a 34(2) .
O4B C42A_a C43B C42B -78(10) .
O4B C42A_a C43B C44B -1(2) .
O4B C45A_a C44B C43A_a -30(2) .
O4B C45A_a C44B C44A_a -84.7(18) .
O4B C45A_a C44B C43B -15(2) .
O4B C45A_a C44B C45B 59(6) .
O4B C42B C43B C42A_a 86(10) .
O4B C42B C43B C44A_a 16(2) .
O4B C42B C43B C44B -19.4(19) .
C30B O1A_a C30A_a C31A_a -160(3) .
C30B O1A_a C30A_a O1B -42(22) .
C30B O1A_a C30A_a C31B -126(4) .
C30B O1A_a C30A_a C32B -168(3) .
C30B O1A_a C30A_a C33B -158(3) .
C30B O1A_a C33A_a C32A_a -19.4(18) .
C30B O1A_a C33A_a O1B -4(4) .
C30B O1A_a C33A_a C32B 9.8(14) .
C30B O1A_a C33A_a C33B -6(3) .
C30B O1A_a Li1B O2A_a 137.0(18) .
C30B O1A_a Li1B O3A_a -119.3(16) .
C30B O1A_a Li1B O4A_a 1(3) .
C30B O1A_a Li1B O1B 5(5) .
C30B O1A_a Li1B O2B 131.7(14) .
C30B O1A_a Li1B O3B -118.1(15) .
C30B O1A_a Li1B O4B 4(3) .
C30B O1A_a C33B C30A_a 6.3(8) .
C30B O1A_a C33B C31A_a 7.5(11) .
C30B O1A_a C33B C32A_a -39(3) .
C30B O1A_a C33B C33A_a 174(3) .
C30B O1A_a C33B O1B -4(4) .
C30B O1A_a C33B C32B 19.7(16) .
C30B C30A_a C31A_a C32A_a -134(4) .
C30B C30A_a C31A_a C31B -12(4) .
C30B C30A_a C31A_a C32B 180(4) .
C30B C30A_a C31A_a C33B -152(4) .
C30B C30A_a O1B Li1A_a -35(4) .
C30B C30A_a O1B C33A_a 166(2) .
C30B C30A_a O1B Li1B -35(4) .
C30B C30A_a O1B C33B 161(3) .
C30B C30A_a C31B C31A_a 171(3) .
C30B C30A_a C31B C32B 176(3) .
C30B C30A_a C32B C31A_a -1(7) .
C30B C30A_a C32B C32A_a -111(6) .
C30B C30A_a C32B C33A_a -151(6) .
C30B C30A_a C32B C31B -9(6) .
C30B C30A_a C32B C33B -146(6) .
C30B C30A_a C33B O1A_a -46(6) .
C30B C30A_a C33B C31A_a 136(6) .
C30B C30A_a C33B C32A_a 113(6) .
C30B C30A_a C33B C33A_a -66(8) .
C30B C30A_a C33B O1B -41(6) .
C30B C30A_a C33B C32B 147(6) .
C30B C31A_a C32A_a C33A_a -41.8(11) .
C30B C31A_a C32A_a C32B -119(4) .
C30B C31A_a C32A_a C33B -34.7(10) .
C30B C31A_a C31B C30A_a -3.5(11) .
C30B C31A_a C31B C32B -64(17) .
C30B C31A_a C32B C30A_a 0.1(11) .
C30B C31A_a C32B C32A_a 86(3) .
C30B C31A_a C32B C33A_a 32(4) .
C30B C31A_a C32B C31B 55(16) .
C30B C31A_a C32B C33B 33(4) .
C30B C31A_a C33B O1A_a -7.0(11) .
C30B C31A_a C33B C30A_a -5.8(8) .
C30B C31A_a C33B C32A_a 147.3(9) .
C30B C31A_a C33B C33A_a -143(11) .
C30B C31A_a C33B O1B -3.7(9) .
C30B C31A_a C33B C32B -153(3) .
C30B O1B Li1B O1A_a -174(7) .
C30B O1B Li1B O2A_a 131(2) .
C30B O1B Li1B O3A_a -113.5(19) .
C30B O1B Li1B O4A_a 3(3) .
C30B O1B Li1B O2B 129.3(17) .
C30B O1B Li1B O3B -114.1(17) .
C30B O1B Li1B O4B 5(3) .
C30B O1B C33B O1A_a 175(5) .
C30B O1B C33B C30A_a 8.2(11) .
C30B O1B C33B C31A_a 5.5(13) .
C30B O1B C33B C32A_a -29(3) .
C30B O1B C33B C33A_a 173(3) .
C30B O1B C33B C32B 15.4(17) .
C30B C31B C32B C30A_a 1.7(10) .
C30B C31B C32B C31A_a -117(17) .
C30B C31B C32B C32A_a 92.6(15) .
C30B C31B C32B C33A_a 40.7(14) .
C30B C31B C32B C33B 41.1(13) .
C31B C30A_a C31A_a C32A_a -121.5(12) .
C31B C30A_a C31A_a C30B 12(4) .
C31B C30A_a C31A_a C32B -168(3) .
C31B C30A_a C31A_a C33B -139.4(12) .
C31B C30A_a O1B Li1A_a -156.1(19) .
C31B C30A_a O1B C33A_a 45(2) .
C31B C30A_a O1B Li1B -156(2) .
C31B C30A_a O1B C30B -121(4) .
C31B C30A_a O1B C33B 40(2) .
C31B C30A_a C30B O1A_a 146(2) .
C31B C30A_a C30B C31A_a -7(2) .
C31B C30A_a C30B O1B 143(2) .
C31B C30A_a C32B C31A_a 9(3) .
C31B C30A_a C32B C32A_a -101.3(15) .
C31B C30A_a C32B C33A_a -142.1(12) .
C31B C30A_a C32B C33B -136.2(13) .
C31B C30A_a C33B O1A_a -158.4(14) .
C31B C30A_a C33B C31A_a 23.1(7) .
C31B C30A_a C33B C32A_a 0.2(12) .
C31B C30A_a C33B C33A_a -179(5) .
C31B C30A_a C33B O1B -153.3(16) .
C31B C30A_a C33B C32B 34.3(10) .
C31B C31A_a C32A_a C33A_a -95.0(18) .
C31B C31A_a C32A_a C32B -172(5) .
C31B C31A_a C32A_a C33B -87.9(17) .
C31B C31A_a C32B C30A_a -55(16) .
C31B C31A_a C32B C32A_a 31(19) .
C31B C31A_a C32B C33A_a -24(18) .
C31B C31A_a C32B C33B -22(18) .
C31B C31A_a C33B O1A_a -39.0(17) .
C31B C31A_a C33B C30A_a -37.8(11) .
C31B C31A_a C33B C32A_a 115.3(14) .
C31B C31A_a C33B C33A_a -175(11) .
C31B C31A_a C33B O1B -35.6(15) .
C31B C31A_a C33B C32B 175(4) .
C31B C32B C33B O1A_a -41.3(18) .
C31B C32B C33B C30A_a -29.4(9) .
C31B C32B C33B C31A_a -3(2) .
C31B C32B C33B C32A_a 104.1(14) .
C31B C32B C33B C33A_a -178(6) .
C31B C32B C33B O1B -34.2(15) .
C32B C30A_a C31A_a C32A_a 47(3) .
C32B C30A_a C31A_a C30B -180(4) .
C32B C30A_a C31A_a C31B 168(3) .
C32B C30A_a C31A_a C33B 29(3) .
C32B C30A_a O1B Li1A_a 158(2) .
C32B C30A_a O1B C33A_a 0.0(15) .
C32B C30A_a O1B Li1B 159(2) .
C32B C30A_a O1B C30B -166(3) .
C32B C30A_a O1B C33B -5.8(12) .
C32B C30A_a C30B O1A_a 153(7) .
C32B C30A_a C30B C31A_a 0(3) .
C32B C30A_a C30B O1B 150(7) .
C32B C30A_a C30B C31B 8(5) .
C32B C30A_a C31B C31A_a -4.5(13) .
C32B C30A_a C31B C30B -176(3) .
C32B C30A_a C33B O1A_a 167.3(15) .
C32B C30A_a C33B C31A_a -11.2(11) .
C32B C30A_a C33B C32A_a -34.1(11) .
C32B C30A_a C33B C33A_a 147(6) .
C32B C30A_a C33B O1B 172.3(16) .
C32B C31A_a C32A_a C33A_a 77(4) .
C32B C31A_a C32A_a C33B 84(4) .
C32B C31A_a C31B C30A_a 61(17) .
C32B C31A_a C31B C30B 64(17) .
C32B C31A_a C33B O1A_a 146(3) .
C32B C31A_a C33B C30A_a 147(3) .
C32B C31A_a C33B C32A_a -59(3) .
C32B C31A_a C33B C33A_a 10(11) .
C32B C31A_a C33B O1B 150(3) .
C32B C32A_a C33A_a O1A_a 58.5(15) .
C32B C32A_a C33A_a O1B 55.0(12) .
C32B C32A_a C33A_a C33B 42(4) .
C32B C32A_a C33B O1A_a 79(3) .
C32B C32A_a C33B C30A_a 42.7(10) .
C32B C32A_a C33B C31A_a 22.1(7) .
C32B C32A_a C33B C33A_a -138(4) .
C32B C32A_a C33B O1B 65.0(19) .
C32B C33A_a O1B Li1A_a -165.3(13) .
C32B C33A_a O1B C30A_a 0.0(14) .
C32B C33A_a O1B Li1B -166.1(14) .
C32B C33A_a O1B C30B 7.5(18) .
C32B C33A_a O1B C33B 17(3) .
C32B C33A_a C33B O1A_a -143(5) .
C32B C33A_a C33B C30A_a -127(8) .
C32B C33A_a C33B C31A_a -5(6) .
C32B C33A_a C33B C32A_a 55(4) .
C32B C33A_a C33B O1B -142(6) .
C33B O1A_a C30A_a C31A_a -1.4(14) .
C33B O1A_a C30A_a O1B 117(22) .
C33B O1A_a C30A_a C30B 158(3) .
C33B O1A_a C30A_a C31B 32.0(19) .
C33B O1A_a C30A_a C32B -9.5(11) .
C33B O1A_a C33A_a C32A_a -13(2) .
C33B O1A_a C33A_a O1B 2(5) .
C33B O1A_a C33A_a C32B 16(2) .
C33B O1A_a Li1B O2A_a -43(6) .
C33B O1A_a Li1B O3A_a 60(5) .
C33B O1A_a Li1B O4A_a -179(3) .
C33B O1A_a Li1B O1B -176(10) .
C33B O1A_a Li1B O2B -48(5) .
C33B O1A_a Li1B O3B 62(5) .
C33B O1A_a Li1B O4B -177(3) .
C33B O1A_a C30B C30A_a -21(3) .
C33B O1A_a C30B C31A_a -6.7(10) .
C33B O1A_a C30B O1B 19(20) .
C33B O1A_a C30B C31B 9.2(12) .
C33B C30A_a C31A_a C32A_a 17.9(8) .
C33B C30A_a C31A_a C30B 152(4) .
C33B C30A_a C31A_a C31B 139.4(12) .
C33B C30A_a C31A_a C32B -29(3) .
C33B C30A_a O1B Li1A_a 164(3) .
C33B C30A_a O1B C33A_a 5.8(12) .
C33B C30A_a O1B Li1B 165(3) .
C33B C30A_a O1B C30B -161(3) .
C33B C30A_a C30B O1A_a 34(4) .
C33B C30A_a C30B C31A_a -119(7) .
C33B C30A_a C30B O1B 31(5) .
C33B C30A_a C30B C31B -111(6) .
C33B C30A_a C31B C31A_a -35.8(10) .
C33B C30A_a C31B C30B 153(3) .
C33B C30A_a C31B C32B -31.4(10) .
C33B C30A_a C32B C31A_a 145(3) .
C33B C30A_a C32B C32A_a 35.0(11) .
C33B C30A_a C32B C33A_a -5.8(10) .
C33B C30A_a C32B C31B 136.2(13) .
C33B C31A_a C32A_a C33A_a -7.1(12) .
C33B C31A_a C32A_a C32B -84(4) .
C33B C31A_a C31B C30A_a 40.8(12) .
C33B C31A_a C31B C30B 44.2(13) .
C33B C31A_a C31B C32B -20(16) .
C33B C31A_a C32B C30A_a -33(3) .
C33B C31A_a C32B C32A_a 53.5(18) .
C33B C31A_a C32B C33A_a -1.1(12) .
C33B C31A_a C32B C31B 22(18) .
C33B C32A_a C33A_a O1A_a 17(3) .
C33B C32A_a C33A_a O1B 13(3) .
C33B C32A_a C33A_a C32B -42(4) .
C33B C32A_a C32B C30A_a -42.3(12) .
C33B C32A_a C32B C31A_a -92(4) .
C33B C32A_a C32B C33A_a 13.8(10) .
C33B C32A_a C32B C31B -88.2(14) .
C33B C33A_a O1B Li1A_a 178(3) .
C33B C33A_a O1B C30A_a -17(3) .
C33B C33A_a O1B Li1B 177(3) .
C33B C33A_a O1B C30B -10(4) .
C33B O1B Li1B O1A_a 2(5) .
C33B O1B Li1B O2A_a -52(3) .
C33B O1B Li1B O3A_a 63(3) .
C33B O1B Li1B O4A_a 179.2(19) .
C33B O1B Li1B O2B -55(3) .
C33B O1B Li1B O3B 62(2) .
C33B O1B Li1B O4B -178.5(18) .
C33B O1B C30B O1A_a -159(22) .
C33B O1B C30B C30A_a -21(3) .
C33B O1B C30B C31A_a -5.1(12) .
C33B O1B C30B C31B 11.1(15) .
C34B O2A_a C34A_a C35A_a 127.4(19) .
C34B O2A_a C34A_a O2B -80.4(18) .
C34B O2A_a C34A_a C35B 76.2(16) .
C34B O2A_a C34A_a C36B 145.1(18) .
C34B O2A_a C34A_a C37B -177.9(13) .
C34B O2A_a C37A_a C36A_a -36.0(8) .
C34B O2A_a C37A_a C37B -98.2(6) .
C34B O2A_a O2B Li1A_a -124.6(14) .
C34B O2A_a O2B C34A_a 43.7(9) .
C34B O2A_a O2B Li1B -123.2(13) .
C34B O2A_a O2B C37B 107.7(7) .
C34B O2A_a C37B C34A_a 1.3(7) .
C34B O2A_a C37B C35A_a 39.1(8) .
C34B O2A_a C37B C37A_a 112.8(6) .
C34B O2A_a C37B O2B -54.7(12) .
C34B O2A_a C37B C36B 37.9(9) .
C34B C34A_a C35A_a C36A_a 63.5(19) .
C34B C34A_a C35A_a C35B -0.8(18) .
C34B C34A_a C35A_a C37B 140.6(18) .
C34B C34A_a O2B Li1A_a 32(5) .
C34B C34A_a O2B O2A_a -95.5(18) .
C34B C34A_a O2B Li1B 49(4) .
C34B C34A_a O2B C37B -164.6(12) .
C34B C34A_a C35B C35A_a 179.4(14) .
C34B C34A_a C35B C36A_a 121.1(10) .
C34B C34A_a C35B C36B 177.3(13) .
C34B C34A_a C36B C36A_a 45(3) .
C34B C34A_a C36B C35B -5(2) .
C34B C34A_a C36B C37B 134(2) .
C34B C34A_a C37B O2A_a -3.2(19) .
C34B C34A_a C37B C35A_a -131(2) .
C34B C34A_a C37B C37A_a -48(2) .
C34B C34A_a C37B O2B 23.1(18) .
C34B C34A_a C37B C36B -141(2) .
C34B O2B C37B O2A_a 97.3(15) .
C34B O2B C37B C34A_a -11.1(9) .
C34B O2B C37B C35A_a 8.8(8) .
C34B O2B C37B C37A_a 87.5(6) .
C34B O2B C37B C36B 2.6(9) .
C34B C35B C36B C34A_a 1.7(9) .
C34B C35B C36B C36A_a -114.8(6) .
C34B C35B C36B C37B -34.7(11) .
C35B C34A_a C35A_a C36A_a 64.3(7) .
C35B C34A_a C35A_a C37B 141.3(10) .
C35B C34A_a O2B Li1A_a 98(5) .
C35B C34A_a O2B O2A_a -29(2) .
C35B C34A_a O2B Li1B 116(3) .
C35B C34A_a O2B C34B 66.4(18) .
C35B C34A_a O2B C37B -98.2(14) .
C35B C34A_a C34B O2A_a -110.3(5) .
C35B C34A_a C34B O2B -133.8(6) .
C35B C34A_a C36B C36A_a 49.9(5) .
C35B C34A_a C36B C37B 138.4(9) .
C35B C34A_a C37B O2A_a 97.3(10) .
C35B C34A_a C37B C35A_a -30.3(8) .
C35B C34A_a C37B C37A_a 52.7(9) .
C35B C34A_a C37B O2B 123.7(12) .
C35B C34A_a C37B C36B -41.0(10) .
C35B C35A_a C36A_a C37A_a 88.7(9) .
C35B C35A_a C36A_a C36B 149(7) .
C35B C35A_a C37B O2A_a -7.6(13) .
C35B C35A_a C37B C34A_a 35.6(11) .
C35B C35A_a C37B C37A_a -54.6(11) .
C35B C35A_a C37B O2B 16.2(13) .
C35B C35A_a C37B C36B 167(7) .
C35B C36A_a C37A_a O2A_a 22.1(7) .
C35B C36A_a C37A_a C37B 62.9(5) .
C35B C36A_a C36B C34A_a -45.8(7) .
C35B C36A_a C36B C37B -106.3(10) .
C35B C36B C37B O2A_a -3.7(12) .
C35B C36B C37B C34A_a 33.1(9) .
C35B C36B C37B C35A_a -9(5) .
C35B C36B C37B C37A_a -50.3(9) .
C35B C36B C37B O2B 21.1(11) .
C36B C34A_a C35A_a C36A_a -109(4) .
C36B C34A_a C35A_a C35B -174(5) .
C36B C34A_a C35A_a C37B -32(4) .
C36B C34A_a O2B Li1A_a -179(100) .
C36B C34A_a O2B O2A_a 53(2) .
C36B C34A_a O2B Li1B -162(3) .
C36B C34A_a O2B C34B 149(2) .
C36B C34A_a O2B C37B -15.7(11) .
C36B C34A_a C34B O2A_a -106(2) .
C36B C34A_a C34B O2B -130(2) .
C36B C34A_a C34B C35B 4(2) .
C36B C34A_a C35B C35A_a 2.1(16) .
C36B C34A_a C35B C36A_a -56.2(8) .
C36B C34A_a C35B C34B -177.3(13) .
C36B C34A_a C37B O2A_a 138.3(9) .
C36B C34A_a C37B C35A_a 10.6(13) .
C36B C34A_a C37B C37A_a 93.7(8) .
C36B C34A_a C37B O2B 164.6(10) .
C36B C36A_a C37A_a O2A_a -33.5(8) .
C36B C36A_a C37A_a C37B 7.3(6) .
C36B C36A_a C35B C34A_a 52.7(10) .
C36B C36A_a C35B C35A_a -8.8(18) .
C36B C36A_a C35B C34B 89.7(10) .
C37B O2A_a C34A_a C35A_a -54.8(10) .
C37B O2A_a C34A_a O2B 97.5(17) .
C37B O2A_a C34A_a C34B 177.9(13) .
C37B O2A_a C34A_a C35B -105.9(10) .
C37B O2A_a C34A_a C36B -37.0(9) .
C37B O2A_a C37A_a C36A_a 62.2(6) .
C37B O2A_a O2B Li1A_a 127.8(12) .
C37B O2A_a O2B C34A_a -64.0(10) .
C37B O2A_a O2B Li1B 129.1(11) .
C37B O2A_a O2B C34B -107.7(7) .
C37B O2A_a C34B C34A_a -1.9(11) .
C37B O2A_a C34B O2B 72.8(14) .
C37B O2A_a C34B C35B -57.5(6) .
C37B C34A_a C35A_a C36A_a -77.0(8) .
C37B C34A_a C35A_a C35B -141.3(10) .
C37B C34A_a O2B Li1A_a -163(5) .
C37B C34A_a O2B O2A_a 69.1(15) .
C37B C34A_a O2B Li1B -146(3) .
C37B C34A_a O2B C34B 164.6(12) .
C37B C34A_a C34B O2A_a 2.7(16) .
C37B C34A_a C34B O2B -20.9(16) .
C37B C34A_a C34B C35B 112.9(19) .
C37B C34A_a C35B C35A_a 40.9(12) .
C37B C34A_a C35B C36A_a -17.4(10) .
C37B C34A_a C35B C34B -138.4(15) .
C37B C34A_a C35B C36B 38.9(10) .
C37B C34A_a C36B C36A_a -88.5(7) .
C37B C34A_a C36B C35B -138.4(9) .
C37B C35A_a C36A_a C37A_a -20.9(8) .
C37B C35A_a C36A_a C35B -109.7(12) .
C37B C35A_a C36A_a C36B 39(5) .
C37B C35A_a C35B C34A_a -32.2(8) .
C37B C35A_a C35B C36A_a 79.7(9) .
C37B C35A_a C35B C34B -31.8(12) .
C37B C35A_a C35B C36B -19(9) .
C37B O2B C34B O2A_a -78.2(14) .
C37B O2B C34B C34A_a 15.3(12) .
C37B O2B C34B C35B -25.9(8) .
C38B Li1A_a O4A_a C42A_a -128(2) .
C38B Li1A_a O4A_a C45A_a 84(3) .
C38B Li1A_a O4A_a Li1B 141(14) .
C38B Li1A_a O4A_a C42B -115(3) .
C38B Li1A_a O4A_a C45B 73(3) .
C38B Li1A_a O2B O2A_a 41.0(16) .
C38B Li1A_a O2B C34A_a -88(5) .
C38B Li1A_a O2B Li1B -131(13) .
C38B Li1A_a O2B C34B -62.0(11) .
C38B Li1A_a O2B C37B 111.3(11) .
C38B Li1A_a O3B C38A_a -104.7(19) .
C38B Li1A_a O3B C41A_a 63.4(10) .
C38B Li1A_a O3B Li1B 170(12) .
C38B Li1A_a O3B C41B 175(4) .
C38B O3A_a C38A_a C39A_a 59.4(17) .
C38B O3A_a C38A_a O3B 165(7) .
C38B O3A_a C38A_a C40B 65.5(15) .
C38B O3A_a C38A_a C41B 116.4(16) .
C38B O3A_a C41A_a C40A_a -112.5(10) .
C38B O3A_a C41A_a O3B -173(6) .
C38B O3A_a C41A_a C39B -47.2(8) .
C38B O3A_a C41A_a C40B -92.0(9) .
C38B O3A_a C41A_a C41B -133.6(12) .
C38B O3A_a C41B C38A_a -84.3(19) .
C38B O3A_a C41B C39A_a -35(2) .
C38B O3A_a C41B C40A_a 30(2) .
C38B O3A_a C41B C41A_a 51.6(16) .
C38B O3A_a C41B O3B 172(9) .
C38B O3A_a C41B C40B -3(2) .
C38B C41A_a O3B Li1A_a -89.1(14) .
C38B C41A_a O3B C38A_a 81.3(9) .
C38B C41A_a O3B Li1B -101.4(14) .
C38B C41A_a O3B C41B 127.5(9) .
C38B C41A_a C39B C39A_a -116.8(7) .
C38B C41A_a C39B C40A_a -152.8(7) .
C38B C41A_a C39B C40B -140.7(9) .
C38B C41A_a C40B C38A_a -49.0(5) .
C38B C41A_a C40B C39A_a -42.1(19) .
C38B C41A_a C40B C40A_a -175.7(14) .
C38B C41A_a C40B C39B 29.8(7) .
C38B C41A_a C40B C41B -92.7(6) .
C38B C41A_a C41B O3A_a -29.4(8) .
C38B C41A_a C41B C38A_a 8.4(6) .
C38B C41A_a C41B C39A_a 67.9(6) .
C38B C41A_a C41B C40A_a 124.3(7) .
C38B C41A_a C41B O3B -42.2(8) .
C38B C41A_a C41B C40B 88.6(7) .
C38B O3B C41B O3A_a -5(6) .
C38B O3B C41B C38A_a -75.4(12) .
C38B O3B C41B C39A_a -33.7(16) .
C38B O3B C41B C40A_a 34.6(16) .
C38B O3B C41B C41A_a 46.5(10) .
C38B O3B C41B C40B 0.0(17) .
C38B C39B C40B C38A_a 53.6(8) .
C38B C39B C40B C39A_a 96.5(13) .
C38B C39B C40B C40A_a -56.0(19) .
C38B C39B C40B C41A_a -31.1(7) .
C38B C39B C40B C41B 22.0(14) .
C39B C39A_a C40A_a C41A_a 43.1(6) .
C39B C39A_a C40A_a C40B -35(3) .
C39B C39A_a C40A_a C41B 107.7(6) .
C39B C39A_a C40B C38A_a 72.5(13) .
C39B C39A_a C40B C40A_a 140(3) .
C39B C39A_a C40B C41A_a 62.6(13) .
C39B C39A_a C40B C41B 108.7(6) .
C39B C39A_a C41B O3A_a 30.2(9) .
C39B C39A_a C41B C38A_a 80.0(7) .
C39B C39A_a C41B C40A_a -69.3(6) .
C39B C39A_a C41B C41A_a -19.7(6) .
C39B C39A_a C41B O3B 36.2(10) .
C39B C39A_a C41B C40B -57.2(12) .
C39B C40A_a C41A_a O3A_a 68.9(8) .
C39B C40A_a C41A_a O3B 82.3(7) .
C39B C40A_a C41A_a C38B 24.0(6) .
C39B C40A_a C41A_a C40B 19.1(13) .
C39B C40A_a C41A_a C41B 92.6(5) .
C39B C40A_a C40B C38A_a -87.6(13) .
C39B C40A_a C40B C39A_a -132(4) .
C39B C40A_a C40B C41A_a -27.9(16) .
C39B C40A_a C40B C41B -99.5(13) .
C39B C40A_a C41B O3A_a -42.2(8) .
C39B C40A_a C41B C38A_a 20.1(6) .
C39B C40A_a C41B C39A_a 49.6(6) .
C39B C40A_a C41B C41A_a -62.5(4) .
C39B C40A_a C41B O3B -50.3(9) .
C39B C40A_a C41B C40B 37.7(12) .
C39B C41A_a O3B Li1A_a -135.8(13) .
C39B C41A_a O3B C38A_a 34.6(8) .
C39B C41A_a O3B Li1B -148.0(13) .
C39B C41A_a O3B C38B -46.7(5) .
C39B C41A_a O3B C41B 80.8(6) .
C39B C41A_a C38B Li1A_a 146.8(8) .
C39B C41A_a C38B O3A_a 114.7(12) .
C39B C41A_a C38B O3B 112.7(9) .
C39B C41A_a C40B C38A_a -78.9(6) .
C39B C41A_a C40B C39A_a -71.9(17) .
C39B C41A_a C40B C40A_a 154.5(18) .
C39B C41A_a C40B C41B -122.5(9) .
C39B C41A_a C41B O3A_a -80.0(8) .
C39B C41A_a C41B C38A_a -42.2(5) .
C39B C41A_a C41B C39A_a 17.3(5) .
C39B C41A_a C41B C40A_a 73.7(5) .
C39B C41A_a C41B O3B -92.8(8) .
C39B C41A_a C41B C40B 37.9(6) .
C39B C40B C41B O3A_a -12.8(14) .
C39B C40B C41B C38A_a 46.8(11) .
C39B C40B C41B C39A_a 82.9(13) .
C39B C40B C41B C40A_a -117(2) .
C39B C40B C41B C41A_a -55.5(10) .
C39B C40B C41B O3B -13.9(16) .
C40B C38A_a C39A_a C40A_a 18.4(13) .
C40B C38A_a C39A_a C39B -57.3(15) .
C40B C38A_a C39A_a C41B 44.2(16) .
C40B C38A_a O3B Li1A_a -179.0(13) .
C40B C38A_a O3B C41A_a 10.9(8) .
C40B C38A_a O3B Li1B -166.5(13) .
C40B C38A_a O3B C38B 68.6(10) .
C40B C38A_a O3B C41B -46.5(6) .
C40B C38A_a C41B O3A_a 97.9(9) .
C40B C38A_a C41B C39A_a -21.3(9) .
C40B C38A_a C41B C40A_a 9.5(9) .
C40B C38A_a C41B C41A_a 65.2(7) .
C40B C38A_a C41B O3B 111.4(9) .
C40B C39A_a C40A_a C41A_a 78(3) .
C40B C39A_a C40A_a C39B 35(3) .
C40B C39A_a C40A_a C41B 143(3) .
C40B C39A_a C39B C40A_a -12.5(11) .
C40B C39A_a C39B C41A_a -46.2(12) .
C40B C39A_a C39B C38B -93.2(13) .
C40B C39A_a C41B O3A_a 87.4(15) .
C40B C39A_a C41B C38A_a 137.2(15) .
C40B C39A_a C41B C40A_a -12.1(13) .
C40B C39A_a C41B C41A_a 37.5(13) .
C40B C39A_a C41B O3B 93.4(16) .
C40B C40A_a C41A_a O3A_a 49.8(16) .
C40B C40A_a C41A_a O3B 63.2(16) .
C40B C40A_a C41A_a C38B 4.9(16) .
C40B C40A_a C41A_a C39B -19.1(13) .
C40B C40A_a C41A_a C41B 73.5(13) .
C40B C40A_a C41B O3A_a -80.0(15) .
C40B C40A_a C41B C38A_a -17.6(15) .
C40B C40A_a C41B C39A_a 11.9(14) .
C40B C40A_a C41B C41A_a -100.2(14) .
C40B C40A_a C41B O3B -88.1(15) .
C40B C41A_a O3B Li1A_a 178.1(14) .
C40B C41A_a O3B C38A_a -11.5(8) .
C40B C41A_a O3B Li1B 165.9(13) .
C40B C41A_a O3B C38B -92.7(7) .
C40B C41A_a O3B C41B 34.8(6) .
C40B C41A_a C38B Li1A_a 119.7(8) .
C40B C41A_a C38B O3A_a 87.7(12) .
C40B C41A_a C38B O3B 85.7(9) .
C40B C41A_a C38B C39B -27.1(6) .
C40B C41A_a C39B C39A_a 23.9(7) .
C40B C41A_a C39B C40A_a -12.0(8) .
C40B C41A_a C39B C38B 140.7(9) .
C40B C41A_a C41B O3A_a -118.0(10) .
C40B C41A_a C41B C38A_a -80.2(6) .
C40B C41A_a C41B C39A_a -20.7(6) .
C40B C41A_a C41B C40A_a 35.8(5) .
C40B C41A_a C41B O3B -130.8(10) .
C41B O3A_a C38A_a C39A_a -57.0(7) .
C41B O3A_a C38A_a O3B 49(6) .
C41B O3A_a C38A_a C40B -50.8(5) .
C41B O3A_a C41A_a C40A_a 21.1(8) .
C41B O3A_a C41A_a O3B -40(5) .
C41B O3A_a C41A_a C38B 133.6(12) .
C41B O3A_a C41A_a C39B 86.4(6) .
C41B O3A_a C41A_a C40B 41.6(6) .
C41B O3A_a C38B Li1A_a -172(3) .
C41B O3A_a C38B C41A_a -51.3(15) .
C41B O3A_a C38B O3B -24(25) .
C41B O3A_a C38B C39B 16(2) .
C41B C38A_a C39A_a C40A_a -25.8(6) .
C41B C38A_a C39A_a C39B -101.5(5) .
C41B C38A_a C39A_a C40B -44.2(16) .
C41B C38A_a O3B Li1A_a -132.5(13) .
C41B C38A_a O3B C41A_a 57.5(9) .
C41B C38A_a O3B Li1B -119.9(13) .
C41B C38A_a O3B C38B 115.1(12) .
C41B C38A_a C40B C39A_a 125(2) .
C41B C38A_a C40B C40A_a -16.3(14) .
C41B C38A_a C40B C41A_a -63.8(6) .
C41B C38A_a C40B C39B -134.3(10) .
C41B C39A_a C40A_a C41A_a -64.6(6) .
C41B C39A_a C40A_a C39B -107.7(6) .
C41B C39A_a C40A_a C40B -143(3) .
C41B C39A_a C39B C40A_a 52.6(5) .
C41B C39A_a C39B C41A_a 18.9(5) .
C41B C39A_a C39B C38B -28.1(8) .
C41B C39A_a C39B C40B 65.1(11) .
C41B C39A_a C40B C38A_a -36.2(11) .
C41B C39A_a C40B C40A_a 32(3) .
C41B C39A_a C40B C41A_a -46.1(13) .
C41B C39A_a C40B C39B -108.7(6) .
C41B C40A_a C41A_a O3A_a -23.7(8) .
C41B C40A_a C41A_a O3B -10.3(7) .
C41B C40A_a C41A_a C38B -68.6(7) .
C41B C40A_a C41A_a C39B -92.6(5) .
C41B C40A_a C41A_a C40B -73.5(13) .
C41B C40A_a C40B C38A_a 11.9(10) .
C41B C40A_a C40B C39A_a -33(3) .
C41B C40A_a C40B C41A_a 71.6(6) .
C41B C40A_a C40B C39B 99.5(13) .
C41B C41A_a O3B Li1A_a 143.4(16) .
C41B C41A_a O3B C38A_a -46.2(7) .
C41B C41A_a O3B Li1B 131.1(15) .
C41B C41A_a O3B C38B -127.5(9) .
C41B C41A_a C38B Li1A_a 71.1(7) .
C41B C41A_a C38B O3A_a 39.0(11) .
C41B C41A_a C38B O3B 37.0(8) .
C41B C41A_a C38B C39B -75.7(5) .
C41B C41A_a C39B C39A_a -16.1(5) .
C41B C41A_a C39B C40A_a -52.0(4) .
C41B C41A_a C39B C38B 100.8(6) .
C41B C41A_a C39B C40B -40.0(7) .
C41B C41A_a C40B C38A_a 43.7(5) .
C41B C41A_a C40B C39A_a 50.6(19) .
C41B C41A_a C40B C40A_a -83.0(13) .
C41B C41A_a C40B C39B 122.5(9) .
C41B O3B C38B Li1A_a -176(2) .
C41B O3B C38B O3A_a 154(27) .
C41B O3B C38B C41A_a -54.5(12) .
C41B O3B C38B C39B 13.0(16) .
C42B O4A_a C42A_a C43A_a 84(9) .
C42B O4A_a C42A_a O4B 139(20) .
C42B O4A_a C42A_a C43B 69(9) .
C42B O4A_a C45A_a C44A_a -23(2) .
C42B O4A_a C45A_a O4B -64(18) .
C42B O4A_a C45A_a C44B 13(2) .
C42B O4A_a C45B C44A_a -35(2) .
C42B O4A_a C45B O4B -68(17) .
C42B O4A_a C45B C44B -1(3) .
C42B C43A_a C44A_a C45A_a -22.5(16) .
C42B C43A_a C44A_a C43B -99(6) .
C42B C43A_a C44A_a C44B -80.1(13) .
C42B C43A_a C44A_a C45B -26.8(14) .
C42B C43A_a C44B C44A_a 113.6(13) .
C42B C43A_a C44B C45A_a 45.5(16) .
C42B C43A_a C44B C43B -78(4) .
C42B C43A_a C44B C45B 34.3(15) .
C42B O4B C45B O4A_a 101(19) .
C42B O4B C45B C44A_a -47(2) .
C42B O4B C45B C44B -15(3) .
C42B C43B C44B C43A_a 84(4) .
C42B C43B C44B C44A_a 94.0(10) .
C42B C43B C44B C45A_a 21.9(15) .
C42B C43B C44B C45B 10.7(14) .
C43B C42A_a C43A_a C44A_a 144(4) .
C43B C42A_a C43A_a C42B 42(10) .
C43B C42A_a C43A_a C44B 100(4) .
C43B C42A_a O4B Li1A_a 176(2) .
C43B C42A_a O4B C45A_a -9(3) .
C43B C42A_a O4B Li1B -173.0(19) .
C43B C42A_a O4B C42B 72(9) .
C43B C42A_a O4B C45B 2(3) .
C43B C44A_a C45A_a O4A_a 38.4(18) .
C43B C44A_a C45A_a O4B 43.4(19) .
C43B C44A_a C45A_a C44B -57.6(9) .
C43B C44A_a C44B C43A_a 3.3(12) .
C43B C44A_a C44B C45A_a 118.9(10) .
C43B C44A_a C44B C45B 112.6(9) .
C43B C44A_a C45B O4A_a 49.3(18) .
C43B C44A_a C45B O4B 54.0(19) .
C43B C44A_a C45B C44B -60.2(9) .
C43B C44B C45B O4A_a -7(2) .
C43B C44B C45B C44A_a 74.3(11) .
C43B C44B C45B O4B 2(2) .
C44B C43A_a C44A_a C45A_a 57.6(10) .
C44B C43A_a C44A_a C43B -18(6) .
C44B C43A_a C44A_a C45B 53.3(9) .
C44B C43A_a C42B O4A_a -35(2) .
C44B C43A_a C42B O4B -41.1(19) .
C44B C43A_a C42B C43B 98(4) .
C44B C44A_a C45A_a O4A_a 96.0(19) .
C44B C44A_a C45A_a O4B 101.0(19) .
C44B C44A_a C43B C42A_a -101.8(13) .
C44B C44A_a C43B C42B -91.2(12) .
C44B C44A_a C45B O4A_a 109(2) .
C44B C44A_a C45B O4B 114(2) .
C44B C45A_a O4B Li1A_a -171(2) .
C44B C45A_a O4B C42A_a 15(3) .
C44B C45A_a O4B Li1B 178(2) .
C44B C45A_a O4B C42B 1(3) .
C44B C45A_a O4B C45B -72(6) .
C45B O4A_a C42A_a C43A_a 4(3) .
C45B O4A_a C42A_a O4B 59(16) .
C45B O4A_a C42A_a C43B -11(3) .
C45B O4A_a C45A_a C44A_a -105(7) .
C45B O4A_a C45A_a O4B -145(21) .
C45B O4A_a C45A_a C44B -68(7) .
C45B O4A_a C42B C43A_a 21(2) .
C45B O4A_a C42B O4B 65(16) .
C45B O4A_a C42B C43B 9(3) .
C45B C44A_a C45A_a O4A_a 58(7) .
C45B C44A_a C45A_a O4B 63(7) .
C45B C44A_a C45A_a C44B -38(7) .
C45B C44A_a C43B C42A_a -50.7(12) .
C45B C44A_a C43B C42B -40.1(11) .
C45B C44A_a C43B C44B 51.1(9) .
C45B C44A_a C44B C43A_a -109.3(10) .
C45B C44A_a C44B C45A_a 6.3(13) .
C45B C44A_a C44B C43B -112.6(9) .
C45B O4B C42B O4A_a -104(18) .
C45B O4B C42B C43A_a 34(3) .
C45B O4B C42B C43B 23(3) .
